data_1516739
loop_
_publ_author_name
'Clark, Joanna L.'
'Peinado, Jessica'
'Stezowski, John J.'
'Vold, Robert L.'
'Huang, Yuanyuan'
'Hoatson, Gina L.'

_publ_section_title
;
 Molecular recognition in cyclodextrin complexes of amino acid
 derivatives: the effects of kinetic energy on the molecular recognition
 of a pseudopeptide in a nonconstraining host environment as revealed by a
 temperature-dependent crystallographic study.
;
_journal_issue 51
_journal_name_full 'The journal of physical chemistry. B'
_journal_page_first 26375
_journal_page_last 26387
_journal_paper_doi 10.1021/jp0652244
_journal_volume 110
_journal_year 2006
_chemical_formula_sum 'C108 H154 N2 O101'
_chemical_formula_weight 3096.33
_chemical_name_common N-acetyl-L-phe-methylester/Beta-Cyclodextrin
_chemical_name_systematic
; 
 ? 
;
_space_group_IT_number 1
_symmetry_space_group_name_Hall 'P 1'
_symmetry_space_group_name_H-M 'P 1'
_atom_sites_solution_hydrogens geom
_atom_sites_solution_primary direct
_atom_sites_solution_secondary difmap
_audit_creation_method SHELXL-97
_cell_angle_alpha 102.76(6)
_cell_angle_beta 113.31(6)
_cell_angle_gamma 99.24(6)
_cell_formula_units_Z 1
_cell_length_a 17.78(6)
_cell_length_b 15.31(6)
_cell_length_c 15.35(6)
_cell_measurement_temperature 20(2)
_cell_volume 3596(2)
_computing_cell_refinement MARXDS/MARSCALE
_computing_data_collection MARXDS/MARSCALE
_computing_data_reduction MARXDS/MARSCALE
_computing_molecular_graphics 'InsightII-98.0 MSI'
_computing_publication_material 'SHELXL-97 (Sheldrick, 1997)'
_computing_structure_refinement 'SHELXL-97 (Sheldrick, 1997)'
_computing_structure_solution 'SHELXS-97 (Sheldrick, 1990)'
_diffrn_ambient_temperature 20(2)
_diffrn_measured_fraction_theta_full 0.842
_diffrn_measured_fraction_theta_max 0.842
_diffrn_measurement_device_type 'MarResearch Image Plate 18cm'
_diffrn_measurement_method oscillation
_diffrn_radiation_monochromator graphite
_diffrn_radiation_source 'Bruker AXS rotating anode'
_diffrn_radiation_type AgK\a
_diffrn_radiation_wavelength 0.56080
_diffrn_reflns_av_R_equivalents 0.0488
_diffrn_reflns_av_sigmaI/netI 0.0472
_diffrn_reflns_limit_h_max 24
_diffrn_reflns_limit_h_min -24
_diffrn_reflns_limit_k_max 19
_diffrn_reflns_limit_k_min -19
_diffrn_reflns_limit_l_max 21
_diffrn_reflns_limit_l_min -20
_diffrn_reflns_number 31663
_diffrn_reflns_theta_full 22.79
_diffrn_reflns_theta_max 22.79
_diffrn_reflns_theta_min 3.42
_exptl_absorpt_coefficient_mu 0.077
_exptl_absorpt_correction_type 'not applied'
_exptl_crystal_colour colorless
_exptl_crystal_density_diffrn 1.430
_exptl_crystal_density_method 'not measured'
_exptl_crystal_description parallelepiped
_exptl_crystal_F_000 1624
_exptl_crystal_size_max 0.7
_exptl_crystal_size_mid 0.7
_exptl_crystal_size_min 0.3
_refine_diff_density_max 0.817
_refine_diff_density_min -0.659
_refine_diff_density_rms 0.102
_refine_ls_abs_structure_details 'Flack H D (1983), Acta Cryst. A39, 876-881'
_refine_ls_abs_structure_Flack 0.3(9)
_refine_ls_extinction_coef 0.000(2)
_refine_ls_extinction_expression Fc^*^=kFc[1+0.001xFc^2^\l^3^/sin(2\q)]^-1/4^
_refine_ls_extinction_method SHELXL
_refine_ls_goodness_of_fit_ref 1.035
_refine_ls_hydrogen_treatment mixed
_refine_ls_matrix_type fullcycle
_refine_ls_number_parameters 1816
_refine_ls_number_reflns 27690
_refine_ls_number_restraints 3
_refine_ls_restrained_S_all 1.035
_refine_ls_R_factor_all 0.0934
_refine_ls_R_factor_gt 0.0859
_refine_ls_shift/su_max 5.416
_refine_ls_shift/su_mean 0.036
_refine_ls_structure_factor_coef Fsqd
_refine_ls_weighting_details 'calc w=1/[\s^2^(Fo^2^)+(0.1574P)^2^+3.9557P] where P=(Fo^2^+2Fc^2^)/3'
_refine_ls_weighting_scheme calc
_refine_ls_wR_factor_gt 0.2206
_refine_ls_wR_factor_ref 0.2304
_reflns_number_gt 24784
_reflns_number_total 27690
_reflns_threshold_expression >2sigma(I)
_cod_data_source_file jp0652244si20061206_020454.cif
_cod_data_source_block '_N-Ac-L-phe-OME_(20K)'
_cod_depositor_comments
;
The following automatic conversions were performed:
'_atom_site_symetry_multiplicity' tag replaced with
'_atom_site_symmetry_multiplicity'.

Automatic conversion script
Id: cif_correct_tags 1440 2010-10-19 06:21:57Z saulius 
;
_cod_original_cell_volume 3596(23)
_cod_database_code 1516739

loop_
_symmetry_equiv_pos_as_xyz
'x, y, z'

loop_
_atom_site_label
_atom_site_type_symbol
_atom_site_fract_x
_atom_site_fract_y
_atom_site_fract_z
_atom_site_U_iso_or_equiv
_atom_site_adp_type
_atom_site_occupancy
_atom_site_symmetry_multiplicity
_atom_site_calc_flag
_atom_site_refinement_flags
_atom_site_disorder_assembly
_atom_site_disorder_group
C1_1 C 0.2037(2) -0.0031(3) 0.2469(3) 0.0150(7) Uani 1 1 d . B .
H1_1 H 0.1932 -0.0594 0.2679 0.018 Uiso 1 1 calc R . .
C2_1 C 0.2752(2) -0.0040(3) 0.2149(3) 0.0177(7) Uani 1 1 d . . .
H2_1 H 0.2558 -0.0610 0.1563 0.021 Uiso 1 1 calc R . .
C3_1 C 0.2896(3) 0.0812(3) 0.1816(3) 0.0215(8) Uani 1 1 d . . .
H3_1 H 0.3101 0.1391 0.2395 0.026 Uiso 1 1 calc R . .
C4_1 C 0.2058(2) 0.0811(3) 0.0978(4) 0.0231(9) Uani 1 1 d . . .
H4_1 H 0.1891 0.0282 0.0363 0.028 Uiso 1 1 calc R . .
C5_1 C 0.1356(3) 0.0734(4) 0.1306(4) 0.0327(12) Uani 1 1 d . B .
H5_1 H 0.1476 0.1318 0.1844 0.039 Uiso 1 1 calc R . .
C6_1 O 0.0487(4) 0.0558(9) 0.0429(8) 0.118(4) Uani 1 1 d . . .
H6A_1 H 0.0071 0.0548 0.0708 0.142 Uiso 1 1 calc R A 1
H6B_1 H 0.0512 0.1119 0.0210 0.142 Uiso 1 1 calc R A 1
O6A_1 O 0.0203(6) -0.0037(7) -0.0245(8) 0.044(2) Uiso 0.50 1 d P B 1
O6B_1 O -0.0154(3) 0.0386(4) 0.0681(4) 0.0156(10) Uiso 0.50 1 d P B 2
O2_1 O 0.35027(18) -0.0074(2) 0.2918(2) 0.0162(5) Uani 1 1 d . . .
O3_1 O 0.35095(19) 0.0794(3) 0.1438(3) 0.0245(6) Uani 1 1 d . . .
O4_1 O 0.22082(19) 0.1674(2) 0.0790(2) 0.0224(6) Uani 1 1 d . . .
O5_1 O 0.12796(19) -0.0056(2) 0.1659(2) 0.0220(6) Uani 1 1 d . . .
C1_2 C 0.2003(2) 0.1664(3) -0.0207(3) 0.0178(7) Uani 1 1 d . . .
H1_2 H 0.1855 0.1009 -0.0643 0.021 Uiso 1 1 calc R . .
C2_2 C 0.2804(2) 0.2246(3) -0.0163(3) 0.0180(7) Uani 1 1 d . . .
H2_2 H 0.2671 0.2285 -0.0848 0.022 Uiso 1 1 calc R . .
C3_2 C 0.3042(2) 0.3226(3) 0.0532(3) 0.0166(7) Uani 1 1 d . . .
H3_2 H 0.3169 0.3208 0.1222 0.020 Uiso 1 1 calc R . .
C4_2 C 0.2284(2) 0.3617(3) 0.0135(3) 0.0146(6) Uani 1 1 d . . .
H4_2 H 0.2206 0.3708 -0.0518 0.017 Uiso 1 1 calc R . .
C5_2 C 0.1464(2) 0.2987(3) -0.0003(3) 0.0185(7) Uani 1 1 d . . .
H5_2 H 0.1509 0.2992 0.0669 0.022 Uiso 1 1 calc R . .
C6_2 C 0.0684(2) 0.3283(3) -0.0550(3) 0.0184(7) Uani 1 1 d . . .
H6A_2 H 0.0166 0.2812 -0.0685 0.022 Uiso 1 1 calc R . .
H6B_2 H 0.0703 0.3884 -0.0125 0.022 Uiso 1 1 calc R . .
O2_2 O 0.34770(19) 0.1821(2) 0.0123(3) 0.0224(6) Uani 1 1 d . . .
O3_2 O 0.37609(18) 0.3779(2) 0.0543(2) 0.0184(5) Uani 1 1 d . . .
O4_2 O 0.24909(19) 0.4505(2) 0.0856(2) 0.0206(6) Uani 1 1 d . . .
O5_2 O 0.13165(17) 0.2048(2) -0.0581(2) 0.0160(5) Uani 1 1 d . . .
O6_2 O 0.06430(19) 0.3379(2) -0.1460(2) 0.0194(6) Uani 1 1 d . . .
C1_3 C 0.2358(2) 0.5264(3) 0.0501(3) 0.0193(7) Uani 1 1 d . . .
H1_3 H 0.2160 0.5053 -0.0238 0.023 Uiso 1 1 calc R . .
C2_3 C 0.3186(3) 0.6032(3) 0.0986(3) 0.0210(8) Uani 1 1 d . . .
H2_3 H 0.3091 0.6540 0.0677 0.025 Uiso 1 1 calc R . .
C3_3 C 0.3482(2) 0.6435(3) 0.2096(3) 0.0176(7) Uani 1 1 d . . .
H3_3 H 0.3600 0.5945 0.2427 0.021 Uiso 1 1 calc R . .
C4_3 C 0.2773(2) 0.6781(3) 0.2228(3) 0.0162(7) Uani 1 1 d . . .
H4_3 H 0.2666 0.7279 0.1905 0.019 Uiso 1 1 calc R . .
C5_3 C 0.1963(3) 0.5970(3) 0.1743(3) 0.0213(8) Uani 1 1 d . . .
H5_3 H 0.2070 0.5473 0.2067 0.026 Uiso 1 1 calc R . .
C6_3 C 0.1216(3) 0.6271(4) 0.1814(4) 0.0291(10) Uani 1 1 d . . .
H6A_3 H 0.0699 0.5734 0.1448 0.035 Uiso 1 1 calc R . .
H6B_3 H 0.1328 0.6474 0.2523 0.035 Uiso 1 1 calc R . .
O2_3 O 0.3811(2) 0.5662(2) 0.0788(3) 0.0234(6) Uani 1 1 d . . .
O3_3 O 0.42227(19) 0.7211(2) 0.2538(2) 0.0211(6) Uani 1 1 d . . .
O4_3 O 0.30196(18) 0.71529(19) 0.3269(2) 0.0148(5) Uani 1 1 d . . .
O5_3 O 0.17254(19) 0.5598(2) 0.0696(2) 0.0221(6) Uani 1 1 d . . .
O6_3 O 0.1070(2) 0.7017(3) 0.1407(3) 0.0387(9) Uani 1 1 d . . .
C1_4 C 0.3000(2) 0.8079(3) 0.3616(3) 0.0134(6) Uani 1 1 d . . .
H1_4 H 0.2929 0.8374 0.3080 0.016 Uiso 1 1 calc R . .
C2_4 C 0.3854(2) 0.8598(2) 0.4516(3) 0.0121(6) Uani 1 1 d . . .
H2_4 H 0.3852 0.9259 0.4764 0.015 Uiso 1 1 calc R . .
C3_4 C 0.3964(2) 0.8166(2) 0.5339(3) 0.0119(6) Uani 1 1 d . . .
H3_4 H 0.3989 0.7512 0.5109 0.014 Uiso 1 1 calc R . .
C4_4 C 0.3215(2) 0.8154(2) 0.5582(3) 0.0122(6) Uani 1 1 d . . .
H4_4 H 0.3247 0.8802 0.5933 0.015 Uiso 1 1 calc R . .
C5_4 C 0.2362(2) 0.7724(3) 0.4649(3) 0.0158(7) Uani 1 1 d . . .
H5_4 H 0.2274 0.7037 0.4394 0.019 Uiso 1 1 calc R . .
C6_4 C 0.1615(3) 0.7901(3) 0.4855(3) 0.0216(8) Uani 1 1 d . . .
H6A_4 H 0.1077 0.7624 0.4229 0.026 Uiso 1 1 calc R . .
H6B_4 H 0.1574 0.7594 0.5345 0.026 Uiso 1 1 calc R . .
O2_4 O 0.45336(17) 0.8602(2) 0.4251(2) 0.0150(5) Uani 1 1 d . . .
O3_4 O 0.47178(17) 0.8675(2) 0.6226(2) 0.0162(5) Uani 1 1 d . . .
O4_4 O 0.32952(19) 0.75986(19) 0.6233(2) 0.0155(5) Uani 1 1 d . . .
O5_4 O 0.23269(17) 0.8126(2) 0.3876(2) 0.0157(5) Uani 1 1 d . . .
O6_4 O 0.1723(2) 0.8885(2) 0.5239(3) 0.0271(7) Uani 1 1 d . . .
C1_5 C 0.3273(3) 0.7974(3) 0.7140(3) 0.0167(7) Uani 1 1 d . D .
H1_5 H 0.3286 0.8646 0.7247 0.020 Uiso 1 1 calc R . .
C2_5 C 0.4061(3) 0.7883(3) 0.7980(3) 0.0158(7) Uani 1 1 d . . .
H2_5 H 0.4049 0.8156 0.8627 0.019 Uiso 1 1 calc R . .
C3_5 C 0.4023(2) 0.6869(3) 0.7850(3) 0.0148(6) Uani 1 1 d . . .
H3_5 H 0.4049 0.6580 0.7214 0.018 Uiso 1 1 calc R . .
C4_5 C 0.3207(3) 0.6372(3) 0.7818(3) 0.0163(7) Uani 1 1 d . . .
H4_5 H 0.3205 0.6624 0.8476 0.020 Uiso 1 1 calc R . .
C5_5 C 0.2436(3) 0.6498(3) 0.6984(4) 0.0213(8) Uani 1 1 d . D .
H5_5 H 0.2413 0.6198 0.6323 0.026 Uiso 1 1 calc R . .
C6_5 C 0.1596(3) 0.6095(5) 0.6980(6) 0.0456(15) Uani 1 1 d . . .
H6A_5 H 0.1129 0.6233 0.6458 0.055 Uiso 1 1 calc R C 1
H6B_5 H 0.1480 0.5410 0.6815 0.055 Uiso 1 1 calc R C 1
O2_5 O 0.4823(2) 0.8385(2) 0.8025(2) 0.0189(5) Uani 1 1 d . . .
O3_5 O 0.47265(19) 0.6787(2) 0.8681(2) 0.0160(5) Uani 1 1 d . . .
H3B_5 H 0.519(3) 0.692(4) 0.863(4) 0.010 Uiso 1 1 d . . .
O4_5 O 0.31496(17) 0.53978(19) 0.7615(2) 0.0136(5) Uani 1 1 d . . .
O5_5 O 0.2522(2) 0.7472(2) 0.7128(3) 0.0203(6) Uani 1 1 d . . .
O6A_5 O 0.1608(6) 0.6454(9) 0.7879(7) 0.092(4) Uani 0.70 1 d P D 1
O6B_5 O 0.0937(10) 0.636(2) 0.629(3) 0.141(17) Uani 0.30 1 d P D 2
C1_6 C 0.3048(2) 0.4961(3) 0.8294(3) 0.0140(6) Uani 1 1 d . . .
H1_6 H 0.3101 0.5442 0.8890 0.017 Uiso 1 1 calc R . .
C2_6 C 0.3761(2) 0.4484(3) 0.8624(3) 0.0128(6) Uani 1 1 d . . .
H2_6 H 0.3673 0.4141 0.9076 0.015 Uiso 1 1 calc R . .
C3_6 C 0.3681(2) 0.3778(2) 0.7709(3) 0.0124(6) Uani 1 1 d . . .
H3_6 H 0.3748 0.4100 0.7233 0.015 Uiso 1 1 calc R . .
C4_6 C 0.2807(2) 0.3081(2) 0.7216(3) 0.0116(6) Uani 1 1 d . . .
H4_6 H 0.2769 0.2712 0.7666 0.014 Uiso 1 1 calc R . .
C5_6 C 0.2094(2) 0.3564(3) 0.6979(3) 0.0128(6) Uani 1 1 d . . .
H5_6 H 0.2068 0.3836 0.6436 0.015 Uiso 1 1 calc R . .
C6_6 C 0.1235(2) 0.2896(3) 0.6652(3) 0.0161(7) Uani 1 1 d . . .
H6A_6 H 0.0801 0.3245 0.6555 0.019 Uiso 1 1 calc R . .
H6B_6 H 0.1070 0.2425 0.6005 0.019 Uiso 1 1 calc R . .
O2_6 O 0.45735(18) 0.51358(19) 0.9156(2) 0.0145(5) Uani 1 1 d . . .
H2B_6 H 0.460(3) 0.530(4) 0.881(4) 0.010 Uiso 1 1 d . . .
O3_6 O 0.43050(18) 0.3282(2) 0.7979(2) 0.0195(6) Uani 1 1 d . . .
O4_6 O 0.27110(17) 0.24680(19) 0.6300(2) 0.0148(5) Uani 1 1 d . . .
O5_6 O 0.22494(16) 0.42967(19) 0.7852(2) 0.0133(5) Uani 1 1 d . . .
O6_6 O 0.12526(18) 0.2436(2) 0.7372(2) 0.0168(5) Uani 1 1 d . . .
C1_7 C 0.2484(3) 0.1499(3) 0.6163(3) 0.0202(8) Uani 1 1 d . . .
H1_7 H 0.2469 0.1406 0.6781 0.024 Uiso 1 1 calc R . .
C2_7 C 0.3162(2) 0.1097(3) 0.5999(3) 0.0151(6) Uani 1 1 d . . .
H2_7 H 0.3010 0.0418 0.5927 0.018 Uiso 1 1 calc R . .
C3_7 C 0.3175(2) 0.1188(2) 0.5037(3) 0.0134(6) Uani 1 1 d . . .
H3_7 H 0.3302 0.1859 0.5074 0.016 Uiso 1 1 calc R . .
C4_7 C 0.2302(2) 0.0657(3) 0.4189(3) 0.0162(7) Uani 1 1 d . B .
H4_7 H 0.2187 -0.0020 0.4130 0.019 Uiso 1 1 calc R . .
C5_7 C 0.1633(3) 0.1054(4) 0.4406(4) 0.0314(11) Uani 1 1 d . . .
H5_7 H 0.1684 0.1701 0.4360 0.038 Uiso 1 1 calc R E 1
O2_7 O 0.39772(19) 0.1526(2) 0.6826(2) 0.0196(5) Uani 1 1 d . . .
O3_7 O 0.37809(17) 0.0785(2) 0.4847(2) 0.0153(5) Uani 1 1 d . . .
O4_7 O 0.22905(18) 0.07799(19) 0.3290(2) 0.0175(5) Uani 1 1 d . . .
O5_7 O 0.1687(2) 0.1037(2) 0.5349(3) 0.0311(8) Uani 1 1 d . F .
C6A_7 C 0.0731(3) 0.0423(4) 0.3702(4) 0.0145(8) Uiso 0.75 1 d P F 1
H6A1_7 H 0.0317 0.0733 0.3821 0.017 Uiso 0.75 1 calc PR F 1
H6A2_7 H 0.0629 0.0350 0.3004 0.017 Uiso 0.75 1 calc PR F 1
O6A_7 O 0.0573(2) -0.0485(3) 0.3814(3) 0.0190(7) Uiso 0.75 1 d P F 1
C6B_7 C 0.0766(9) 0.0871(11) 0.3416(12) 0.015(3) Uiso 0.25 1 d P F 2
H6B1_7 H 0.0908 0.1035 0.2899 0.019 Uiso 0.25 1 calc PR F 2
H6B2_7 H 0.0457 0.0200 0.3152 0.019 Uiso 0.25 1 calc PR F 2
O6B_7 O 0.0245(8) 0.1386(10) 0.3600(10) 0.025(2) Uiso 0.25 1 d P F 2
C1_8 C 0.7267(2) 0.2688(2) 0.8610(3) 0.0116(6) Uani 1 1 d . . .
H1_8 H 0.7248 0.2053 0.8686 0.014 Uiso 1 1 calc R . .
C2_8 C 0.6589(2) 0.3036(2) 0.8843(3) 0.0107(6) Uani 1 1 d . . .
H2_8 H 0.6704 0.3064 0.9543 0.013 Uiso 1 1 calc R . .
C3_8 C 0.6619(2) 0.4003(3) 0.8744(3) 0.0110(6) Uani 1 1 d . . .
H3_8 H 0.6503 0.3982 0.8046 0.013 Uiso 1 1 calc R . .
C4_8 C 0.7504(2) 0.4640(2) 0.9470(3) 0.0107(6) Uani 1 1 d . . .
H4_8 H 0.7606 0.4705 1.0174 0.013 Uiso 1 1 calc R . .
C5_8 C 0.8178(2) 0.4243(2) 0.9260(3) 0.0120(6) Uani 1 1 d . . .
H5_8 H 0.8125 0.4269 0.8594 0.014 Uiso 1 1 calc R . .
C6_8 C 0.9079(2) 0.4767(3) 1.0062(3) 0.0163(7) Uani 1 1 d . . .
H6A_8 H 0.9493 0.4513 0.9879 0.020 Uiso 1 1 calc R . .
H6B_8 H 0.9192 0.5434 1.0107 0.020 Uiso 1 1 calc R . .
O2_8 O 0.57783(18) 0.2404(2) 0.8170(2) 0.0151(5) Uani 1 1 d . . .
H2B_8 H 0.552(3) 0.238(4) 0.845(4) 0.010 Uiso 1 1 d . . .
O3_8 O 0.59879(16) 0.43227(19) 0.8976(2) 0.0130(5) Uani 1 1 d . . .
O4_8 O 0.75396(17) 0.55201(19) 0.9306(2) 0.0144(5) Uani 1 1 d . . .
O5_8 O 0.80821(16) 0.32976(19) 0.9278(2) 0.0127(5) Uani 1 1 d . . .
O6_8 O 0.91875(18) 0.4678(2) 1.1011(2) 0.0195(6) Uani 1 1 d . . .
C1_9 C 0.7841(3) 0.6324(3) 1.0146(3) 0.0193(7) Uani 1 1 d . . .
H1_9 H 0.7951 0.6130 1.0757 0.023 Uiso 1 1 calc R . .
C2_9 C 0.7159(3) 0.6838(3) 0.9981(3) 0.0216(8) Uani 1 1 d . . .
H2_9 H 0.7365 0.7401 1.0578 0.026 Uiso 1 1 calc R . .
C3_9 C 0.6998(2) 0.7155(3) 0.9064(3) 0.0175(7) Uani 1 1 d . . .
H3_9 H 0.6786 0.6597 0.8461 0.021 Uiso 1 1 calc R . .
C4_9 C 0.7844(3) 0.7762(3) 0.9228(4) 0.0245(9) Uani 1 1 d . . .
H4_9 H 0.8045 0.8346 0.9801 0.029 Uiso 1 1 calc R . .
C5_9 C 0.8519(3) 0.7213(4) 0.9423(4) 0.0317(11) Uani 1 1 d . . .
H5_9 H 0.8327 0.6661 0.8820 0.038 Uiso 1 1 calc R . .
C6_9 C 0.9390(3) 0.7806(4) 0.9657(6) 0.0485(18) Uani 1 1 d . . .
H6A_9 H 0.9812 0.7442 0.9782 0.058 Uiso 1 1 calc R G 1
H6B_9 H 0.9362 0.8048 0.9101 0.058 Uiso 1 1 calc R G 1
O2_9 O 0.6399(2) 0.6250(2) 0.9872(3) 0.0227(6) Uani 1 1 d . . .
O3_9 O 0.6365(2) 0.7649(2) 0.8937(3) 0.0214(6) Uani 1 1 d . . .
H3B_9 H 0.623(3) 0.791(4) 0.859(4) 0.010 Uiso 1 1 d . . .
O4_9 O 0.77140(19) 0.7981(2) 0.8335(3) 0.0208(6) Uani 1 1 d . . .
O5_9 O 0.8608(2) 0.6897(2) 1.0270(3) 0.0314(8) Uani 1 1 d . . .
O6A_9 O 0.9602(4) 0.8543(5) 1.0529(5) 0.0375(14) Uiso 0.60 1 d P . 1
O6B_9 O 0.9983(9) 0.7198(11) 0.9498(11) 0.058(3) Uiso 0.40 1 d P . 2
C1_10 C 0.7892(2) 0.8938(3) 0.8402(3) 0.0170(7) Uani 1 1 d . . .
H1_10 H 0.8032 0.9325 0.9091 0.020 Uiso 1 1 calc R . .
C2_10 C 0.7090(2) 0.9088(3) 0.7649(3) 0.0153(7) Uani 1 1 d . . .
H2_10 H 0.7198 0.9757 0.7675 0.018 Uiso 1 1 calc R . .
C3_10 C 0.6872(2) 0.8481(3) 0.6619(3) 0.0157(7) Uani 1 1 d . . .
H3_10 H 0.6759 0.7809 0.6581 0.019 Uiso 1 1 calc R . .
C4_10 C 0.7630(2) 0.8767(3) 0.6409(3) 0.0158(7) Uani 1 1 d . . .
H4_10 H 0.7703 0.9417 0.6371 0.019 Uiso 1 1 calc R . .
C5_10 C 0.8450(2) 0.8688(3) 0.7212(3) 0.0177(7) Uani 1 1 d . . .
H5_10 H 0.8405 0.8017 0.7160 0.021 Uiso 1 1 calc R . .
C6_10 C 0.9234(2) 0.9109(3) 0.7111(4) 0.0200(8) Uani 1 1 d . . .
H6A_10 H 0.9754 0.9095 0.7671 0.024 Uiso 1 1 calc R . .
H6B_10 H 0.9210 0.8741 0.6478 0.024 Uiso 1 1 calc R . .
O2_10 O 0.64070(18) 0.8844(2) 0.7888(2) 0.0187(5) Uani 1 1 d . . .
O3_10 O 0.61332(17) 0.8649(2) 0.5933(2) 0.0168(5) Uani 1 1 d . . .
O4_10 O 0.74412(18) 0.81177(19) 0.5466(2) 0.0178(5) Uani 1 1 d . . .
O5_10 O 0.85855(18) 0.9197(2) 0.8194(2) 0.0187(5) Uani 1 1 d . . .
O6_10 O 0.92635(19) 1.0040(2) 0.7119(2) 0.0189(6) Uani 1 1 d . . .
C1_11 C 0.7569(2) 0.8485(3) 0.4761(3) 0.0177(7) Uani 1 1 d . . .
H1_11 H 0.7747 0.9181 0.5028 0.021 Uiso 1 1 calc R . .
C2_11 C 0.6721(2) 0.8159(3) 0.3807(3) 0.0173(7) Uani 1 1 d . . .
H2_11 H 0.6792 0.8446 0.3309 0.021 Uiso 1 1 calc R . .
C3_11 C 0.6471(2) 0.7103(2) 0.3371(3) 0.0154(7) Uani 1 1 d . . .
H3_11 H 0.6368 0.6810 0.3849 0.018 Uiso 1 1 calc R . .
C4_11 C 0.7190(3) 0.6816(3) 0.3191(3) 0.0181(7) Uani 1 1 d . . .
H4_11 H 0.7271 0.7083 0.2685 0.022 Uiso 1 1 calc R . .
C5_11 C 0.8015(3) 0.7182(3) 0.4169(4) 0.0251(9) Uani 1 1 d . . .
H5_11 H 0.7935 0.6902 0.4667 0.030 Uiso 1 1 calc R . .
O6_11 O 0.8869(5) 0.7266(4) 0.3286(7) 0.091(3) Uani 1 1 d . . .
C6_11 C 0.8777(3) 0.6973(4) 0.4046(6) 0.055(2) Uani 1 1 d . . .
H6A_11 H 0.9299 0.7291 0.4682 0.066 Uiso 1 1 calc R . .
H6B_11 H 0.8709 0.6294 0.3890 0.066 Uiso 1 1 calc R . .
O2_11 O 0.60989(18) 0.8461(2) 0.4048(2) 0.0170(5) Uani 1 1 d . . .
O3_11 O 0.57031(19) 0.6833(2) 0.2459(2) 0.0183(5) Uani 1 1 d . . .
O4_11 O 0.69716(18) 0.58282(19) 0.2826(2) 0.0164(5) Uani 1 1 d . . .
O5_11 O 0.82056(18) 0.8180(2) 0.4549(3) 0.0237(7) Uani 1 1 d . . .
C1_12 C 0.6941(3) 0.5431(3) 0.1891(3) 0.0165(7) Uani 1 1 d . . .
H1_12 H 0.7003 0.5934 0.1585 0.020 Uiso 1 1 calc R . .
C2_12 C 0.6086(2) 0.4727(3) 0.1225(3) 0.0137(6) Uani 1 1 d . . .
H2_12 H 0.6057 0.4447 0.0556 0.016 Uiso 1 1 calc R . .
C3_12 C 0.5982(2) 0.3962(2) 0.1687(3) 0.0118(6) Uani 1 1 d . . .
H3_12 H 0.5985 0.4232 0.2345 0.014 Uiso 1 1 calc R . .
C4_12 C 0.6719(2) 0.3524(2) 0.1841(3) 0.0116(6) Uani 1 1 d . . .
H4_12 H 0.6658 0.3162 0.1178 0.014 Uiso 1 1 calc R . .
C5_12 C 0.7584(2) 0.4266(3) 0.2414(3) 0.0149(6) Uani 1 1 d . . .
H5_12 H 0.7697 0.4534 0.3124 0.018 Uiso 1 1 calc R . .
C6_12 C 0.8293(2) 0.3844(3) 0.2385(3) 0.0189(7) Uani 1 1 d . . .
H6A_12 H 0.8840 0.4340 0.2732 0.023 Uiso 1 1 calc R . .
H6B_12 H 0.8342 0.3378 0.2747 0.023 Uiso 1 1 calc R . .
O2_12 O 0.54167(19) 0.5168(2) 0.1108(2) 0.0173(5) Uani 1 1 d . . .
O3_12 O 0.52121(17) 0.32423(19) 0.1048(2) 0.0147(5) Uani 1 1 d . . .
H3B_12 H 0.477(3) 0.338(4) 0.100(4) 0.010 Uiso 1 1 d . . .
O4_12 O 0.66690(17) 0.29073(19) 0.2405(2) 0.0127(5) Uani 1 1 d . . .
O5_12 O 0.75989(19) 0.49967(19) 0.1976(2) 0.0172(5) Uani 1 1 d . . .
O6_12 O 0.8146(2) 0.3407(2) 0.1392(3) 0.0248(6) Uani 1 1 d . . .
C1_13 C 0.6675(2) 0.1982(3) 0.2042(3) 0.0141(6) Uani 1 1 d . . .
H1_13 H 0.6671 0.1886 0.1374 0.017 Uiso 1 1 calc R . .
C2_13 C 0.5866(2) 0.1326(2) 0.1905(3) 0.0118(6) Uani 1 1 d . . .
H2_13 H 0.5871 0.0671 0.1635 0.014 Uiso 1 1 calc R . .
C3_13 C 0.5864(2) 0.1445(2) 0.2907(3) 0.0106(6) Uani 1 1 d . . .
H3_13 H 0.5857 0.2095 0.3194 0.013 Uiso 1 1 calc R . .
C4_13 C 0.6674(2) 0.1256(3) 0.3603(3) 0.0119(6) Uani 1 1 d . . .
H4_13 H 0.6647 0.0583 0.3363 0.014 Uiso 1 1 calc R . .
C5_13 C 0.7471(2) 0.1869(3) 0.3660(3) 0.0145(6) Uani 1 1 d . . .
H5_13 H 0.7558 0.2534 0.4021 0.017 Uiso 1 1 calc R . .
C6_13 C 0.8253(2) 0.1558(3) 0.4186(3) 0.0211(8) Uani 1 1 d . . .
H6A_13 H 0.8762 0.1973 0.4225 0.025 Uiso 1 1 calc R . .
H6B_13 H 0.8343 0.1604 0.4875 0.025 Uiso 1 1 calc R . .
O2_13 O 0.51232(18) 0.1479(2) 0.1213(2) 0.0161(5) Uani 1 1 d . . .
O3_13 O 0.51267(17) 0.0798(2) 0.2772(2) 0.0161(5) Uani 1 1 d . . .
O4_13 O 0.67147(17) 0.14784(18) 0.4575(2) 0.0117(5) Uani 1 1 d . . .
O5_13 O 0.74030(18) 0.1786(2) 0.2677(2) 0.0154(5) Uani 1 1 d . . .
O6_13 O 0.8145(2) 0.0615(3) 0.3652(4) 0.0445(11) Uani 1 1 d . . .
C1_14 C 0.6772(2) 0.0764(2) 0.5033(3) 0.0105(6) Uani 1 1 d . . .
H1_14 H 0.6719 0.0175 0.4546 0.013 Uiso 1 1 calc R . .
C2_14 C 0.6030(2) 0.0614(2) 0.5298(3) 0.0115(6) Uani 1 1 d . . .
H2_14 H 0.6041 0.0093 0.5592 0.014 Uiso 1 1 calc R . .
C3_14 C 0.6113(2) 0.1488(2) 0.6051(3) 0.0110(6) Uani 1 1 d . . .
H3_14 H 0.6077 0.2006 0.5752 0.013 Uiso 1 1 calc R . .
C4_14 C 0.6976(2) 0.1746(2) 0.6964(3) 0.0103(6) Uani 1 1 d . . .
H4_14 H 0.6993 0.1264 0.7312 0.012 Uiso 1 1 calc R . .
C5_14 C 0.7697(2) 0.1839(2) 0.6655(3) 0.0108(6) Uani 1 1 d . . .
H5_14 H 0.7721 0.2381 0.6394 0.013 Uiso 1 1 calc R . .
C6_14 C 0.8553(2) 0.1975(2) 0.7513(3) 0.0113(6) Uani 1 1 d . . .
H6A_14 H 0.8993 0.2011 0.7271 0.014 Uiso 1 1 calc R . .
H6B_14 H 0.8701 0.2573 0.8034 0.014 Uiso 1 1 calc R . .
O2_14 O 0.52457(17) 0.03783(19) 0.4423(2) 0.0141(5) Uani 1 1 d . . .
O3_14 O 0.54315(17) 0.1312(2) 0.6311(2) 0.0146(5) Uani 1 1 d . . .
O4_14 O 0.70750(16) 0.26276(18) 0.7613(2) 0.0112(4) Uani 1 1 d . . .
O5_14 O 0.75535(16) 0.10075(19) 0.5891(2) 0.0124(5) Uani 1 1 d . . .
O6_14 O 0.85561(17) 0.1237(2) 0.7941(2) 0.0147(5) Uani 1 1 d . . .
O_15 O 0.4663(2) 0.0243(2) 0.7574(3) 0.0205(11) Uani 0.936(18) 1 d P . .
O_16 O 0.0511(2) 0.0574(2) 0.6611(3) 0.0252(11) Uani 1.000(18) 1 d . . .
O_17 O 0.9593(3) 0.6352(3) 0.2326(3) 0.0413(16) Uani 1.00(2) 1 d . . .
O_18 O 0.7706(3) 0.1526(3) 0.0536(3) 0.0342(14) Uani 0.97(2) 1 d P . .
O_19 O 0.8964(2) 0.1501(3) 0.9890(3) 0.0330(7) Uani 1 1 d . . .
O_20 O 0.5282(3) 0.8919(3) 0.2379(4) 0.0549(13) Uani 1 1 d . . .
O_21 O 0.4957(5) 1.0053(4) 0.9518(4) 0.069(3) Uani 0.99(3) 1 d P . .
O_22 O 0.4466(4) 0.7227(4) 0.0457(3) 0.056(2) Uani 0.86(2) 1 d P . .
O_23 O 0.6098(4) -0.0927(3) 0.0315(4) 0.056(2) Uani 1.00(2) 1 d . . .
O_24 O 0.1738(3) 0.9637(3) 0.7010(3) 0.0372(15) Uani 0.94(2) 1 d P . .
OA_25 O 0.6417(2) 1.0544(3) 0.8666(3) 0.0257(8) Uani 0.80 1 d P . .
OB_25 O 0.6197(12) 1.0414(14) 0.9156(15) 0.034(4) Uiso 0.20 1 d P . .
OA_26 O 0.0973(7) 0.8046(8) 0.7406(11) 0.061(3) Uani 0.46 1 d P . .
OC_26 O 0.2025(11) 0.8813(10) 0.8406(12) 0.075(4) Uani 0.44 1 d P . .
OA_28 O 0.2915(5) 0.7722(7) -0.0298(7) 0.0320(17) Uiso 0.41 1 d P . .
OB_28 O 0.3589(7) 0.8216(8) 0.0700(8) 0.022(2) Uiso 0.28 1 d P . .
O_29 O 0.0863(5) 0.8598(6) 0.9099(6) 0.0281(17) Uani 0.40 1 d P . 2
O_30 O 0.1810(8) 0.7712(7) 0.0339(8) 0.057(4) Uani 0.40 1 d P . 2
O_31 O 0.0122(3) 0.3216(4) 0.1198(4) 0.0370(10) Uani 0.82 1 d P F 1
OA_32 O 0.3332(9) 0.9429(9) 0.9720(9) 0.043(2) Uiso 0.40 1 d P . .
OB_32 O 0.3683(7) 0.9601(7) 0.9891(7) 0.0300(18) Uiso 0.40 1 d P . .
OA_33 O 0.0644(14) 0.8324(16) 0.2772(19) 0.025(4) Uiso 0.15 1 d P . .
OB_33 O 0.0398(6) 0.8088(6) 0.2228(7) 0.0177(17) Uiso 0.40 1 d P . .
OC_33 O 0.0169(7) 0.8056(6) 0.2214(7) 0.030(2) Uiso 0.45 1 d P . .
OA_34 O 0.5176(3) 0.1911(4) 0.9378(4) 0.0170(10) Uiso 0.50 1 d P . .
OB_34 O 0.4824(5) 0.2203(5) 0.9165(6) 0.0311(14) Uiso 0.50 1 d P . .
OA_35 O 0.7770(4) 1.0187(4) 0.1552(5) 0.0391(12) Uiso 0.70 1 d P . .
OB_35 O 0.7483(12) 0.9558(14) 0.2083(15) 0.034(4) Uiso 0.20 1 d P . .
OC_35 O 0.8674(11) 1.0731(13) 0.1757(14) 0.032(3) Uiso 0.20 1 d P . .
OA_36 O 0.6434(7) 0.7765(8) 1.1333(7) 0.0311(19) Uiso 0.45 1 d P . .
OB_36 O 0.6172(9) 0.7513(9) 1.1140(9) 0.024(2) Uiso 0.35 1 d P . .
OC_36 O 0.572(3) 0.734(3) 1.091(3) 0.072(8) Uiso 0.20 1 d P . .
OA_37 O 0.3271(4) 0.0915(6) 0.8311(5) 0.0404(14) Uiso 0.60 1 d P . .
OB_37 O 0.3403(6) 0.0439(8) 0.8370(8) 0.039(2) Uiso 0.40 1 d P . .
OA_38 O 0.9424(3) -0.0251(3) 0.4583(3) 0.0220(8) Uiso 0.70 1 d P . .
OB_38 O 0.9636(9) 0.0372(11) 0.4622(12) 0.044(3) Uiso 0.30 1 d P . .
O_39 O 0.9719(7) 0.7108(9) 0.7309(9) 0.077(3) Uiso 0.60 1 d P . 1
O_40 O 0.0546(7) 0.5656(8) 0.3837(9) 0.089(4) Uani 0.60 1 d P H 1
OA_41 O 0.8257(6) 0.8437(7) 0.2562(7) 0.0364(18) Uiso 0.42 1 d P . .
OB_41 O 0.8637(9) 0.8728(11) 0.1972(11) 0.042(3) Uiso 0.31 1 d P . .
OC_41 O 0.8969(5) 0.9389(6) 0.1582(7) 0.0393(17) Uiso 0.47 1 d P . .
OD_41 O 0.8819(13) 0.8812(16) 0.2675(17) 0.034(4) Uiso 0.18 1 d P . .
OE_41 O 0.9460(9) 0.8828(10) 0.1065(11) 0.041(3) Uiso 0.30 1 d P . .
O_43 O 0.0728(9) 0.5194(10) 0.8441(11) 0.058(3) Uiso 0.40 1 d P . 1
N_47 N 0.08019(18) 0.3023(2) 0.3151(2) 0.0201(16) Uiso 0.40 1 d PG . .
C01_47 C 0.15721(16) 0.37555(19) 0.3884(2) 0.0190(17) Uiso 0.40 1 d PG . .
C02_47 C 0.14305(17) 0.4664(2) 0.3926(3) 0.0213(18) Uiso 0.40 1 d PG . .
O01_47 O 0.1693(2) 0.5239(2) 0.3624(3) 0.0277(16) Uiso 0.40 1 d PG . .
C03_47 C 0.23360(18) 0.3643(2) 0.3652(3) 0.0214(18) Uiso 0.40 1 d PG . .
C04_47 C 0.32101(17) 0.4326(2) 0.4401(3) 0.0207(18) Uiso 0.40 1 d PG . .
C05_47 C 0.36788(17) 0.4168(3) 0.5299(3) 0.0221(18) Uiso 0.40 1 d PG . .
C06_47 C 0.3523(2) 0.5125(3) 0.4215(3) 0.038(3) Uiso 0.40 1 d PG . .
C07_47 C 0.44478(17) 0.4809(4) 0.6008(4) 0.030(2) Uiso 0.40 1 d PG . .
C08_47 C 0.4297(2) 0.5762(3) 0.4923(4) 0.042(3) Uiso 0.40 1 d PG . .
C09_47 C 0.47579(17) 0.5607(4) 0.5818(4) 0.030(2) Uiso 0.40 1 d PG . .
C10_47 C -0.0514(2) 0.1847(3) 0.2575(4) 0.0198(17) Uiso 0.40 1 d PG . .
C11_47 C 0.02878(19) 0.2549(2) 0.3413(3) 0.0185(17) Uiso 0.40 1 d PG . .
O02_47 O 0.0474(2) 0.2619(3) 0.4321(3) 0.0214(14) Uiso 0.40 1 d PG . .
O03_47 O 0.08925(19) 0.4781(2) 0.4336(3) 0.0215(13) Uiso 0.40 1 d PG . .
C12_47 C 0.0624(2) 0.5641(2) 0.4382(5) 0.030(2) Uiso 0.40 1 d PG H .
N_48 N 0.1189(3) 0.3175(5) 0.3152(5) 0.015(3) Uiso 0.20 1 d PG . .
C01_48 C 0.2118(3) 0.3430(4) 0.3653(4) 0.014(3) Uiso 0.20 1 d PG . .
C02_48 C 0.2485(4) 0.4473(4) 0.4126(5) 0.017(3) Uiso 0.20 1 d PG . .
O01_48 O 0.2101(5) 0.5038(5) 0.3782(8) 0.042(4) Uiso 0.20 1 d PG . .
C03_48 C 0.2465(4) 0.3094(5) 0.2887(4) 0.039(6) Uiso 0.20 1 d PG . .
C04_48 C 0.3437(4) 0.3403(5) 0.3277(5) 0.020(4) Uiso 0.20 1 d PG . .
C05_48 C 0.3802(4) 0.4138(6) 0.3036(6) 0.019(3) Uiso 0.20 1 d PG . .
C06_48 C 0.3956(4) 0.2934(5) 0.3826(7) 0.026(4) Uiso 0.20 1 d PG . .
C07_48 C 0.4675(4) 0.4390(7) 0.3330(7) 0.024(4) Uiso 0.20 1 d PG . .
C08_48 C 0.4833(4) 0.3192(7) 0.4127(8) 0.015(3) Uiso 0.20 1 d PG . .
C09_48 C 0.5190(4) 0.3918(7) 0.3878(8) 0.023(4) Uiso 0.20 1 d PG . .
C10_48 C -0.0232(4) 0.2803(8) 0.3074(8) 0.037(5) Uiso 0.20 1 d PG . .
C11_48 C 0.0730(4) 0.3036(6) 0.3627(7) 0.019(3) Uiso 0.20 1 d PG . .
O02_48 O 0.1091(5) 0.3097(7) 0.4522(7) 0.030(3) Uiso 0.20 1 d PG . .
O03_48 O 0.3293(4) 0.4786(5) 0.4991(5) 0.037(4) Uiso 0.20 1 d PG . .
C12_48 C 0.3732(5) 0.5698(5) 0.5087(9) 0.053(8) Uiso 0.20 1 d PG . .
N_49 N 0.1987(4) 0.3441(6) 0.2974(6) 0.038(5) Uiso 0.20 1 d PG . .
C01_49 C 0.2828(4) 0.4105(5) 0.3569(5) 0.025(4) Uiso 0.20 1 d PG . .
C02_49 C 0.3429(5) 0.3834(7) 0.3226(6) 0.020(4) Uiso 0.20 1 d PG . .
O01_49 O 0.3502(6) 0.3072(7) 0.2955(8) 0.056(6) Uiso 0.20 1 d PG . .
C03_49 C 0.3121(5) 0.4216(6) 0.4699(5) 0.044(6) Uiso 0.20 1 d PG . .
C04_49 C 0.3999(5) 0.4901(7) 0.5433(5) 0.043(6) Uiso 0.20 1 d PG . .
C05_49 C 0.4543(6) 0.4669(9) 0.6240(6) 0.024(4) Uiso 0.20 1 d PG . .
C06_49 C 0.4240(5) 0.5772(6) 0.5331(7) 0.049(7) Uiso 0.20 1 d PG . .
C07_49 C 0.5315(6) 0.5306(10) 0.6944(6) 0.087(14) Uiso 0.20 1 d PG . .
C08_49 C 0.5018(6) 0.6406(7) 0.6031(8) 0.028(4) Uiso 0.20 1 d PG . .
C09_49 C 0.5556(6) 0.6175(9) 0.6837(7) 0.053(8) Uiso 0.20 1 d PG . .
C10_49 C 0.0452(4) 0.2953(9) 0.2097(8) 0.026(4) Uiso 0.20 1 d PG . .
C11_49 C 0.1282(4) 0.3701(7) 0.2775(7) 0.022(4) Uiso 0.20 1 d PG . .
O02_49 O 0.1283(5) 0.4520(8) 0.3179(8) 0.048(5) Uiso 0.20 1 d PG . .
O03_49 O 0.3913(5) 0.4600(8) 0.3201(6) 0.050(5) Uiso 0.20 1 d PG . .
C12_49 C 0.4770(6) 0.4585(11) 0.3322(8) 0.065(11) Uiso 0.20 1 d PG . .
N_50 N 0.1219(12) 0.3802(18) 0.3045(18) 0.057(4) Uiso 0.10 1 d PG . .
C01_50 C 0.2074(12) 0.3678(14) 0.3422(15) 0.057(4) Uiso 0.10 1 d PG . .
C02_50 C 0.2599(12) 0.4279(16) 0.4438(15) 0.057(4) Uiso 0.10 1 d PG . .
O01_50 O 0.3229(13) 0.420(2) 0.5057(16) 0.057(4) Uiso 0.10 1 d PG . .
C03_50 C 0.2470(13) 0.3834(18) 0.2702(15) 0.057(4) Uiso 0.10 1 d PG . .
C04_50 C 0.3446(13) 0.4215(18) 0.3185(18) 0.057(4) Uiso 0.10 1 d PG . .
C05_50 C 0.3823(14) 0.5174(18) 0.364(2) 0.057(4) Uiso 0.10 1 d PG . .
C06_50 C 0.3956(15) 0.362(2) 0.313(2) 0.057(4) Uiso 0.10 1 d PG . .
C07_50 C 0.4701(15) 0.554(2) 0.403(3) 0.057(4) Uiso 0.10 1 d PG . .
C08_50 C 0.4835(15) 0.398(3) 0.353(3) 0.057(4) Uiso 0.10 1 d PG . .
C09_50 C 0.5206(14) 0.494(3) 0.397(3) 0.057(4) Uiso 0.10 1 d PG . .
C10_50 C -0.0306(12) 0.335(3) 0.242(3) 0.057(4) Uiso 0.10 1 d PG . .
C11_50 C 0.0523(12) 0.313(2) 0.280(2) 0.057(4) Uiso 0.10 1 d PG . .
O02_50 O 0.0543(15) 0.2308(19) 0.283(3) 0.057(4) Uiso 0.10 1 d PG . .
O03_50 O 0.2282(15) 0.5009(16) 0.460(2) 0.057(4) Uiso 0.10 1 d PG . .
C12_50 C 0.2854(18) 0.584(2) 0.545(2) 0.057(4) Uiso 0.10 1 d PG . .
N_51 N 0.8996(2) 0.5353(3) 0.7385(2) 0.0260(18) Uiso 0.40 1 d PG . .
C01_51 C 0.82422(18) 0.4796(2) 0.6459(2) 0.0222(18) Uiso 0.40 1 d PG . .
C02_51 C 0.84334(19) 0.4687(3) 0.5574(2) 0.026(2) Uiso 0.40 1 d PG . .
O01_51 O 0.8252(2) 0.5118(4) 0.5008(3) 0.0346(19) Uiso 0.40 1 d PG . .
C03_51 C 0.7505(2) 0.5271(2) 0.6296(3) 0.023(2) Uiso 0.40 1 d PG . .
C04_51 C 0.66121(19) 0.4668(3) 0.5500(3) 0.0235(19) Uiso 0.40 1 d PG . .
C05_51 C 0.62008(18) 0.3909(3) 0.5667(3) 0.032(2) Uiso 0.40 1 d PG . .
C06_51 C 0.6222(2) 0.4844(3) 0.4595(3) 0.033(2) Uiso 0.40 1 d PG . .
C07_51 C 0.54128(18) 0.3325(4) 0.4931(4) 0.037(3) Uiso 0.40 1 d PG . .
C08_51 C 0.5430(2) 0.4264(4) 0.3862(3) 0.035(3) Uiso 0.40 1 d PG . .
C09_51 C 0.50274(18) 0.3502(4) 0.4029(4) 0.029(2) Uiso 0.40 1 d PG . .
C10_51 C 1.0371(2) 0.5569(4) 0.8788(3) 0.057(4) Uiso 0.40 1 d PG . .
C11_51 C 0.9510(2) 0.4968(3) 0.7964(3) 0.0173(16) Uiso 0.40 1 d PG . .
O02_51 O 0.9281(2) 0.4121(3) 0.7825(3) 0.0224(14) Uiso 0.40 1 d PG . .
O03_51 O 0.8939(2) 0.4113(4) 0.5576(3) 0.0357(19) Uiso 0.40 1 d PG . .
C12_51 C 0.9346(3) 0.4108(5) 0.4937(3) 0.045(3) Uiso 0.40 1 d PG . .
N_52 N 0.9426(3) 0.5137(4) 0.6729(4) 0.026(3) Uiso 0.25 1 d PG . .
C01_52 C 0.8903(3) 0.4515(4) 0.5707(4) 0.040(5) Uiso 0.25 1 d PG . .
C02_52 C 0.9403(4) 0.4484(5) 0.5109(5) 0.032(4) Uiso 0.25 1 d PG . .
O01_52 O 0.9559(5) 0.5135(6) 0.4772(6) 0.036(3) Uiso 0.25 1 d PG . .
C03_52 C 0.8110(3) 0.4855(5) 0.5182(4) 0.035(4) Uiso 0.25 1 d PG . .
C04_52 C 0.7495(3) 0.4885(4) 0.5656(4) 0.033(4) Uiso 0.25 1 d PG . .
C05_52 C 0.7373(4) 0.5741(5) 0.6042(6) 0.027(3) Uiso 0.25 1 d PG . .
C06_52 C 0.7083(3) 0.4076(5) 0.5746(5) 0.028(3) Uiso 0.25 1 d PG . .
C07_52 C 0.6858(5) 0.5789(6) 0.6526(7) 0.029(3) Uiso 0.25 1 d PG . .
C08_52 C 0.6562(4) 0.4124(6) 0.6225(6) 0.016(3) Uiso 0.25 1 d PG . .
C09_52 C 0.6451(4) 0.4980(6) 0.6617(6) 0.027(3) Uiso 0.25 1 d PG . .
C10_52 C 1.0159(4) 0.5512(8) 0.8544(4) 0.044(5) Uiso 0.25 1 d PG . .
C11_52 C 0.9656(3) 0.4827(6) 0.7500(4) 0.030(4) Uiso 0.25 1 d PG . .
O02_52 O 0.9458(4) 0.3977(6) 0.7365(5) 0.037(3) Uiso 0.25 1 d PG . .
O03_52 O 0.9691(5) 0.3670(6) 0.4947(6) 0.041(3) Uiso 0.25 1 d PG . .
C12_52 C 1.0222(5) 0.3769(7) 0.4460(7) 0.040(5) Uiso 0.25 1 d PG . .
N_53 N 0.9890(4) 0.6832(4) 0.7953(5) 0.019(3) Uiso 0.20 1 d PG . .
C01_53 C 0.9231(3) 0.5951(4) 0.7340(4) 0.026(4) Uiso 0.20 1 d PG . .
C02_53 C 0.9395(4) 0.5451(5) 0.6499(5) 0.024(4) Uiso 0.20 1 d PG . .
O01_53 O 0.9596(5) 0.5866(6) 0.5963(5) 0.028(3) Uiso 0.20 1 d PG . .
C03_53 C 0.8340(4) 0.6132(5) 0.6885(5) 0.021(4) Uiso 0.20 1 d PG . .
C04_53 C 0.7576(3) 0.5267(6) 0.6216(5) 0.066(13) Uiso 0.20 1 d PG . .
C05_53 C 0.7154(4) 0.4792(7) 0.6647(7) 0.030(5) Uiso 0.20 1 d PG . .
C06_53 C 0.7323(4) 0.4925(6) 0.5190(5) 0.026(4) Uiso 0.20 1 d PG . .
C07_53 C 0.6495(5) 0.3980(8) 0.6063(8) 0.15(4) Uiso 0.20 1 d PG . .
C08_53 C 0.6660(4) 0.4114(7) 0.4606(6) 0.024(4) Uiso 0.20 1 d PG . .
C09_53 C 0.6246(4) 0.3642(8) 0.5042(8) 0.033(5) Uiso 0.20 1 d PG . .
C10_53 C 1.1077(5) 0.7893(6) 0.9504(6) 0.026(4) Uiso 0.20 1 d PG . .
C11_53 C 1.0316(4) 0.7043(5) 0.8928(5) 0.025(4) Uiso 0.20 1 d PG . .
O02_53 O 1.0083(5) 0.6544(7) 0.9360(4) 0.023(3) Uiso 0.20 1 d PG . .
O03_53 O 0.9309(5) 0.4477(5) 0.6341(6) 0.049(5) Uiso 0.20 1 d PG . .
C12_53 C 0.9402(5) 0.4079(7) 0.5466(7) 0.026(4) Uiso 0.20 1 d PG . .

loop_
_atom_site_aniso_label
_atom_site_aniso_U_11
_atom_site_aniso_U_22
_atom_site_aniso_U_33
_atom_site_aniso_U_23
_atom_site_aniso_U_13
_atom_site_aniso_U_12
C1_1 0.0198(16) 0.0059(15) 0.0131(17) 0.0030(12) 0.0038(13) -0.0029(11)
C2_1 0.0195(17) 0.0106(17) 0.0149(17) 0.0053(13) 0.0020(13) -0.0034(12)
C3_1 0.0198(18) 0.021(2) 0.022(2) 0.0152(16) 0.0055(15) 0.0017(13)
C4_1 0.0121(16) 0.031(2) 0.025(2) 0.0232(18) 0.0025(14) 0.0007(14)
C5_1 0.0166(18) 0.048(3) 0.046(3) 0.042(3) 0.0130(18) 0.0080(17)
C6_1 0.054(4) 0.216(12) 0.151(8) 0.161(9) 0.053(5) 0.048(5)
O2_1 0.0215(13) 0.0090(12) 0.0126(13) 0.0048(10) 0.0034(10) -0.0009(9)
O3_1 0.0175(13) 0.0322(18) 0.0252(16) 0.0217(14) 0.0055(11) 0.0039(11)
O4_1 0.0217(13) 0.0229(16) 0.0218(15) 0.0166(12) 0.0055(11) 0.0018(10)
O5_1 0.0170(13) 0.0245(16) 0.0160(14) 0.0107(12) 0.0011(10) -0.0054(10)
C1_2 0.0122(15) 0.0198(19) 0.0224(19) 0.0131(15) 0.0063(13) 0.0022(12)
C2_2 0.0167(16) 0.0157(18) 0.026(2) 0.0138(15) 0.0092(14) 0.0046(12)
C3_2 0.0126(15) 0.0181(18) 0.0168(18) 0.0091(14) 0.0047(13) -0.0015(12)
C4_2 0.0147(15) 0.0105(16) 0.0147(17) 0.0022(12) 0.0059(12) -0.0023(11)
C5_2 0.0167(16) 0.0208(19) 0.0163(18) 0.0059(14) 0.0081(14) -0.0011(13)
C6_2 0.0129(15) 0.0170(18) 0.0190(18) 0.0012(14) 0.0049(13) 0.0000(12)
O2_2 0.0179(13) 0.0211(15) 0.0287(16) 0.0159(12) 0.0065(11) 0.0059(10)
O3_2 0.0168(12) 0.0144(13) 0.0265(15) 0.0104(11) 0.0121(11) -0.0008(9)
O4_2 0.0205(13) 0.0196(15) 0.0128(13) -0.0012(11) 0.0056(10) -0.0038(10)
O5_2 0.0139(11) 0.0113(13) 0.0169(13) 0.0080(10) 0.0007(10) -0.0002(9)
O6_2 0.0206(13) 0.0139(13) 0.0297(16) 0.0122(11) 0.0135(12) 0.0071(10)
C1_3 0.0157(16) 0.0162(18) 0.0198(19) -0.0020(14) 0.0080(14) -0.0004(12)
C2_3 0.0217(18) 0.0119(17) 0.022(2) -0.0036(14) 0.0092(15) -0.0020(13)
C3_3 0.0147(15) 0.0111(17) 0.0193(18) -0.0039(13) 0.0085(14) -0.0066(12)
C4_3 0.0164(16) 0.0115(17) 0.0159(18) -0.0006(13) 0.0071(13) -0.0012(12)
C5_3 0.0187(17) 0.0143(18) 0.0197(19) -0.0060(14) 0.0076(15) -0.0063(13)
C6_3 0.0178(18) 0.033(2) 0.021(2) -0.0104(18) 0.0076(16) -0.0019(16)
O2_3 0.0234(14) 0.0141(14) 0.0258(16) -0.0032(11) 0.0131(12) -0.0054(10)
O3_3 0.0193(13) 0.0130(13) 0.0230(15) -0.0041(11) 0.0110(11) -0.0069(10)
O4_3 0.0200(12) 0.0053(11) 0.0143(13) -0.0007(9) 0.0076(10) -0.0031(8)
O5_3 0.0204(13) 0.0178(14) 0.0190(15) -0.0059(11) 0.0085(11) -0.0012(10)
O6_3 0.0245(16) 0.053(3) 0.0277(19) 0.0044(17) 0.0049(14) 0.0123(15)
C1_4 0.0170(15) 0.0079(15) 0.0116(16) 0.0012(12) 0.0053(12) -0.0004(11)
C2_4 0.0145(15) 0.0062(15) 0.0135(16) 0.0002(12) 0.0063(12) 0.0014(10)
C3_4 0.0135(14) 0.0065(15) 0.0112(16) 0.0012(11) 0.0031(12) 0.0000(10)
C4_4 0.0168(15) 0.0051(15) 0.0123(16) 0.0031(12) 0.0043(12) 0.0020(11)
C5_4 0.0176(16) 0.0105(16) 0.0122(16) -0.0002(12) 0.0043(13) -0.0035(11)
C6_4 0.0200(17) 0.020(2) 0.0185(19) 0.0014(15) 0.0075(15) -0.0016(13)
O2_4 0.0130(11) 0.0126(12) 0.0173(13) 0.0040(10) 0.0069(10) -0.0015(8)
O3_4 0.0144(12) 0.0123(13) 0.0155(13) 0.0021(10) 0.0029(10) -0.0001(9)
O4_4 0.0261(13) 0.0052(11) 0.0155(13) 0.0039(9) 0.0091(10) 0.0050(9)
O5_4 0.0147(12) 0.0181(14) 0.0105(12) 0.0034(10) 0.0041(9) 0.0005(9)
O6_4 0.0302(16) 0.0207(16) 0.0323(18) 0.0088(13) 0.0148(14) 0.0089(12)
C1_5 0.0284(19) 0.0111(17) 0.0156(18) 0.0048(13) 0.0126(15) 0.0104(13)
C2_5 0.0252(18) 0.0084(17) 0.0168(18) 0.0048(13) 0.0116(14) 0.0054(12)
C3_5 0.0217(16) 0.0057(16) 0.0197(18) 0.0060(13) 0.0101(14) 0.0058(11)
C4_5 0.0225(17) 0.0083(17) 0.0235(19) 0.0094(14) 0.0131(15) 0.0046(12)
C5_5 0.0208(18) 0.017(2) 0.030(2) 0.0135(16) 0.0126(16) 0.0060(13)
C6_5 0.020(2) 0.055(4) 0.073(4) 0.037(3) 0.024(3) 0.011(2)
O2_5 0.0290(14) 0.0071(12) 0.0178(14) 0.0020(10) 0.0111(11) -0.0011(9)
O3_5 0.0218(13) 0.0078(12) 0.0185(14) 0.0088(10) 0.0067(10) 0.0037(9)
O4_5 0.0196(12) 0.0071(12) 0.0157(13) 0.0057(9) 0.0093(10) 0.0015(8)
O5_5 0.0252(14) 0.0183(15) 0.0297(16) 0.0134(12) 0.0183(12) 0.0139(11)
O6A_5 0.054(5) 0.133(9) 0.063(5) -0.014(5) 0.044(4) -0.023(5)
O6B_5 0.012(6) 0.17(3) 0.28(4) 0.20(3) 0.037(12) 0.031(10)
C1_6 0.0188(16) 0.0057(15) 0.0175(17) 0.0048(12) 0.0084(13) 0.0012(11)
C2_6 0.0124(14) 0.0078(15) 0.0154(17) 0.0032(12) 0.0049(12) -0.0003(11)
C3_6 0.0118(14) 0.0057(15) 0.0124(16) -0.0012(11) 0.0029(12) -0.0037(10)
C4_6 0.0113(14) 0.0068(15) 0.0098(15) -0.0013(11) 0.0024(11) -0.0035(10)
C5_6 0.0119(14) 0.0103(16) 0.0156(17) 0.0037(12) 0.0063(12) 0.0014(11)
C6_6 0.0104(14) 0.0146(17) 0.0178(18) 0.0041(13) 0.0036(13) -0.0024(11)
O2_6 0.0176(12) 0.0052(12) 0.0152(13) 0.0025(10) 0.0045(10) -0.0022(8)
O3_6 0.0136(12) 0.0092(13) 0.0242(15) -0.0030(10) 0.0022(10) 0.0018(9)
O4_6 0.0181(12) 0.0068(12) 0.0145(13) -0.0027(9) 0.0076(10) -0.0017(8)
O5_6 0.0124(11) 0.0057(11) 0.0205(14) 0.0025(9) 0.0078(10) 0.0003(8)
O6_6 0.0198(12) 0.0090(12) 0.0205(14) 0.0042(10) 0.0100(11) -0.0003(9)
C1_7 0.0202(17) 0.0073(16) 0.023(2) -0.0077(14) 0.0111(15) -0.0091(12)
C2_7 0.0214(17) 0.0053(15) 0.0130(17) -0.0016(12) 0.0070(13) -0.0024(11)
C3_7 0.0136(15) 0.0051(15) 0.0145(16) -0.0014(12) 0.0035(12) -0.0017(10)
C4_7 0.0132(15) 0.0111(16) 0.0160(17) -0.0022(13) 0.0039(13) -0.0018(11)
C5_7 0.0107(16) 0.030(2) 0.029(2) -0.0159(19) 0.0004(15) 0.0006(14)
O2_7 0.0263(14) 0.0090(13) 0.0143(14) -0.0016(10) 0.0044(11) 0.0011(10)
O3_7 0.0131(11) 0.0134(13) 0.0136(12) -0.0007(10) 0.0032(9) 0.0026(9)
O4_7 0.0216(13) 0.0050(12) 0.0178(14) 0.0020(10) 0.0031(10) 0.0004(9)
O5_7 0.0176(14) 0.0216(16) 0.0326(18) -0.0201(13) 0.0119(13) -0.0123(11)
C1_8 0.0095(13) 0.0043(14) 0.0153(16) 0.0018(12) 0.0022(12) -0.0025(10)
C2_8 0.0084(13) 0.0071(15) 0.0070(14) -0.0019(11) -0.0008(11) -0.0056(10)
C3_8 0.0099(13) 0.0090(15) 0.0109(15) 0.0025(11) 0.0024(11) 0.0017(10)
C4_8 0.0080(13) 0.0068(15) 0.0135(16) 0.0029(12) 0.0027(11) -0.0016(10)
C5_8 0.0109(14) 0.0071(15) 0.0116(16) -0.0008(11) 0.0022(12) -0.0014(10)
C6_8 0.0105(14) 0.0168(17) 0.0125(16) -0.0032(13) 0.0032(12) -0.0036(11)
O2_8 0.0146(12) 0.0102(12) 0.0116(12) -0.0034(9) 0.0048(10) -0.0071(9)
O3_8 0.0108(11) 0.0100(12) 0.0160(13) 0.0016(9) 0.0061(9) 0.0003(8)
O4_8 0.0179(12) 0.0035(12) 0.0192(13) 0.0064(9) 0.0052(10) 0.0003(8)
O5_8 0.0084(10) 0.0070(12) 0.0137(12) -0.0024(9) 0.0009(9) -0.0025(8)
O6_8 0.0159(12) 0.0195(14) 0.0125(13) -0.0039(10) 0.0031(10) -0.0015(10)
C1_9 0.0237(18) 0.0014(16) 0.022(2) 0.0038(13) 0.0015(14) -0.0010(12)
C2_9 0.028(2) 0.0079(17) 0.023(2) 0.0061(14) 0.0060(15) 0.0029(13)
C3_9 0.0153(16) 0.0103(17) 0.0223(19) 0.0093(14) 0.0027(13) 0.0012(12)
C4_9 0.0147(17) 0.0121(19) 0.035(2) 0.0145(16) -0.0018(15) -0.0019(12)
C5_9 0.0176(18) 0.020(2) 0.048(3) 0.025(2) 0.0008(18) -0.0028(14)
C6_9 0.025(2) 0.035(3) 0.071(4) 0.039(3) 0.000(2) -0.0054(19)
O2_9 0.0357(16) 0.0098(14) 0.0265(16) 0.0104(11) 0.0147(13) 0.0079(11)
O3_9 0.0297(15) 0.0111(14) 0.0271(16) 0.0127(12) 0.0113(12) 0.0101(10)
O4_9 0.0201(13) 0.0070(13) 0.0328(17) 0.0101(11) 0.0082(12) 0.0013(9)
O5_9 0.0227(15) 0.0083(14) 0.0381(19) 0.0134(13) -0.0097(13) -0.0073(10)
C1_10 0.0163(16) 0.0043(16) 0.0246(19) 0.0077(13) 0.0040(14) -0.0030(11)
C2_10 0.0098(14) 0.0104(16) 0.0225(19) 0.0072(13) 0.0041(13) -0.0001(11)
C3_10 0.0140(15) 0.0090(16) 0.0174(18) 0.0026(13) 0.0029(13) -0.0014(11)
C4_10 0.0132(15) 0.0051(15) 0.0237(19) 0.0028(13) 0.0052(13) -0.0007(10)
C5_10 0.0142(15) 0.0056(15) 0.027(2) 0.0009(13) 0.0070(14) -0.0023(11)
C6_10 0.0165(16) 0.0033(16) 0.037(2) 0.0032(14) 0.0112(16) 0.0018(11)
O2_10 0.0185(12) 0.0142(13) 0.0230(15) 0.0088(11) 0.0089(11) 0.0000(9)
O3_10 0.0152(12) 0.0107(12) 0.0239(14) 0.0064(10) 0.0076(10) 0.0032(9)
O4_10 0.0179(12) 0.0014(11) 0.0286(16) -0.0006(10) 0.0097(11) -0.0018(8)
O5_10 0.0147(12) 0.0117(13) 0.0227(15) 0.0055(10) 0.0039(10) -0.0024(9)
O6_10 0.0234(13) 0.0061(12) 0.0303(16) 0.0051(11) 0.0159(12) 0.0025(9)
C1_11 0.0185(16) 0.0042(15) 0.026(2) -0.0019(13) 0.0115(15) -0.0018(11)
C2_11 0.0179(16) 0.0072(16) 0.026(2) 0.0004(13) 0.0132(15) -0.0015(11)
C3_11 0.0175(16) 0.0034(15) 0.0198(18) -0.0019(12) 0.0077(14) -0.0015(11)
C4_11 0.0210(17) 0.0050(15) 0.025(2) -0.0030(13) 0.0125(15) -0.0001(12)
C5_11 0.0177(17) 0.0097(18) 0.035(2) -0.0097(16) 0.0104(16) -0.0020(12)
O6_11 0.095(5) 0.052(3) 0.148(7) -0.012(4) 0.108(5) -0.004(3)
C6_11 0.024(2) 0.024(3) 0.091(5) -0.029(3) 0.028(3) -0.0003(18)
O2_11 0.0179(12) 0.0078(12) 0.0225(14) -0.0003(10) 0.0097(11) 0.0019(9)
O3_11 0.0228(13) 0.0081(12) 0.0177(14) -0.0007(10) 0.0061(11) 0.0024(9)
O4_11 0.0208(12) 0.0054(12) 0.0206(14) 0.0000(10) 0.0104(11) 0.0003(9)
O5_11 0.0145(12) 0.0113(13) 0.0368(18) -0.0084(12) 0.0146(12) -0.0046(9)
C1_12 0.0235(17) 0.0040(15) 0.0230(19) 0.0033(13) 0.0133(15) -0.0003(12)
C2_12 0.0231(17) 0.0056(15) 0.0140(16) 0.0042(12) 0.0093(13) 0.0043(12)
C3_12 0.0179(15) 0.0049(15) 0.0105(15) 0.0008(11) 0.0062(12) 0.0007(11)
C4_12 0.0131(14) 0.0055(15) 0.0169(17) 0.0050(12) 0.0071(12) 0.0015(10)
C5_12 0.0186(16) 0.0047(15) 0.0192(18) 0.0012(12) 0.0087(13) 0.0006(11)
C6_12 0.0151(16) 0.0122(17) 0.025(2) -0.0009(14) 0.0087(14) 0.0009(12)
O2_12 0.0249(14) 0.0102(13) 0.0179(14) 0.0047(10) 0.0094(11) 0.0078(10)
O3_12 0.0129(11) 0.0041(11) 0.0187(13) -0.0011(9) 0.0027(10) -0.0012(8)
O4_12 0.0204(12) 0.0068(12) 0.0112(12) 0.0033(9) 0.0067(9) 0.0053(8)
O5_12 0.0228(13) 0.0057(12) 0.0251(15) 0.0023(10) 0.0151(11) 0.0009(9)
O6_12 0.0245(14) 0.0204(15) 0.0238(16) -0.0038(12) 0.0124(12) 0.0026(11)
C1_13 0.0215(16) 0.0072(16) 0.0158(17) 0.0032(12) 0.0106(13) 0.0044(11)
C2_13 0.0170(15) 0.0034(14) 0.0111(15) 0.0016(11) 0.0036(12) 0.0009(10)
C3_13 0.0129(14) 0.0081(15) 0.0105(15) 0.0042(11) 0.0047(12) 0.0015(10)
C4_13 0.0109(14) 0.0112(16) 0.0110(16) 0.0053(12) 0.0031(12) -0.0014(11)
C5_13 0.0175(16) 0.0117(17) 0.0178(18) 0.0082(13) 0.0091(13) 0.0052(12)
C6_13 0.0122(16) 0.021(2) 0.025(2) 0.0107(16) 0.0029(14) -0.0001(13)
O2_13 0.0234(13) 0.0078(12) 0.0141(13) 0.0051(9) 0.0051(10) 0.0030(9)
O3_13 0.0131(11) 0.0132(13) 0.0151(13) 0.0055(10) 0.0022(9) -0.0047(9)
O4_13 0.0179(11) 0.0052(11) 0.0108(12) 0.0038(9) 0.0056(9) 0.0004(8)
O5_13 0.0195(12) 0.0135(13) 0.0180(13) 0.0079(10) 0.0113(10) 0.0053(9)
O6_13 0.0267(17) 0.0196(18) 0.065(3) 0.0125(18) -0.0003(17) 0.0054(12)
C1_14 0.0117(14) 0.0054(14) 0.0112(15) 0.0027(11) 0.0036(12) -0.0019(10)
C2_14 0.0158(15) 0.0040(14) 0.0132(16) 0.0032(11) 0.0061(12) -0.0012(10)
C3_14 0.0122(14) 0.0060(14) 0.0112(15) 0.0025(11) 0.0031(12) -0.0007(10)
C4_14 0.0118(14) 0.0044(14) 0.0098(15) -0.0007(11) 0.0029(11) -0.0013(10)
C5_14 0.0103(13) 0.0058(14) 0.0120(15) 0.0000(11) 0.0033(11) -0.0010(10)
C6_14 0.0140(14) 0.0063(14) 0.0102(15) 0.0020(11) 0.0036(12) -0.0004(10)
O2_14 0.0153(11) 0.0101(12) 0.0088(12) 0.0013(9) 0.0009(9) -0.0030(8)
O3_14 0.0155(11) 0.0110(12) 0.0140(12) 0.0012(9) 0.0069(10) -0.0023(9)
O4_14 0.0136(11) 0.0057(11) 0.0102(11) -0.0008(9) 0.0040(9) 0.0000(8)
O5_14 0.0143(11) 0.0071(11) 0.0095(12) -0.0006(9) 0.0015(9) 0.0016(8)
O6_14 0.0165(12) 0.0124(13) 0.0146(13) 0.0053(10) 0.0057(10) 0.0043(9)
O_15 0.0244(17) 0.0099(16) 0.0247(19) 0.0062(12) 0.0089(13) 0.0029(10)
O_16 0.0284(17) 0.0108(15) 0.035(2) 0.0033(12) 0.0170(14) 0.0007(10)
O_17 0.045(2) 0.028(2) 0.053(3) -0.0033(17) 0.035(2) 0.0018(15)
O_18 0.045(2) 0.028(2) 0.028(2) 0.0015(15) 0.0174(17) 0.0166(15)
O_19 0.0396(18) 0.044(2) 0.0238(17) 0.0153(15) 0.0157(14) 0.0225(15)
O_20 0.073(3) 0.0102(18) 0.046(3) 0.0057(16) -0.002(2) 0.0007(16)
O_21 0.115(6) 0.025(3) 0.047(3) -0.005(2) 0.033(3) 0.003(3)
O_22 0.057(3) 0.065(4) 0.018(2) -0.001(2) 0.015(2) -0.033(3)
O_23 0.086(4) 0.031(3) 0.036(3) -0.0058(18) 0.030(2) -0.004(2)
O_24 0.044(2) 0.024(2) 0.039(3) 0.0047(16) 0.0160(18) 0.0149(15)
OA_25 0.0267(18) 0.0133(17) 0.037(2) 0.0072(15) 0.0142(16) 0.0056(13)
OA_26 0.060(6) 0.044(6) 0.120(11) 0.053(7) 0.060(7) 0.031(5)
OC_26 0.102(11) 0.050(8) 0.074(10) 0.017(7) 0.037(8) 0.033(7)
O_29 0.022(4) 0.035(5) 0.024(4) 0.018(3) 0.003(3) 0.007(3)
O_30 0.063(7) 0.019(5) 0.036(5) 0.014(4) -0.017(5) -0.029(4)
O_31 0.037(2) 0.051(3) 0.030(2) 0.019(2) 0.0139(18) 0.022(2)
O_40 0.060(6) 0.069(7) 0.072(8) -0.031(6) 0.006(5) -0.015(5)

loop_
_atom_type_symbol
_atom_type_description
_atom_type_scat_dispersion_real
_atom_type_scat_dispersion_imag
_atom_type_scat_source
C C 0.0015 0.0009 'International Tables Vol C Tables 4.2.6.8 and 6.1.1.4'
H H 0.0000 0.0000 'International Tables Vol C Tables 4.2.6.8 and 6.1.1.4'
N N 0.0030 0.0019 'International Tables Vol C Tables 4.2.6.8 and 6.1.1.4'
O O 0.0056 0.0036 'International Tables Vol C Tables 4.2.6.8 and 6.1.1.4'

loop_
_geom_angle_atom_site_label_1
_geom_angle_atom_site_label_2
_geom_angle_atom_site_label_3
_geom_angle
_geom_angle_site_symmetry_1
_geom_angle_site_symmetry_3
O5_1 C1_1 O4_7 110.6(4) . .
O5_1 C1_1 C2_1 110.0(4) . .
O4_7 C1_1 C2_1 109.4(3) . .
O2_1 C2_1 C3_1 112.0(3) . .
O2_1 C2_1 C1_1 111.6(4) . .
C3_1 C2_1 C1_1 108.4(4) . .
O3_1 C3_1 C2_1 110.4(4) . .
O3_1 C3_1 C4_1 108.1(5) . .
C2_1 C3_1 C4_1 109.7(4) . .
O4_1 C4_1 C5_1 109.4(4) . .
O4_1 C4_1 C3_1 106.8(3) . .
C5_1 C4_1 C3_1 110.4(5) . .
O5_1 C5_1 C4_1 111.0(4) . .
O5_1 C5_1 C6_1 105.0(5) . .
C4_1 C5_1 C6_1 111.1(6) . .
O6A_1 C6_1 O6B_1 95.7(9) . .
O6A_1 C6_1 C5_1 124.4(11) . .
O6B_1 C6_1 C5_1 112.0(7) . .
C4_1 O4_1 C1_2 118.7(4) . .
C1_1 O5_1 C5_1 113.6(3) . .
O5_2 C1_2 O4_1 111.1(3) . .
O5_2 C1_2 C2_2 110.5(4) . .
O4_1 C1_2 C2_2 105.9(3) . .
O2_2 C2_2 C3_2 112.3(4) . .
O2_2 C2_2 C1_2 111.0(4) . .
C3_2 C2_2 C1_2 109.3(4) . .
O3_2 C3_2 C2_2 109.7(4) . .
O3_2 C3_2 C4_2 110.1(4) . .
C2_2 C3_2 C4_2 107.5(4) . .
O4_2 C4_2 C5_2 109.7(3) . .
O4_2 C4_2 C3_2 106.4(4) . .
C5_2 C4_2 C3_2 112.4(4) . .
O5_2 C5_2 C6_2 106.0(4) . .
O5_2 C5_2 C4_2 111.2(4) . .
C6_2 C5_2 C4_2 112.9(4) . .
O6_2 C6_2 C5_2 110.8(3) . .
C1_3 O4_2 C4_2 117.6(4) . .
C1_2 O5_2 C5_2 114.2(3) . .
O4_2 C1_3 O5_3 110.5(4) . .
O4_2 C1_3 C2_3 109.7(4) . .
O5_3 C1_3 C2_3 110.3(4) . .
O2_3 C2_3 C3_3 111.1(4) . .
O2_3 C2_3 C1_3 108.6(4) . .
C3_3 C2_3 C1_3 111.4(3) . .
O3_3 C3_3 C4_3 108.0(4) . .
O3_3 C3_3 C2_3 111.2(3) . .
C4_3 C3_3 C2_3 107.1(4) . .
O4_3 C4_3 C3_3 109.0(3) . .
O4_3 C4_3 C5_3 109.7(3) . .
C3_3 C4_3 C5_3 109.4(4) . .
O5_3 C5_3 C6_3 106.5(4) . .
O5_3 C5_3 C4_3 109.1(3) . .
C6_3 C5_3 C4_3 112.4(4) . .
O6_3 C6_3 C5_3 111.3(4) . .
C1_4 O4_3 C4_3 116.9(3) . .
C1_3 O5_3 C5_3 113.6(3) . .
O5_4 C1_4 O4_3 112.3(3) . .
O5_4 C1_4 C2_4 110.6(4) . .
O4_3 C1_4 C2_4 107.4(3) . .
O2_4 C2_4 C3_4 111.5(3) . .
O2_4 C2_4 C1_4 111.1(4) . .
C3_4 C2_4 C1_4 109.4(4) . .
O3_4 C3_4 C2_4 111.7(4) . .
O3_4 C3_4 C4_4 107.8(4) . .
C2_4 C3_4 C4_4 109.9(3) . .
O4_4 C4_4 C3_4 106.0(3) . .
O4_4 C4_4 C5_4 109.4(4) . .
C3_4 C4_4 C5_4 112.0(4) . .
O5_4 C5_4 C4_4 111.7(4) . .
O5_4 C5_4 C6_4 105.3(3) . .
C4_4 C5_4 C6_4 112.0(4) . .
O6_4 C6_4 C5_4 111.2(3) . .
C1_5 O4_4 C4_4 118.3(4) . .
C1_4 O5_4 C5_4 113.9(3) . .
O4_4 C1_5 O5_5 109.9(3) . .
O4_4 C1_5 C2_5 107.8(4) . .
O5_5 C1_5 C2_5 109.7(4) . .
O2_5 C2_5 C3_5 111.7(3) . .
O2_5 C2_5 C1_5 111.4(4) . .
C3_5 C2_5 C1_5 110.0(3) . .
O3_5 C3_5 C4_5 108.6(4) . .
O3_5 C3_5 C2_5 109.7(3) . .
C4_5 C3_5 C2_5 109.4(3) . .
O4_5 C4_5 C3_5 108.6(3) . .
O4_5 C4_5 C5_5 108.6(3) . .
C3_5 C4_5 C5_5 110.5(4) . .
O5_5 C5_5 C6_5 106.3(4) . .
O5_5 C5_5 C4_5 109.3(4) . .
C6_5 C5_5 C4_5 113.0(4) . .
O6A_5 C6_5 O6B_5 105.1(19) . .
O6A_5 C6_5 C5_5 111.6(6) . .
O6B_5 C6_5 C5_5 109.4(9) . .
C1_6 O4_5 C4_5 118.2(3) . .
C1_5 O5_5 C5_5 114.7(3) . .
O5_6 C1_6 O4_5 111.2(4) . .
O5_6 C1_6 C2_6 109.8(4) . .
O4_5 C1_6 C2_6 107.7(3) . .
O2_6 C2_6 C3_6 112.1(3) . .
O2_6 C2_6 C1_6 111.8(4) . .
C3_6 C2_6 C1_6 108.4(4) . .
O3_6 C3_6 C2_6 110.7(4) . .
O3_6 C3_6 C4_6 108.0(4) . .
C2_6 C3_6 C4_6 108.4(3) . .
O4_6 C4_6 C3_6 107.7(3) . .
O4_6 C4_6 C5_6 108.9(3) . .
C3_6 C4_6 C5_6 111.7(4) . .
O5_6 C5_6 C6_6 106.8(3) . .
O5_6 C5_6 C4_6 110.4(3) . .
C6_6 C5_6 C4_6 111.9(4) . .
O6_6 C6_6 C5_6 111.6(3) . .
C1_7 O4_6 C4_6 116.6(3) . .
C1_6 O5_6 C5_6 114.7(3) . .
O5_7 C1_7 O4_6 111.9(4) . .
O5_7 C1_7 C2_7 109.8(4) . .
O4_6 C1_7 C2_7 108.4(3) . .
O2_7 C2_7 C1_7 111.4(4) . .
O2_7 C2_7 C3_7 111.0(4) . .
C1_7 C2_7 C3_7 110.3(3) . .
O3_7 C3_7 C4_7 107.9(4) . .
O3_7 C3_7 C2_7 111.4(3) . .
C4_7 C3_7 C2_7 107.5(4) . .
O4_7 C4_7 C3_7 108.0(4) . .
O4_7 C4_7 C5_7 110.3(4) . .
C3_7 C4_7 C5_7 108.6(4) . .
O5_7 C5_7 C6A_7 101.2(4) . .
O5_7 C5_7 C4_7 112.0(4) . .
C6A_7 C5_7 C4_7 111.2(4) . .
O5_7 C5_7 C6B_7 125.4(6) . .
C6A_7 C5_7 C6B_7 33.2(6) . .
C4_7 C5_7 C6B_7 113.0(7) . .
C1_1 O4_7 C4_7 117.8(4) . .
C1_7 O5_7 C5_7 115.1(4) . .
O6A_7 C6A_7 C5_7 114.2(5) . .
O6B_7 C6B_7 C5_7 111.9(12) . .
C6B_7 O6B_7 C11_47 121.2(10) . .
O4_14 C1_8 O5_8 111.4(3) . .
O4_14 C1_8 C2_8 108.1(3) . .
O5_8 C1_8 C2_8 110.0(4) . .
O2_8 C2_8 C3_8 110.8(3) . .
O2_8 C2_8 C1_8 108.7(4) . .
C3_8 C2_8 C1_8 109.5(3) . .
O3_8 C3_8 C2_8 108.7(3) . .
O3_8 C3_8 C4_8 110.6(4) . .
C2_8 C3_8 C4_8 108.1(3) . .
O4_8 C4_8 C3_8 107.0(3) . .
O4_8 C4_8 C5_8 109.4(3) . .
C3_8 C4_8 C5_8 109.8(4) . .
O5_8 C5_8 C6_8 104.6(3) . .
O5_8 C5_8 C4_8 111.1(3) . .
C6_8 C5_8 C4_8 112.2(4) . .
O6_8 C6_8 C5_8 110.6(3) . .
C1_9 O4_8 C4_8 118.0(4) . .
C1_8 O5_8 C5_8 114.2(3) . .
O5_9 C1_9 O4_8 109.6(4) . .
O5_9 C1_9 C2_9 111.0(4) . .
O4_8 C1_9 C2_9 108.5(4) . .
O2_9 C2_9 C1_9 109.8(4) . .
O2_9 C2_9 C3_9 111.2(4) . .
C1_9 C2_9 C3_9 109.7(4) . .
O3_9 C3_9 C2_9 108.5(4) . .
O3_9 C3_9 C4_9 112.2(4) . .
C2_9 C3_9 C4_9 108.0(3) . .
O4_9 C4_9 C3_9 108.0(3) . .
O4_9 C4_9 C5_9 107.5(4) . .
C3_9 C4_9 C5_9 110.1(4) . .
O5_9 C5_9 C6_9 107.7(4) . .
O5_9 C5_9 C4_9 109.3(5) . .
C6_9 C5_9 C4_9 112.3(5) . .
O6A_9 C6_9 C5_9 104.0(6) . .
O6A_9 C6_9 O6B_9 125.9(7) . .
C5_9 C6_9 O6B_9 112.2(7) . .
C1_10 O4_9 C4_9 117.5(4) . .
C1_9 O5_9 C5_9 113.7(3) . .
OE_41 O6A_9 C6_9 148.8(8) 1_556 .
O02_53 O6B_9 C11_53 65.3(8) . .
O02_53 O6B_9 C6_9 147.9(12) . .
C11_53 O6B_9 C6_9 136.8(12) . .
O5_10 C1_10 O4_9 110.9(3) . .
O5_10 C1_10 C2_10 110.4(4) . .
O4_9 C1_10 C2_10 107.7(3) . .
O2_10 C2_10 C3_10 109.9(3) . .
O2_10 C2_10 C1_10 109.3(4) . .
C3_10 C2_10 C1_10 108.8(4) . .
O3_10 C3_10 C2_10 107.5(4) . .
O3_10 C3_10 C4_10 110.7(4) . .
C2_10 C3_10 C4_10 107.5(3) . .
O4_10 C4_10 C3_10 106.3(3) . .
O4_10 C4_10 C5_10 108.3(4) . .
C3_10 C4_10 C5_10 111.0(4) . .
O5_10 C5_10 C6_10 105.9(3) . .
O5_10 C5_10 C4_10 110.6(4) . .
C6_10 C5_10 C4_10 111.9(4) . .
O6_10 C6_10 C5_10 109.2(3) . .
C1_11 O4_10 C4_10 117.4(4) . .
C1_10 O5_10 C5_10 114.1(3) . .
O4_10 C1_11 O5_11 110.9(4) . .
O4_10 C1_11 C2_11 108.1(4) . .
O5_11 C1_11 C2_11 110.1(4) . .
O2_11 C2_11 C3_11 111.4(3) . .
O2_11 C2_11 C1_11 108.6(4) . .
C3_11 C2_11 C1_11 109.4(3) . .
O3_11 C3_11 C4_11 111.4(4) . .
O3_11 C3_11 C2_11 107.6(3) . .
C4_11 C3_11 C2_11 109.0(3) . .
O4_11 C4_11 C3_11 108.9(3) . .
O4_11 C4_11 C5_11 109.9(4) . .
C3_11 C4_11 C5_11 109.7(4) . .
O5_11 C5_11 C6_11 107.0(4) . .
O5_11 C5_11 C4_11 109.1(4) . .
C6_11 C5_11 C4_11 113.2(5) . .
O6_11 C6_11 C5_11 111.8(7) . .
C1_12 O4_11 C4_11 117.0(3) . .
C1_11 O5_11 C5_11 113.7(3) . .
O4_11 C1_12 O5_12 111.7(4) . .
O4_11 C1_12 C2_12 108.8(3) . .
O5_12 C1_12 C2_12 109.8(4) . .
O2_12 C2_12 C1_12 110.2(4) . .
O2_12 C2_12 C3_12 109.7(3) . .
C1_12 C2_12 C3_12 109.3(4) . .
O3_12 C3_12 C2_12 111.4(4) . .
O3_12 C3_12 C4_12 107.5(4) . .
C2_12 C3_12 C4_12 108.9(3) . .
O4_12 C4_12 C3_12 107.2(3) . .
O4_12 C4_12 C5_12 109.3(4) . .
C3_12 C4_12 C5_12 111.6(4) . .
O5_12 C5_12 C6_12 107.0(3) . .
O5_12 C5_12 C4_12 111.1(4) . .
C6_12 C5_12 C4_12 110.6(4) . .
O6_12 C6_12 C5_12 112.0(4) . .
C1_13 O4_12 C4_12 118.7(4) . .
C1_12 O5_12 C5_12 114.3(3) . .
O5_13 C1_13 O4_12 112.0(3) . .
O5_13 C1_13 C2_13 110.8(4) . .
O4_12 C1_13 C2_13 108.8(3) . .
O2_13 C2_13 C3_13 111.4(4) . .
O2_13 C2_13 C1_13 111.3(4) . .
C3_13 C2_13 C1_13 109.4(3) . .
O3_13 C3_13 C2_13 108.6(3) . .
O3_13 C3_13 C4_13 110.4(4) . .
C2_13 C3_13 C4_13 108.3(3) . .
O4_13 C4_13 C5_13 108.5(3) . .
O4_13 C4_13 C3_13 107.6(3) . .
C5_13 C4_13 C3_13 111.1(4) . .
O5_13 C5_13 C6_13 105.2(3) . .
O5_13 C5_13 C4_13 111.1(3) . .
C6_13 C5_13 C4_13 111.0(4) . .
O6_13 C6_13 C5_13 110.2(4) . .
C1_14 O4_13 C4_13 116.9(3) . .
C1_13 O5_13 C5_13 113.9(3) . .
O5_14 C1_14 O4_13 111.1(3) . .
O5_14 C1_14 C2_14 110.6(4) . .
O4_13 C1_14 C2_14 107.7(3) . .
O2_14 C2_14 C3_14 109.9(3) . .
O2_14 C2_14 C1_14 109.9(4) . .
C3_14 C2_14 C1_14 109.8(3) . .
O3_14 C3_14 C2_14 108.3(3) . .
O3_14 C3_14 C4_14 111.2(4) . .
C2_14 C3_14 C4_14 108.7(3) . .
O4_14 C4_14 C3_14 107.4(3) . .
O4_14 C4_14 C5_14 108.7(3) . .
C3_14 C4_14 C5_14 110.5(4) . .
O5_14 C5_14 C6_14 106.5(3) . .
O5_14 C5_14 C4_14 110.5(3) . .
C6_14 C5_14 C4_14 112.3(4) . .
O6_14 C6_14 C5_14 112.2(3) . .
C1_8 O4_14 C4_14 117.1(3) . .
C1_14 O5_14 C5_14 114.3(3) . .
OB_33 OA_33 OC_33 26.4(13) . .
OB_35 OA_35 OC_35 131.4(11) . .
OA_35 OC_35 C10_47 139.2(13) . 1_665
OB_36 OC_36 OA_36 11.6(17) . .
N_53 O_39 C01_53 51.6(6) . .
C12_47 O_40 O03_47 55.6(9) . .
OD_41 OA_41 OB_41 42.5(14) . .
OD_41 OB_41 OA_41 44.1(14) . .
OD_41 OB_41 OC_41 124.5(19) . .
OA_41 OB_41 OC_41 155.2(13) . .
OB_41 OC_41 OE_41 102.8(10) . .
OB_41 OD_41 OA_41 93(2) . .
O6A_9 OE_41 OC_41 157.6(14) 1_554 .
C10_51 O_43 C10_52 18.3(16) 1_455 1_455
C10_51 O_43 C11_52 74.8(14) 1_455 1_455
C10_52 O_43 C11_52 57.0(10) 1_455 1_455
C11_50 N_47 N_48 107(2) . .
C11_50 N_47 C11_48 117(2) . .
N_48 N_47 C11_48 125.6(11) . .
C11_50 N_47 O02_50 95(3) . .
N_48 N_47 O02_50 112.5(16) . .
C11_48 N_47 O02_50 94(2) . .
C11_50 N_47 C11_47 99(2) . .
N_48 N_47 C11_47 153.6(7) . .
C11_48 N_47 C11_47 40.8(6) . .
O02_50 N_47 C11_47 58.6(17) . .
C11_50 N_47 N_50 73(2) . .
N_48 N_47 N_50 44.2(11) . .
C11_48 N_47 N_50 122.5(12) . .
O02_50 N_47 N_50 143(3) . .
C11_47 N_47 N_50 156.1(10) . .
C11_50 N_47 C10_49 36(3) . .
N_48 N_47 C10_49 84.1(7) . .
C11_48 N_47 C10_49 149.0(7) . .
O02_50 N_47 C10_49 80(2) . .
C11_47 N_47 C10_49 115.6(4) . .
N_50 N_47 C10_49 70.7(11) . .
C11_50 N_47 C01_47 118(2) . .
N_48 N_47 C01_47 48.7(7) . .
C11_48 N_47 C01_47 81.7(6) . .
O02_50 N_47 C01_47 144.1(18) . .
C11_47 N_47 C01_47 122.0 . .
N_50 N_47 C01_47 50.6(10) . .
C10_49 N_47 C01_47 120.5(4) . .
C11_50 N_47 C11_49 72(2) . .
N_48 N_47 C11_49 37.4(7) . .
C11_48 N_47 C11_49 138.4(8) . .
O02_50 N_47 C11_49 126.5(18) . .
C11_47 N_47 C11_49 168.7(3) . .
N_50 N_47 C11_49 16.5(11) . .
C10_49 N_47 C11_49 59.5(5) . .
C01_47 N_47 C11_49 61.1(4) . .
C11_50 N_47 C10_48 64(2) . .
N_48 N_47 C10_48 169.7(11) . .
C11_48 N_47 C10_48 58.7(4) . .
O02_50 N_47 C10_48 74.9(15) . .
C11_47 N_47 C10_48 36.2(4) . .
N_50 N_47 C10_48 125.7(10) . .
C10_49 N_47 C10_48 90.5(5) . .
C01_47 N_47 C10_48 129.1(4) . .
C11_49 N_47 C10_48 132.6(5) . .
N_48 C01_47 N_50 50.6(13) . .
N_48 C01_47 C01_48 73.7(4) . .
N_50 C01_47 C01_48 89.2(11) . .
N_48 C01_47 C01_50 72.8(9) . .
N_50 C01_47 C01_50 69.2(11) . .
C01_48 C01_47 C01_50 24.7(9) . .
N_48 C01_47 C02_47 117.6(5) . .
N_50 C01_47 C02_47 70.0(12) . .
C01_48 C01_47 C02_47 127.7(3) . .
C01_50 C01_47 C02_47 105.3(9) . .
N_48 C01_47 N_47 27.3(3) . .
N_50 C01_47 N_47 61.2(11) . .
C01_48 C01_47 N_47 98.5(4) . .
C01_50 C01_47 N_47 100.2(9) . .
C02_47 C01_47 N_47 110.6 . .
N_48 C01_47 C11_49 46.0(6) . .
N_50 C01_47 C11_49 13.9(11) . .
C01_48 C01_47 C11_49 75.3(4) . .
C01_50 C01_47 C11_49 56.2(10) . .
C02_47 C01_47 C11_49 80.1(4) . .
N_47 C01_47 C11_49 63.4(4) . .
N_48 C01_47 C11_48 56.0(3) . .
N_50 C01_47 C11_48 86.7(11) . .
C01_48 C01_47 C11_48 116.7(6) . .
C01_50 C01_47 C11_48 127.0(9) . .
C02_47 C01_47 C11_48 109.6(4) . .
N_47 C01_47 C11_48 30.1(4) . .
C11_49 C01_47 C11_48 92.0(5) . .
N_48 C01_47 C03_47 83.5(4) . .
N_50 C01_47 C03_47 86.3(10) . .
C01_48 C01_47 C03_47 15.4(3) . .
C01_50 C01_47 C03_47 17.1(9) . .
C02_47 C01_47 C03_47 112.8 . .
N_47 C01_47 C03_47 110.0 . .
C11_49 C01_47 C03_47 73.2(3) . .
C11_48 C01_47 C03_47 131.4(4) . .
N_48 C01_47 C02_50 128.5(8) . .
N_50 C01_47 C02_50 112.6(14) . .
C01_48 C01_47 C02_50 56.2(8) . .
C01_50 C01_47 C02_50 56.8(7) . .
C02_47 C01_47 C02_50 87.6(8) . .
N_47 C01_47 C02_50 154.6(7) . .
C11_49 C01_47 C02_50 104.6(8) . .
C11_48 C01_47 C02_50 158.0(9) . .
C03_47 C01_47 C02_50 45.0(7) . .
N_48 C01_47 C02_48 121.5(5) . .
N_50 C01_47 C02_48 92.9(10) . .
C01_48 C01_47 C02_48 60.0(3) . .
C01_50 C01_47 C02_48 50.0(9) . .
C02_47 C01_47 C02_48 73.3(3) . .
N_47 C01_47 C02_48 147.9(3) . .
C11_49 C01_47 C02_48 86.8(4) . .
C11_48 C01_47 C02_48 176.7(5) . .
C03_47 C01_47 C02_48 45.3(3) . .
C02_50 C01_47 C02_48 21.0(8) . .
N_48 C01_47 O02_49 85.9(6) . .
N_50 C01_47 O02_49 35.6(13) . .
C01_48 C01_47 O02_49 105.4(5) . .
C01_50 C01_47 O02_49 80.7(10) . .
C02_47 C01_47 O02_49 35.7(4) . .
N_47 C01_47 O02_49 90.4(4) . .
C11_49 C01_47 O02_49 44.5(3) . .
C11_48 C01_47 O02_49 106.5(5) . .
C03_47 C01_47 O02_49 94.7(3) . .
C02_50 C01_47 O02_49 95.4(9) . .
C02_48 C01_47 O02_49 74.7(4) . .
O02_49 C02_47 O01_47 59.1(7) . .
O02_49 C02_47 O03_47 126.5(4) . .
O01_47 C02_47 O03_47 122.0 . .
O02_49 C02_47 O01_48 67.7(7) . .
O01_47 C02_47 O01_48 36.0(3) . .
O03_47 C02_47 O01_48 149.2(4) . .
O02_49 C02_47 O03_50 117.1(11) . .
O01_47 C02_47 O03_50 76.8(13) . .
O03_47 C02_47 O03_50 114.2(9) . .
O01_48 C02_47 O03_50 51.1(12) . .
O02_49 C02_47 C01_47 89.3(6) . .
O01_47 C02_47 C01_47 128.7 . .
O03_47 C02_47 C01_47 109.2 . .
O01_48 C02_47 C01_47 97.2(3) . .
O03_50 C02_47 C01_47 85.4(11) . .
O02_49 C02_47 N_50 42.9(12) . .
O01_47 C02_47 N_50 97.8(9) . .
O03_47 C02_47 N_50 122.0(7) . .
O01_48 C02_47 N_50 87.4(9) . .
O03_50 C02_47 N_50 114.8(12) . .
C01_47 C02_47 N_50 47.9(9) . .
O02_49 C02_47 C02_48 87.1(5) . .
O01_47 C02_47 C02_48 78.8(3) . .
O03_47 C02_47 C02_48 145.6(3) . .
O01_48 C02_47 C02_48 42.8(2) . .
O03_50 C02_47 C02_48 39.0(8) . .
C01_47 C02_47 C02_48 58.7(2) . .
N_50 C02_47 C02_48 75.9(7) . .
O02_49 C02_47 C11_49 37.1(4) . .
O01_47 C02_47 C11_49 89.5(4) . .
O03_47 C02_47 C11_49 129.9(3) . .
O01_48 C02_47 C11_49 79.0(5) . .
O03_50 C02_47 C11_49 110.1(8) . .
C01_47 C02_47 C11_49 52.3(4) . .
N_50 C02_47 C11_49 8.7(9) . .
C02_48 C02_47 C11_49 71.2(3) . .
O01_48 O01_47 O02_49 89.1(8) . .
O01_48 O01_47 C02_47 83.1(6) . .
O02_49 O01_47 C02_47 53.1(7) . .
O01_48 O01_47 O03_50 44.8(10) . .
O02_49 O01_47 O03_50 97.4(10) . .
C02_47 O01_47 O03_50 56.8(9) . .
N_49 C03_47 C01_49 91.8(7) . .
N_49 C03_47 C02_50 145.3(12) . .
C01_49 C03_47 C02_50 81.5(10) . .
N_49 C03_47 C02_48 118.4(7) . .
C01_49 C03_47 C02_48 67.9(5) . .
C02_50 C03_47 C02_48 28.2(11) . .
N_49 C03_47 C03_48 51.9(6) . .
C01_49 C03_47 C03_48 74.0(5) . .
C02_50 C03_47 C03_48 151.3(9) . .
C02_48 C03_47 C03_48 140.6(5) . .
N_49 C03_47 C04_47 138.5(5) . .
C01_49 C03_47 C04_47 46.8(5) . .
C02_50 C03_47 C04_47 45.3(9) . .
C02_48 C03_47 C04_47 52.8(3) . .
C03_48 C03_47 C04_47 106.0(4) . .
N_49 C03_47 C01_47 91.6(6) . .
C01_49 C03_47 C01_47 135.5(5) . .
C02_50 C03_47 C01_47 71.1(9) . .
C02_48 C03_47 C01_47 71.6(3) . .
C03_48 C03_47 C01_47 137.5(3) . .
C04_47 C03_47 C01_47 116.4 . .
N_49 C03_47 C03_49 160.0(7) . .
C01_49 C03_47 C03_49 68.4(5) . .
C02_50 C03_47 C03_49 33.8(10) . .
C02_48 C03_47 C03_49 53.5(5) . .
C03_48 C03_47 C03_49 120.2(5) . .
C04_47 C03_47 C03_49 21.6(3) . .
C01_47 C03_47 C03_49 101.3(4) . .
N_49 C03_47 C03_50 47.3(9) . .
C01_49 C03_47 C03_50 44.8(8) . .
C02_50 C03_47 C03_50 120.6(14) . .
C02_48 C03_47 C03_50 96.8(10) . .
C03_48 C03_47 C03_50 46.5(10) . .
C04_47 C03_47 C03_50 91.4(8) . .
C01_47 C03_47 C03_50 126.3(8) . .
C03_49 C03_47 C03_50 113.0(9) . .
N_49 C03_47 N_48 58.8(6) . .
C01_49 C03_47 N_48 142.9(5) . .
C02_50 C03_47 N_48 109.2(9) . .
C02_48 C03_47 N_48 104.5(4) . .
C03_48 C03_47 N_48 99.4(4) . .
C04_47 C03_47 N_48 154.4(3) . .
C01_47 C03_47 N_48 38.1(3) . .
C03_49 C03_47 N_48 137.9(4) . .
C03_50 C03_47 N_48 104.2(8) . .
N_49 C03_47 C11_49 41.6(4) . .
C01_49 C03_47 C11_49 107.6(6) . .
C02_50 C03_47 C11_49 108.4(11) . .
C02_48 C03_47 C11_49 88.6(5) . .
C03_48 C03_47 C11_49 93.4(5) . .
C04_47 C03_47 C11_49 137.6(4) . .
C01_47 C03_47 C11_49 53.1(4) . .
C03_49 C03_47 C11_49 141.3(6) . .
C03_50 C03_47 C11_49 75.0(9) . .
N_48 C03_47 C11_49 35.4(4) . .
N_49 C03_47 N_50 55.5(9) . .
C01_49 C03_47 N_50 114.7(9) . .
C02_50 C03_47 N_50 96.6(11) . .
C02_48 C03_47 N_50 80.6(8) . .
C03_48 C03_47 N_50 107.1(8) . .
C04_47 C03_47 N_50 132.9(8) . .
C01_47 C03_47 N_50 39.3(8) . .
C03_49 C03_47 N_50 130.3(9) . .
C03_50 C03_47 N_50 87.8(10) . .
N_48 C03_47 N_50 31.1(8) . .
C11_49 C03_47 N_50 14.3(8) . .
C03_49 C04_47 O03_48 59.3(11) . .
C03_49 C04_47 O01_50 15.6(14) . .
O03_48 C04_47 O01_50 53.7(17) . .
C03_49 C04_47 C02_50 53.1(14) . .
O03_48 C04_47 C02_50 70.3(12) . .
O01_50 C04_47 C02_50 67.0(12) . .
C03_49 C04_47 C01_49 129.3(11) . .
O03_48 C04_47 C01_49 140.3(8) . .
O01_50 C04_47 C01_49 144.1(14) . .
C02_50 C04_47 C01_49 86.6(11) . .
C03_49 C04_47 C02_48 81.2(9) . .
O03_48 C04_47 C02_48 78.9(5) . .
O01_50 C04_47 C02_48 94.2(13) . .
C02_50 C04_47 C02_48 28.5(12) . .
C01_49 C04_47 C02_48 66.7(5) . .
C03_49 C04_47 C06_47 140.3(9) . .
O03_48 C04_47 C06_47 81.0(7) . .
O01_50 C04_47 C06_47 132.2(15) . .
C02_50 C04_47 C06_47 114.7(12) . .
C01_49 C04_47 C06_47 80.2(5) . .
C02_48 C04_47 C06_47 90.4(4) . .
C03_49 C04_47 C05_47 46.5(8) . .
O03_48 C04_47 C05_47 64.9(7) . .
O01_50 C04_47 C05_47 32.1(12) . .
C02_50 C04_47 C05_47 99.1(11) . .
C01_49 C04_47 C05_47 153.4(4) . .
C02_48 C04_47 C05_47 126.1(4) . .
C06_47 C04_47 C05_47 119.6 . .
C03_49 C04_47 C03_47 83.6(8) . .
O03_48 C04_47 C03_47 122.6(4) . .
O01_50 C04_47 C03_47 98.4(13) . .
C02_50 C04_47 C03_47 52.4(11) . .
C01_49 C04_47 C03_47 45.7(4) . .
C02_48 C04_47 C03_47 51.6(4) . .
C06_47 C04_47 C03_47 120.6 . .
C05_47 C04_47 C03_47 119.7 . .
C03_49 C04_47 C04_49 75.6(8) . .
O03_48 C04_47 C04_49 45.0(6) . .
O01_50 C04_47 C04_49 60.9(14) . .
C02_50 C04_47 C04_49 112.4(12) . .
C01_49 C04_47 C04_49 155.0(7) . .
C02_48 C04_47 C04_49 123.5(5) . .
C06_47 C04_47 C04_49 77.2(4) . .
C05_47 C04_47 C04_49 43.2(4) . .
C03_47 C04_47 C04_49 159.2(3) . .
C03_49 C04_47 C01_50 88.2(10) . .
O03_48 C04_47 C01_50 118.3(8) . .
O01_50 C04_47 C01_50 103.5(14) . .
C02_50 C04_47 C01_50 49.1(8) . .
C01_49 C04_47 C01_50 41.7(7) . .
C02_48 C04_47 C01_50 42.9(7) . .
C06_47 C04_47 C01_50 111.6(7) . .
C05_47 C04_47 C01_50 128.2(7) . .
C03_47 C04_47 C01_50 10.5(6) . .
C04_49 C04_47 C01_50 161.3(7) . .
C03_49 C04_47 C01_48 74.5(8) . .
O03_48 C04_47 C01_48 116.8(5) . .
O01_50 C04_47 C01_48 89.2(13) . .
C02_50 C04_47 C01_48 47.2(11) . .
C01_49 C04_47 C01_48 54.9(4) . .
C02_48 C04_47 C01_48 52.1(3) . .
C06_47 C04_47 C01_48 128.7(3) . .
C05_47 C04_47 C01_48 111.3(3) . .
C03_47 C04_47 C01_48 9.2(2) . .
C04_49 C04_47 C01_48 150.0(4) . .
C01_50 C04_47 C01_48 17.1(7) . .
O01_50 C05_47 C03_49 25.2(17) . .
O01_50 C05_47 C04_49 96(2) . .
C03_49 C05_47 C04_49 89.4(7) . .
O01_50 C05_47 O03_48 42(2) . .
C03_49 C05_47 O03_48 38.9(5) . .
C04_49 C05_47 O03_48 54.5(6) . .
O01_50 C05_47 C07_47 133(2) . .
C03_49 C05_47 C07_47 133.8(5) . .
C04_49 C05_47 C07_47 44.7(4) . .
O03_48 C05_47 C07_47 96.2(4) . .
O01_50 C05_47 C04_47 47.9(16) . .
C03_49 C05_47 C04_47 23.2(4) . .
C04_49 C05_47 C04_47 77.0(5) . .
O03_48 C05_47 C04_47 41.2(3) . .
C07_47 C05_47 C04_47 120.3 . .
O01_50 C05_47 C05_49 141(2) . .
C03_49 C05_47 C05_49 148.8(10) . .
C04_49 C05_47 C05_49 60.7(4) . .
O03_48 C05_47 C05_49 110.1(7) . .
C07_47 C05_47 C05_49 16.2(5) . .
C04_47 C05_47 C05_49 136.5(5) . .
O01_50 C05_47 C02_50 13.3(11) . .
C03_49 C05_47 C02_50 12.0(7) . .
C04_49 C05_47 C02_50 91.9(8) . .
O03_48 C05_47 C02_50 37.9(7) . .
C07_47 C05_47 C02_50 133.9(7) . .
C04_47 C05_47 C02_50 34.7(6) . .
C05_49 C05_47 C02_50 146.1(9) . .
C05_50 C06_47 C12_48 129.7(13) . .
C05_50 C06_47 C08_47 84.2(13) . .
C12_48 C06_47 C08_47 49.1(4) . .
C05_50 C06_47 C04_47 127.6(13) . .
C12_48 C06_47 C04_47 95.9(6) . .
C08_47 C06_47 C04_47 120.1 . .
C05_50 C06_47 O03_48 160.0(14) . .
C12_48 C06_47 O03_48 59.2(5) . .
C08_47 C06_47 O03_48 95.2(4) . .
C04_47 C06_47 O03_48 37.2(3) . .
C05_50 C06_47 C06_49 108.1(13) . .
C12_48 C06_47 C06_49 29.2(5) . .
C08_47 C06_47 C06_49 24.0(4) . .
C04_47 C06_47 C06_49 101.6(5) . .
O03_48 C06_47 C06_49 71.9(5) . .
C05_50 C06_47 C01_49 97.7(13) . .
C12_48 C06_47 C01_49 132.6(5) . .
C08_47 C06_47 C01_49 157.3(3) . .
C04_47 C06_47 C01_49 42.5(3) . .
O03_48 C06_47 C01_49 75.3(4) . .
C06_49 C06_47 C01_49 144.1(6) . .
C05_50 C06_47 C04_50 50.7(9) . .
C12_48 C06_47 C04_50 165.4(10) . .
C08_47 C06_47 C04_50 122.3(7) . .
C04_47 C06_47 C04_50 78.5(8) . .
O03_48 C06_47 C04_50 115.5(9) . .
C06_49 C06_47 C04_50 138.3(8) . .
C01_49 C06_47 C04_50 49.3(7) . .
C05_50 C06_47 C04_49 128.7(13) . .
C12_48 C06_47 C04_49 53.4(7) . .
C08_47 C06_47 C04_49 64.8(3) . .
C04_47 C06_47 C04_49 55.7(3) . .
O03_48 C06_47 C04_49 37.1(4) . .
C06_49 C06_47 C04_49 46.6(3) . .
C01_49 C06_47 C04_49 97.7(5) . .
C04_50 C06_47 C04_49 113.4(10) . .
C05_50 C06_47 C03_49 138.5(14) . .
C12_48 C06_47 C03_49 84.6(6) . .
C08_47 C06_47 C03_49 113.2(3) . .
C04_47 C06_47 C03_49 11.5(3) . .
O03_48 C06_47 C03_49 25.7(3) . .
C06_49 C06_47 C03_49 92.7(5) . .
C01_49 C06_47 C03_49 52.0(3) . .
C04_50 C06_47 C03_49 89.9(9) . .
C04_49 C06_47 C03_49 48.5(3) . .
C05_50 C06_47 C02_48 136.0(13) . .
C12_48 C06_47 C02_48 92.5(5) . .
C08_47 C06_47 C02_48 139.9(3) . .
C04_47 C06_47 C02_48 42.0(2) . .
O03_48 C06_47 C02_48 47.8(2) . .
C06_49 C06_47 C02_48 115.9(5) . .
C01_49 C06_47 C02_48 43.1(3) . .
C04_50 C06_47 C02_48 92.2(7) . .
C04_49 C06_47 C02_48 83.9(4) . .
C03_49 C06_47 C02_48 40.6(3) . .
C04_49 C07_47 C05_47 52.1(6) . .
C04_49 C07_47 C09_47 69.5(6) . .
C05_47 C07_47 C09_47 119.9 . .
C04_49 C07_47 C07_49 143.8(12) . .
C05_47 C07_47 C07_49 163.8(6) . .
C09_47 C07_47 C07_49 76.2(6) . .
C04_49 C07_47 C06_49 40.7(5) . .
C05_47 C07_47 C06_49 92.7(3) . .
C09_47 C07_47 C06_49 29.9(3) . .
C07_49 C07_47 C06_49 103.4(7) . .
C06_49 C08_47 C12_48 45.2(10) . .
C06_49 C08_47 C09_47 45.9(9) . .
C12_48 C08_47 C09_47 88.9(8) . .
C06_49 C08_47 C06_47 98.1(7) . .
C12_48 C08_47 C06_47 61.0(5) . .
C09_47 C08_47 C06_47 120.2 . .
C06_49 C08_47 C08_49 58.4(7) . .
C12_48 C08_47 C08_49 97.8(8) . .
C09_47 C08_47 C08_49 44.3(6) . .
C06_47 C08_47 C08_49 156.5(5) . .
C06_49 C08_47 C05_50 141.1(9) . .
C12_48 C08_47 C05_50 102.1(9) . .
C09_47 C08_47 C05_50 138.8(10) . .
C06_47 C08_47 C05_50 43.3(6) . .
C08_49 C08_47 C05_50 159.8(8) . .
C06_49 C08_47 C07_50 160.6(15) . .
C12_48 C08_47 C07_50 148.5(11) . .
C09_47 C08_47 C07_50 115.2(11) . .
C06_47 C08_47 C07_50 88.6(9) . .
C08_49 C08_47 C07_50 113.5(10) . .
C05_50 C08_47 C07_50 46.5(8) . .
C06_49 C08_47 C04_49 44.9(7) . .
C12_48 C08_47 C04_49 57.0(7) . .
C09_47 C08_47 C04_49 50.4(3) . .
C06_47 C08_47 C04_49 70.3(4) . .
C08_49 C08_47 C04_49 90.1(6) . .
C05_50 C08_47 C04_49 103.6(8) . .
C07_50 C08_47 C04_49 123.0(11) . .
C06_49 C09_47 C08_49 78.5(9) . .
C06_49 C09_47 C08_47 27.5(6) . .
C08_49 C09_47 C08_47 78.6(7) . .
C06_49 C09_47 C07_47 108.1(6) . .
C08_49 C09_47 C07_47 152.1(7) . .
C08_47 C09_47 C07_47 120.0 . .
C06_49 C09_47 C04_49 67.9(5) . .
C08_49 C09_47 C04_49 141.8(10) . .
C08_47 C09_47 C04_49 79.7(4) . .
C07_47 C09_47 C04_49 41.3(4) . .
C06_49 C09_47 C09_49 134.2(10) . .
C08_49 C09_47 C09_49 59.1(4) . .
C08_47 C09_47 C09_49 136.6(7) . .
C07_47 C09_47 C09_49 102.9(7) . .
C04_49 C09_47 C09_49 140.3(9) . .
C06_49 C09_47 C05_49 117.5(7) . .
C08_49 C09_47 C05_49 146.2(8) . .
C08_47 C09_47 C05_49 129.9(3) . .
C07_47 C09_47 C05_49 10.0(3) . .
C04_49 C09_47 C05_49 51.3(4) . .
C09_49 C09_47 C05_49 93.2(6) . .
C06_49 C09_47 C12_48 14.4(7) . .
C08_49 C09_47 C12_48 88.8(7) . .
C08_47 C09_47 C12_48 39.3(4) . .
C07_47 C09_47 C12_48 94.3(4) . .
C04_49 C09_47 C12_48 55.2(5) . .
C09_49 C09_47 C12_48 138.2(7) . .
C05_49 C09_47 C12_48 103.5(5) . .
C06_49 C09_47 C07_49 152.2(9) . .
C08_49 C09_47 C07_49 106.0(6) . .
C08_47 C09_47 C07_49 175.5(5) . .
C07_47 C09_47 C07_49 55.7(4) . .
C04_49 C09_47 C07_49 96.4(7) . .
C09_49 C09_47 C07_49 47.9(4) . .
C05_49 C09_47 C07_49 45.8(3) . .
C12_48 C09_47 C07_49 139.3(6) . .
C10_48 C10_47 C11_47 42.1(4) . .
C10_48 C10_47 O02_50 68.8(10) . .
C11_47 C10_47 O02_50 41.5(11) . .
C10_48 C10_47 OC_35 154.7(7) . 1_445
C11_47 C10_47 OC_35 161.2(6) . 1_445
O02_50 C10_47 OC_35 133.7(12) . 1_445
C11_48 C11_47 C10_48 102.8(10) . .
C11_48 C11_47 O02_50 80.3(12) . .
C10_48 C11_47 O02_50 107.8(18) . .
C11_48 C11_47 O02_47 88.5(6) . .
C10_48 C11_47 O02_47 113.1(6) . .
O02_50 C11_47 O02_47 139.1(17) . .
C11_48 C11_47 N_47 35.5(6) . .
C10_48 C11_47 N_47 95.9(6) . .
O02_50 C11_47 N_47 48.7(12) . .
O02_47 C11_47 N_47 122.6 . .
C11_48 C11_47 C10_47 150.4(6) . .
C10_48 C11_47 C10_47 63.0(6) . .
O02_50 C11_47 C10_47 80.1(11) . .
O02_47 C11_47 C10_47 120.7 . .
N_47 C11_47 C10_47 116.6 . .
C11_48 C11_47 C11_50 51.7(11) . .
C10_48 C11_47 C11_50 72.9(10) . .
O02_50 C11_47 C11_50 53.4(12) . .
O02_47 C11_47 C11_50 138.9(10) . .
N_47 C11_47 C11_50 24.1(8) . .
C10_47 C11_47 C11_50 98.7(9) . .
C11_48 C11_47 O02_48 47.9(5) . .
C10_48 C11_47 O02_48 124.5(9) . .
O02_50 C11_47 O02_48 110.0(13) . .
O02_47 C11_47 O02_48 42.0(3) . .
N_47 C11_47 O02_48 80.6(4) . .
C10_47 C11_47 O02_48 161.6(3) . .
C11_50 C11_47 O02_48 99.6(9) . .
C11_48 C11_47 O6B_7 130.1(7) . .
C10_48 C11_47 O6B_7 126.9(5) . .
O02_50 C11_47 O6B_7 88.0(15) . .
O02_47 C11_47 O6B_7 69.6(4) . .
N_47 C11_47 O6B_7 128.6(4) . .
C10_47 C11_47 O6B_7 70.9(5) . .
C11_50 C11_47 O6B_7 141.4(11) . .
O02_48 C11_47 O6B_7 93.6(5) . .
C11_48 C11_47 N_48 33.5(4) . .
C10_48 C11_47 N_48 104.9(7) . .
O02_50 C11_47 N_48 47.3(11) . .
O02_47 C11_47 N_48 116.8(3) . .
N_47 C11_47 N_48 9.0(2) . .
C10_47 C11_47 N_48 121.2(3) . .
C11_50 C11_47 N_48 33.0(8) . .
O02_48 C11_47 N_48 74.9(4) . .
O6B_7 C11_47 N_48 121.2(4) . .
O02_48 O02_47 C11_47 87.3(5) . .
O02_48 O02_47 C11_48 53.2(3) . .
C11_47 O02_47 C11_48 35.3(3) . .
O02_48 O02_47 C12_52 78.4(7) . 1_455
C11_47 O02_47 C12_52 88.2(8) . 1_455
C11_48 O02_47 C12_52 74.5(8) . 1_455
C02_47 O03_47 C12_47 117.4 . .
C02_47 O03_47 O_40 96.7(5) . .
C12_47 O03_47 O_40 26.7(4) . .
C02_47 O03_47 C12_52 122.1(7) . 1_455
C12_47 O03_47 C12_52 117.6(6) . 1_455
O_40 O03_47 C12_52 127.2(7) . 1_455
O_40 C12_47 O03_47 97.8(10) . .
N_47 N_48 N_50 107.2(14) . .
N_47 N_48 C11_50 34.8(16) . .
N_50 N_48 C11_50 80.2(19) . .
N_47 N_48 C11_49 120.6(10) . .
N_50 N_48 C11_49 25.0(14) . .
C11_50 N_48 C11_49 87.2(17) . .
N_47 N_48 C01_47 104.0(8) . .
N_50 N_48 C01_47 69.1(15) . .
C11_50 N_48 C01_47 114.5(17) . .
C11_49 N_48 C01_47 87.3(8) . .
N_47 N_48 C11_48 29.1(7) . .
N_50 N_48 C11_48 110.8(13) . .
C11_50 N_48 C11_48 60.3(16) . .
C11_49 N_48 C11_48 133.4(6) . .
C01_47 N_48 C11_48 78.6(4) . .
N_47 N_48 O02_50 41.4(13) . .
N_50 N_48 O02_50 137(2) . .
C11_50 N_48 O02_50 58.2(9) . .
C11_49 N_48 O02_50 132.7(16) . .
C01_47 N_48 O02_50 134.2(15) . .
C11_48 N_48 O02_50 58.2(13) . .
N_47 N_48 C01_48 150.3(8) . .
N_50 N_48 C01_48 89.2(11) . .
C11_50 N_48 C01_48 169.1(17) . .
C11_49 N_48 C01_48 84.4(5) . .
C01_47 N_48 C01_48 58.2(3) . .
C11_48 N_48 C01_48 122.1 . .
O02_50 N_48 C01_48 132.7(14) . .
N_47 N_48 C01_50 164.4(12) . .
N_50 N_48 C01_50 68.8(11) . .
C11_50 N_48 C01_50 148(2) . .
C11_49 N_48 C01_50 62.2(10) . .
C01_47 N_48 C01_50 60.4(8) . .
C11_48 N_48 C01_50 136.6(8) . .
O02_50 N_48 C01_50 150(2) . .
C01_48 N_48 C01_50 22.3(9) . .
N_47 N_48 C10_49 69.5(7) . .
N_50 N_48 C10_49 76.8(14) . .
C11_50 N_48 C10_49 40.4(16) . .
C11_49 N_48 C10_49 67.0(7) . .
C01_47 N_48 C10_49 141.7(8) . .
C11_48 N_48 C10_49 98.3(6) . .
O02_50 N_48 C10_49 65.8(15) . .
C01_48 N_48 C10_49 139.6(5) . .
C01_50 N_48 C10_49 122.2(11) . .
N_47 N_48 N_49 171.0(9) . .
N_50 N_48 N_49 72.9(12) . .
C11_50 N_48 N_49 138.7(17) . .
C11_49 N_48 N_49 56.1(4) . .
C01_47 N_48 N_49 84.6(5) . .
C11_48 N_48 N_49 159.6(4) . .
O02_50 N_48 N_49 133.0(14) . .
C01_48 N_48 N_49 37.7(4) . .
C01_50 N_48 N_49 24.4(8) . .
C10_49 N_48 N_49 102.0(8) . .
N_47 N_48 C03_47 158.3(9) . .
N_50 N_48 C03_47 79.7(11) . .
C11_50 N_48 C03_47 159.9(17) . .
C11_49 N_48 C03_47 74.1(5) . .
C01_47 N_48 C03_47 58.4(3) . .
C11_48 N_48 C03_47 129.2(3) . .
O02_50 N_48 C03_47 141.3(14) . .
C01_48 N_48 C03_47 10.3(2) . .
C01_50 N_48 C03_47 11.9(8) . .
C10_49 N_48 C03_47 132.0(6) . .
N_49 N_48 C03_47 30.5(4) . .
C01_50 C01_48 N_49 39(2) . .
C01_50 C01_48 C01_47 83(2) . .
N_49 C01_48 C01_47 107.0(7) . .
C01_50 C01_48 C02_50 81(2) . .
N_49 C01_48 C02_50 117.0(11) . .
C01_47 C01_48 C02_50 74.5(9) . .
C01_50 C01_48 N_48 81.0(19) . .
N_49 C01_48 N_48 76.6(5) . .
C01_47 C01_48 N_48 48.0(4) . .
C02_50 C01_48 N_48 121.4(9) . .
C01_50 C01_48 C02_48 58(2) . .
N_49 C01_48 C02_48 94.8(6) . .
C01_47 C01_48 C02_48 72.1(4) . .
C02_50 C01_48 C02_48 23.5(9) . .
N_48 C01_48 C02_48 111.0 . .
C01_50 C01_48 C03_48 74(2) . .
N_49 C01_48 C03_48 44.8(6) . .
C01_47 C01_48 C03_48 151.5(3) . .
C02_50 C01_48 C03_48 118.0(8) . .
N_48 C01_48 C03_48 110.1 . .
C02_48 C01_48 C03_48 108.6 . .
C01_50 C01_48 C01_49 52.7(19) . .
N_49 C01_48 C01_49 65.3(5) . .
C01_47 C01_48 C01_49 119.4(6) . .
C02_50 C01_48 C01_49 61.3(8) . .
N_48 C01_48 C01_49 133.5(4) . .
C02_48 C01_48 C01_49 50.6(4) . .
C03_48 C01_48 C01_49 58.6(4) . .
C01_50 C01_48 C11_49 41.6(19) . .
N_49 C01_48 C11_49 48.2(5) . .
C01_47 C01_48 C11_49 59.1(5) . .
C02_50 C01_48 C11_49 105.5(10) . .
N_48 C01_48 C11_49 39.5(4) . .
C02_48 C01_48 C11_49 84.9(5) . .
C03_48 C01_48 C11_49 92.5(5) . .
C01_49 C01_48 C11_49 94.1(6) . .
C01_50 C01_48 N_50 49.7(17) . .
N_49 C01_48 N_50 63.4(9) . .
C01_47 C01_48 N_50 43.6(8) . .
C02_50 C01_48 N_50 97.0(12) . .
N_48 C01_48 N_50 34.8(8) . .
C02_48 C01_48 N_50 79.7(9) . .
C03_48 C01_48 N_50 107.9(9) . .
C01_49 C01_48 N_50 101.4(9) . .
C11_49 C01_48 N_50 15.5(8) . .
C01_50 C01_48 C03_49 95(2) . .
N_49 C01_48 C03_49 119.0(7) . .
C01_47 C01_48 C03_49 100.2(5) . .
C02_50 C01_48 C03_49 27.7(9) . .
N_48 C01_48 C03_49 148.2(3) . .
C02_48 C01_48 C03_49 44.6(4) . .
C03_48 C01_48 C03_49 98.9(4) . .
C01_49 C01_48 C03_49 53.8(4) . .
C11_49 C01_48 C03_49 129.3(6) . .
N_50 C01_48 C03_49 123.7(9) . .
C01_50 C01_48 C04_47 81(2) . .
N_49 C01_48 C04_47 101.2(6) . .
C01_47 C01_48 C04_47 109.0(5) . .
C02_50 C01_48 C04_47 34.8(8) . .
N_48 C01_48 C04_47 152.2(2) . .
C02_48 C01_48 C04_47 41.3(2) . .
C03_48 C01_48 C04_47 84.7(3) . .
C01_49 C01_48 C04_47 35.9(3) . .
C11_49 C01_48 C04_47 119.7(5) . .
N_50 C01_48 C04_47 119.2(9) . .
C03_49 C01_48 C04_47 17.9(2) . .
C02_50 C02_48 O03_50 93(2) . .
C02_50 C02_48 C03_47 75(2) . .
O03_50 C02_48 C03_47 145.9(13) . .
C02_50 C02_48 C04_47 60.8(19) . .
O03_50 C02_48 C04_47 126.4(14) . .
C03_47 C02_48 C04_47 75.7(4) . .
C02_50 C02_48 O01_48 150(2) . .
O03_50 C02_48 O01_48 57.8(16) . .
C03_47 C02_48 O01_48 124.8(4) . .
C04_47 C02_48 O01_48 140.1(3) . .
C02_50 C02_48 C01_50 91(2) . .
O03_50 C02_48 C01_50 133.4(17) . .
C03_47 C02_48 C01_50 21.6(9) . .
C04_47 C02_48 C01_50 95.8(9) . .
O01_48 C02_48 C01_50 103.9(10) . .
C02_50 C02_48 C03_49 34.9(19) . .
O03_50 C02_48 C03_49 111.4(16) . .
C03_47 C02_48 C03_49 76.7(6) . .
C04_47 C02_48 C03_49 26.3(4) . .
O01_48 C02_48 C03_49 156.4(5) . .
C01_50 C02_48 C03_49 98.2(11) . .
C02_50 C02_48 C01_49 98(2) . .
O03_50 C02_48 C01_49 162.5(14) . .
C03_47 C02_48 C01_49 50.9(4) . .
C04_47 C02_48 C01_49 51.5(4) . .
O01_48 C02_48 C01_49 111.3(5) . .
C01_50 C02_48 C01_49 59.6(9) . .
C03_49 C02_48 C01_49 73.0(5) . .
C02_50 C02_48 O03_48 55(2) . .
O03_50 C02_48 O03_48 85.3(14) . .
C03_47 C02_48 O03_48 111.1(3) . .
C04_47 C02_48 O03_48 41.1(3) . .
O01_48 C02_48 O03_48 121.9 . .
C01_50 C02_48 O03_48 132.7(9) . .
C03_49 C02_48 O03_48 34.9(5) . .
C01_49 C02_48 O03_48 90.8(5) . .
C02_50 C02_48 C01_48 70(2) . .
O03_50 C02_48 C01_48 130.0(12) . .
C03_47 C02_48 C01_48 15.9(3) . .
C04_47 C02_48 C01_48 86.7(4) . .
O01_48 C02_48 C01_48 122.1 . .
C01_50 C02_48 C01_48 21.7(10) . .
C03_49 C02_48 C01_48 81.3(5) . .
C01_49 C02_48 C01_48 66.8(4) . .
O03_48 C02_48 C01_48 116.0 . .
C02_50 C02_48 C01_47 78.0(19) . .
O03_50 C02_48 C01_47 83.4(12) . .
C03_47 C02_48 C01_47 63.1(3) . .
C04_47 C02_48 C01_47 128.0(6) . .
O01_48 C02_48 C01_47 91.0(4) . .
C01_50 C02_48 C01_47 52.4(9) . .
C03_49 C02_48 C01_47 109.4(6) . .
C01_49 C02_48 C01_47 111.7(5) . .
O03_48 C02_48 C01_47 130.7(3) . .
C01_48 C02_48 C01_47 47.8(3) . .
C02_50 C02_48 O01_50 26.1(13) . .
O03_50 C02_48 O01_50 99.9(14) . .
C03_47 C02_48 O01_50 83.2(11) . .
C04_47 C02_48 O01_50 38.1(8) . .
O01_48 C02_48 O01_50 152.0(10) . .
C01_50 C02_48 O01_50 104.0(14) . .
C03_49 C02_48 O01_50 12.6(9) . .
C01_49 C02_48 O01_50 85.5(10) . .
O03_48 C02_48 O01_50 32.4(10) . .
C01_48 C02_48 O01_50 84.7(10) . .
C01_47 C02_48 O01_50 103.8(9) . .
O01_47 O01_48 O03_50 106.5(14) . .
O01_47 O01_48 C02_48 151.2(6) . .
O03_50 O01_48 C02_48 57.2(11) . .
O01_47 O01_48 C02_47 60.9(5) . .
O03_50 O01_48 C02_47 65.5(12) . .
C02_48 O01_48 C02_47 90.3(4) . .
O01_47 O01_48 O02_49 54.6(7) . .
O03_50 O01_48 O02_49 108.7(13) . .
C02_48 O01_48 O02_49 105.0(6) . .
C02_47 O01_48 O02_49 44.6(6) . .
O01_47 O01_48 C02_50 144.2(10) . .
O03_50 O01_48 C02_50 48.1(8) . .
C02_48 O01_48 C02_50 9.5(6) . .
C02_47 O01_48 C02_50 83.7(7) . .
O02_49 O01_48 C02_50 104.5(9) . .
N_49 C03_48 C03_50 63.1(11) . .
N_49 C03_48 C03_47 40.9(5) . .
C03_50 C03_48 C03_47 77.1(10) . .
N_49 C03_48 C01_50 22.4(9) . .
C03_50 C03_48 C01_50 68.9(11) . .
C03_47 C03_48 C01_50 18.5(8) . .
N_49 C03_48 C01_49 64.9(5) . .
C03_50 C03_48 C01_49 48.4(10) . .
C03_47 C03_48 C01_49 43.8(4) . .
C01_50 C03_48 C01_49 50.6(8) . .
N_49 C03_48 C04_48 134.6(5) . .
C03_50 C03_48 C04_48 85.8(10) . .
C03_47 C03_48 C04_48 103.2(3) . .
C01_50 C03_48 C04_48 117.8(8) . .
C01_49 C03_48 C04_48 69.8(3) . .
N_49 C03_48 C01_48 38.6(5) . .
C03_50 C03_48 C01_48 89.5(10) . .
C03_47 C03_48 C01_48 17.0(3) . .
C01_50 C03_48 C01_48 21.2(8) . .
C01_49 C03_48 C01_48 60.8(4) . .
C04_48 C03_48 C01_48 116.3 . .
N_49 C03_48 C02_49 114.7(8) . .
C03_50 C03_48 C02_49 62.4(11) . .
C03_47 C03_48 C02_49 93.8(5) . .
C01_50 C03_48 C02_49 103.4(9) . .
C01_49 C03_48 C02_49 52.7(3) . .
C04_48 C03_48 C02_49 23.6(4) . .
C01_48 C03_48 C02_49 110.2(4) . .
N_49 C03_48 O01_49 154.3(8) . .
C03_50 C03_48 O01_49 95.3(11) . .
C03_47 C03_48 O01_49 124.4(5) . .
C01_50 C03_48 O01_49 139.5(9) . .
C01_49 C03_48 O01_49 90.6(5) . .
C04_48 C03_48 O01_49 21.7(4) . .
C01_48 C03_48 O01_49 135.7(4) . .
C02_49 C03_48 O01_49 39.6(3) . .
C02_49 C04_48 O01_49 121.8(18) . .
C02_49 C04_48 C06_50 74.4(19) . .
O01_49 C04_48 C06_50 63.6(18) . .
C02_49 C04_48 C04_50 1.7(10) . .
O01_49 C04_48 C04_50 120.8(17) . .
C06_50 C04_48 C04_50 72.7(17) . .
C02_49 C04_48 C06_48 142.3(9) . .
O01_49 C04_48 C06_48 71.6(13) . .
C06_50 C04_48 C06_48 83.8(19) . .
C04_50 C04_48 C06_48 141.0(11) . .
C02_49 C04_48 C05_48 34.6(7) . .
O01_49 C04_48 C05_48 93.2(13) . .
C06_50 C04_48 C05_48 40.0(18) . .
C04_50 C04_48 C05_48 33.0(8) . .
C06_48 C04_48 C05_48 119.5 . .
C02_49 C04_48 C03_48 92.1(8) . .
O01_49 C04_48 C03_48 102.4(10) . .
C06_50 C04_48 C03_48 147.8(19) . .
C04_50 C04_48 C03_48 93.8(9) . .
C06_48 C04_48 C03_48 120.9 . .
C05_48 C04_48 C03_48 119.5 . .
C02_49 C04_48 C01_49 52.6(6) . .
O01_49 C04_48 C01_49 152.6(13) . .
C06_50 C04_48 C01_49 125.8(17) . .
C04_50 C04_48 C01_49 54.1(9) . .
C06_48 C04_48 C01_49 131.2(4) . .
C05_48 C04_48 C01_49 87.1(4) . .
C03_48 C04_48 C01_49 54.9(4) . .
C02_49 C04_48 C03_50 52.2(11) . .
O01_49 C04_48 C03_50 116.2(13) . .
C06_50 C04_48 C03_50 117(2) . .
C04_50 C04_48 C03_50 53.9(9) . .
C06_48 C04_48 C03_50 159.2(7) . .
C05_48 C04_48 C03_50 80.4(8) . .
C03_48 C04_48 C03_50 40.2(8) . .
C01_49 C04_48 C03_50 36.9(7) . .
O03_49 C05_48 C04_50 80(2) . .
O03_49 C05_48 C06_50 145(2) . .
C04_50 C05_48 C06_50 113(3) . .
O03_49 C05_48 C02_49 116.1(13) . .
C04_50 C05_48 C02_49 40(2) . .
C06_50 C05_48 C02_49 73.3(16) . .
O03_49 C05_48 C07_48 76.2(10) . .
C04_50 C05_48 C07_48 145.4(19) . .
C06_50 C05_48 C07_48 76.4(15) . .
C02_49 C05_48 C07_48 138.1(7) . .
O03_49 C05_48 C04_48 136.8(9) . .
C04_50 C05_48 C04_48 65(2) . .
C06_50 C05_48 C04_48 48.7(14) . .
C02_49 C05_48 C04_48 24.8(7) . .
C07_48 C05_48 C04_48 120.3 . .
O03_49 C05_48 C12_49 67.5(8) . .
C04_50 C05_48 C12_49 142(2) . .
C06_50 C05_48 C12_49 86.4(16) . .
C02_49 C05_48 C12_49 145.7(13) . .
C07_48 C05_48 C12_49 10.1(7) . .
C04_48 C05_48 C12_49 130.0(7) . .
O03_49 C05_48 O01_49 161.7(12) . .
C04_50 C05_48 O01_49 87(2) . .
C06_50 C05_48 O01_49 32.8(16) . .
C02_49 C05_48 O01_49 48.1(7) . .
C07_48 C05_48 O01_49 109.1(4) . .
C04_48 C05_48 O01_49 25.4(4) . .
C12_49 C05_48 O01_49 119.0(8) . .
O03_49 C05_48 C05_50 22.9(10) . .
C04_50 C05_48 C05_50 58.4(19) . .
C06_50 C05_48 C05_50 142(3) . .
C02_49 C05_48 C05_50 93.3(10) . .
C07_48 C05_48 C05_50 93.1(8) . .
C04_48 C05_48 C05_50 114.6(8) . .
C12_49 C05_48 C05_50 86.0(10) . .
O01_49 C05_48 C05_50 140.0(9) . .
O03_49 C05_48 C08_50 98.1(16) . .
C04_50 C05_48 C08_50 141(3) . .
C06_50 C05_48 C08_50 51.1(12) . .
C02_49 C05_48 C08_50 115.1(15) . .
C07_48 C05_48 C08_50 26.0(12) . .
C04_48 C05_48 C08_50 94.7(13) . .
C12_49 C05_48 C08_50 36.0(13) . .
O01_49 C05_48 C08_50 84.0(13) . .
C05_50 C05_48 C08_50 109.8(15) . .
O01_49 C06_48 C04_48 28.9(4) . .
O01_49 C06_48 C08_48 112.7(5) . .
C04_48 C06_48 C08_48 120.1 . .
O01_49 C06_48 C06_50 35.8(11) . .
C04_48 C06_48 C06_50 39.3(7) . .
C08_48 C06_48 C06_50 82.5(8) . .
O01_49 C06_48 C09_51 98.6(7) . .
C04_48 C06_48 C09_51 104.2(4) . .
C08_48 C06_48 C09_51 15.9(3) . .
C06_50 C06_48 C09_51 66.8(9) . .
O01_49 C06_48 C02_49 36.1(3) . .
C04_48 C06_48 C02_49 12.2(3) . .
C08_48 C06_48 C02_49 110.0(3) . .
C06_50 C06_48 C02_49 33.4(7) . .
C09_51 C06_48 C02_49 94.3(5) . .
C08_50 C07_48 C09_50 93(3) . .
C08_50 C07_48 C08_51 44(2) . .
C09_50 C07_48 C08_51 56.3(19) . .
C08_50 C07_48 O03_49 126.5(17) . .
C09_50 C07_48 O03_49 109.1(17) . .
C08_51 C07_48 O03_49 154.3(9) . .
C08_50 C07_48 C05_48 104.3(17) . .
C09_50 C07_48 C05_48 132.0(14) . .
C08_51 C07_48 C05_48 146.4(4) . .
O03_49 C07_48 C05_48 27.5(6) . .
C08_50 C07_48 C09_48 19(2) . .
C09_50 C07_48 C09_48 75(2) . .
C08_51 C07_48 C09_48 26.8(4) . .
O03_49 C07_48 C09_48 136.8(5) . .
C05_48 C07_48 C09_48 119.9 . .
C08_50 C07_48 C06_50 68(2) . .
C09_50 C07_48 C06_50 139(3) . .
C08_51 C07_48 C06_50 112.4(14) . .
O03_49 C07_48 C06_50 62.9(11) . .
C05_48 C07_48 C06_50 36.6(12) . .
C09_48 C07_48 C06_50 85.7(13) . .
C08_50 C07_48 C07_50 130(3) . .
C09_50 C07_48 C07_50 49.5(14) . .
C08_51 C07_48 C07_50 105.1(11) . .
O03_49 C07_48 C07_50 60.6(9) . .
C05_48 C07_48 C07_50 86.8(7) . .
C09_48 C07_48 C07_50 116.6(12) . .
C06_50 C07_48 C07_50 115.1(13) . .
C08_50 C07_48 C09_51 11(2) . .
C09_50 C07_48 C09_51 88(2) . .
C08_51 C07_48 C09_51 45.9(3) . .
O03_49 C07_48 C09_51 119.7(6) . .
C05_48 C07_48 C09_51 100.8(2) . .
C09_48 C07_48 C09_51 19.1(2) . .
C06_50 C07_48 C09_51 67.0(14) . .
C07_50 C07_48 C09_51 119.6(12) . .
C09_51 C08_48 C07_51 94.0(10) . .
C09_51 C08_48 C09_48 6.1(7) . .
C07_51 C08_48 C09_48 98.1(6) . .
C09_51 C08_48 C06_48 126.0(7) . .
C07_51 C08_48 C06_48 129.3(5) . .
C09_48 C08_48 C06_48 120.1 . .
C09_51 C08_48 C08_50 29.3(10) . .
C07_51 C08_48 C08_50 119.9(13) . .
C09_48 C08_48 C08_50 23.7(9) . .
C06_48 C08_48 C08_50 96.9(8) . .
C09_51 C08_48 C08_51 4.3(7) . .
C07_51 C08_48 C08_51 93.8(6) . .
C09_48 C08_48 C08_51 4.3(3) . .
C06_48 C08_48 C08_51 123.8(3) . .
C08_50 C08_48 C08_51 27.8(9) . .
C09_51 C08_48 C06_50 72.3(11) . .
C07_51 C08_48 C06_50 152.1(11) . .
C09_48 C08_48 C06_50 66.7(8) . .
C06_48 C08_48 C06_50 54.3(8) . .
C08_50 C08_48 C06_50 43.0(9) . .
C08_51 C08_48 C06_50 70.7(9) . .
C08_51 C09_48 C08_50 91(3) . .
C08_51 C09_48 C09_51 162.4(15) . .
C08_50 C09_48 C09_51 106(3) . .
C08_51 C09_48 C08_48 166.3(10) . .
C08_50 C09_48 C08_48 102(3) . .
C09_51 C09_48 C08_48 4.9(5) . .
C08_51 C09_48 C07_48 71.9(9) . .
C08_50 C09_48 C07_48 22(3) . .
C09_51 C09_48 C07_48 124.9(6) . .
C08_48 C09_48 C07_48 120.1 . .
C08_51 C09_48 C09_50 44.7(11) . .
C08_50 C09_48 C09_50 65(3) . .
C09_51 C09_48 C09_50 142.2(13) . .
C08_48 C09_48 C09_50 138.6(9) . .
C07_48 C09_48 C09_50 43.9(12) . .
C08_51 C09_48 C12_49 61.3(9) . .
C08_50 C09_48 C12_49 32(3) . .
C09_51 C09_48 C12_49 135.2(8) . .
C08_48 C09_48 C12_49 130.4(4) . .
C07_48 C09_48 C12_49 10.6(4) . .
C09_50 C09_48 C12_49 35.7(14) . .
C08_51 C09_48 C06_51 35.4(7) . .
C08_50 C09_48 C06_51 123(3) . .
C09_51 C09_48 C06_51 127.8(10) . .
C08_48 C09_48 C06_51 131.0(5) . .
C07_48 C09_48 C06_51 100.9(5) . .
C09_50 C09_48 C06_51 60.2(10) . .
C12_49 C09_48 C06_51 90.6(7) . .
C08_51 C09_48 C06_50 120.5(14) . .
C08_50 C09_48 C06_50 29.5(19) . .
C09_51 C09_48 C06_50 76.8(12) . .
C08_48 C09_48 C06_50 72.3(11) . .
C07_48 C09_48 C06_50 48.8(11) . .
C09_50 C09_48 C06_50 86.9(14) . .
C12_49 C09_48 C06_50 59.4(11) . .
C06_51 C09_48 C06_50 147.0(11) . .
C08_51 C09_48 C07_51 129.0(11) . .
C08_50 C09_48 C07_51 135(3) . .
C09_51 C09_48 C07_51 34.2(6) . .
C08_48 C09_48 C07_51 37.3(3) . .
C07_48 C09_48 C07_51 146.0(3) . .
C09_50 C09_48 C07_51 127.7(15) . .
C12_49 C09_48 C07_51 151.5(6) . .
C06_51 C09_48 C07_51 93.7(5) . .
C06_50 C09_48 C07_51 106.5(11) . .
C11_47 C10_48 C10_47 75.0(7) . .
C11_47 C10_48 C10_50 126.6(10) . .
C10_47 C10_48 C10_50 112.8(17) . .
C11_47 C10_48 C11_48 34.7(5) . .
C10_47 C10_48 C11_48 105.9(4) . .
C10_50 C10_48 C11_48 99.5(8) . .
C11_47 C10_48 C11_50 68.1(12) . .
C10_47 C10_48 C11_50 101.7(12) . .
C10_50 C10_48 C11_50 58.5(11) . .
C11_48 C10_48 C11_50 46.0(11) . .
C11_47 C10_48 N_47 47.9(3) . .
C10_47 C10_48 N_47 98.6(6) . .
C10_50 C10_48 N_47 79.2(9) . .
C11_48 C10_48 N_47 26.4(3) . .
C11_50 C10_48 N_47 21.2(11) . .
C11_47 C10_48 O02_50 38.5(12) . .
C10_47 C10_48 O02_50 65.0(8) . .
C10_50 C10_48 O02_50 94.5(16) . .
C11_48 C10_48 O02_50 47.0(9) . .
C11_50 C10_48 O02_50 43.3(7) . .
N_47 C10_48 O02_50 33.7(7) . .
N_47 C11_48 C11_47 103.7(10) . .
N_47 C11_48 C11_50 28.0(12) . .
C11_47 C11_48 C11_50 93.5(13) . .
N_47 C11_48 O02_48 143.8(5) . .
C11_47 C11_48 O02_48 100.1(8) . .
C11_50 C11_48 O02_48 166.3(10) . .
N_47 C11_48 N_48 25.3(5) . .
C11_47 C11_48 N_48 124.7(7) . .
C11_50 C11_48 N_48 49.9(10) . .
O02_48 C11_48 N_48 119.5 . .
N_47 C11_48 O02_50 50.0(14) . .
C11_47 C11_48 O02_50 59.4(11) . .
C11_50 C11_48 O02_50 59.0(14) . .
O02_48 C11_48 O02_50 128.1(16) . .
N_48 C11_48 O02_50 65.8(10) . .
N_47 C11_48 C10_48 94.9(5) . .
C11_47 C11_48 C10_48 42.5(7) . .
C11_50 C11_48 C10_48 70.4(9) . .
O02_48 C11_48 C10_48 120.9 . .
N_48 C11_48 C10_48 119.6 . .
O02_50 C11_48 C10_48 77.7(11) . .
N_47 C11_48 O02_47 155.5(10) . .
C11_47 C11_48 O02_47 56.2(5) . .
C11_50 C11_48 O02_47 148.1(10) . .
O02_48 C11_48 O02_47 45.3(5) . .
N_48 C11_48 O02_47 154.4(4) . .
O02_50 C11_48 O02_47 105.6(14) . .
C10_48 C11_48 O02_47 79.2(4) . .
N_47 C11_48 C01_47 68.2(4) . .
C11_47 C11_48 C01_47 168.5(9) . .
C11_50 C11_48 C01_47 82.8(10) . .
O02_48 C11_48 C01_47 83.6(3) . .
N_48 C11_48 C01_47 45.4(3) . .
O02_50 C11_48 C01_47 109.7(10) . .
C10_48 C11_48 C01_47 143.4(3) . .
O02_47 C11_48 C01_47 128.9(6) . .
N_47 C11_48 N_50 37.3(9) . .
C11_47 C11_48 N_50 137.0(11) . .
C11_50 C11_48 N_50 43.8(8) . .
O02_48 C11_48 N_50 122.5(7) . .
N_48 C11_48 N_50 29.3(8) . .
O02_50 C11_48 N_50 87.2(14) . .
C10_48 C11_48 N_50 108.8(6) . .
O02_47 C11_48 N_50 166.3(9) . .
C01_47 C11_48 N_50 39.2(7) . .
O02_47 O02_48 C11_48 81.5(6) . .
O02_47 O02_48 C11_47 50.7(4) . .
C11_48 O02_48 C11_47 32.0(3) . .
O02_47 O02_48 C01_47 136.8(8) . .
C11_48 O02_48 C01_47 55.4(3) . .
C11_47 O02_48 C01_47 87.0(5) . .
C03_49 O03_48 O01_50 33.8(15) . .
C03_49 O03_48 C04_47 37.5(6) . .
O01_50 O03_48 C04_47 68.5(16) . .
C03_49 O03_48 C04_49 102.7(11) . .
O01_50 O03_48 C04_49 86.6(16) . .
C04_47 O03_48 C04_49 98.0(7) . .
C03_49 O03_48 C02_50 47.9(13) . .
O01_50 O03_48 C02_50 67.5(15) . .
C04_47 O03_48 C02_50 60.5(10) . .
C04_49 O03_48 C02_50 150.6(14) . .
C03_49 O03_48 C05_47 54.9(8) . .
O01_50 O03_48 C05_47 33.7(14) . .
C04_47 O03_48 C05_47 73.9(6) . .
C04_49 O03_48 C05_47 53.2(7) . .
C02_50 O03_48 C05_47 99.2(13) . .
C03_49 O03_48 C02_48 64.6(7) . .
O01_50 O03_48 C02_48 90.5(13) . .
C04_47 O03_48 C02_48 60.1(4) . .
C04_49 O03_48 C02_48 157.1(5) . .
C02_50 O03_48 C02_48 24.5(11) . .
C05_47 O03_48 C02_48 119.4(4) . .
C03_49 O03_48 C12_48 149.4(7) . .
O01_50 O03_48 C12_48 157.6(14) . .
C04_47 O03_48 C12_48 112.3(5) . .
C04_49 O03_48 C12_48 71.0(8) . .
C02_50 O03_48 C12_48 133.7(11) . .
C05_47 O03_48 C12_48 123.9(4) . .
C02_48 O03_48 C12_48 109.6 . .
C03_49 O03_48 C06_47 99.4(8) . .
O01_50 O03_48 C06_47 128.0(16) . .
C04_47 O03_48 C06_47 61.8(6) . .
C04_49 O03_48 C06_47 85.8(7) . .
C02_50 O03_48 C06_47 99.0(11) . .
C05_47 O03_48 C06_47 113.6(5) . .
C02_48 O03_48 C06_47 78.1(4) . .
C12_48 O03_48 C06_47 51.1(3) . .
C03_49 O03_48 O03_50 97.3(11) . .
O01_50 O03_48 O03_50 107.6(17) . .
C04_47 O03_48 O03_50 101.3(9) . .
C04_49 O03_48 O03_50 159.2(10) . .
C02_50 O03_48 O03_50 49.5(9) . .
C05_47 O03_48 O03_50 140.9(10) . .
C02_48 O03_48 O03_50 41.2(8) . .
C12_48 O03_48 O03_50 94.3(9) . .
C06_47 O03_48 O03_50 96.4(10) . .
C03_49 O03_48 C06_49 137.3(9) . .
O01_50 O03_48 C06_49 134.0(15) . .
C04_47 O03_48 C06_49 107.5(7) . .
C04_49 O03_48 C06_49 47.7(5) . .
C02_50 O03_48 C06_49 152.9(13) . .
C05_47 O03_48 C06_49 100.3(6) . .
C02_48 O03_48 C06_49 128.7(6) . .
C12_48 O03_48 C06_49 23.6(5) . .
C06_47 O03_48 C06_49 55.7(4) . .
O03_50 O03_48 C06_49 117.7(10) . .
C06_49 C12_48 C08_47 36.2(9) . .
C06_49 C12_48 C06_47 99.0(9) . .
C08_47 C12_48 C06_47 69.9(6) . .
C06_49 C12_48 O03_48 111.0(11) . .
C08_47 C12_48 O03_48 117.4(5) . .
C06_47 C12_48 O03_48 69.7(4) . .
C06_49 C12_48 C04_49 66.5(10) . .
C08_47 C12_48 C04_49 84.4(7) . .
C06_47 C12_48 C04_49 82.7(6) . .
O03_48 C12_48 C04_49 45.0(4) . .
C06_49 C12_48 C09_47 18.8(10) . .
C08_47 C12_48 C09_47 51.7(5) . .
C06_47 C12_48 C09_47 102.7(6) . .
O03_48 C12_48 C09_47 94.7(5) . .
C04_49 C12_48 C09_47 49.7(5) . .
C06_49 C12_48 C12_50 141.0(16) . .
C08_47 C12_48 C12_50 169.1(11) . .
C06_47 C12_48 C12_50 117.8(9) . .
O03_48 C12_48 C12_50 73.4(10) . .
C04_49 C12_48 C12_50 103.9(14) . .
C09_47 C12_48 C12_50 128.9(14) . .
C06_49 C12_48 C04_47 105.6(9) . .
C08_47 C12_48 C04_47 97.4(5) . .
C06_47 C12_48 C04_47 43.9(2) . .
O03_48 C12_48 C04_47 26.3(2) . .
C04_49 C12_48 C04_47 51.0(4) . .
C09_47 C12_48 C04_47 95.3(5) . .
C12_50 C12_48 C04_47 93.4(8) . .
C01_50 N_49 C03_47 29.5(18) . .
C01_50 N_49 C01_48 34(2) . .
C03_47 N_49 C01_48 28.1(5) . .
C01_50 N_49 C03_48 117(2) . .
C03_47 N_49 C03_48 87.2(7) . .
C01_48 N_49 C03_48 96.6(8) . .
C01_50 N_49 C03_50 110(2) . .
C03_47 N_49 C03_50 99.1(12) . .
C01_48 N_49 C03_50 126.9(12) . .
C03_48 N_49 C03_50 63.2(14) . .
C01_50 N_49 C11_49 81.4(19) . .
C03_47 N_49 C11_49 110.7(5) . .
C01_48 N_49 C11_49 98.2(6) . .
C03_48 N_49 C11_49 161.9(5) . .
C03_50 N_49 C11_49 114.6(13) . .
C01_50 N_49 C01_49 63.1(17) . .
C03_47 N_49 C01_49 49.0(5) . .
C01_48 N_49 C01_49 77.1(5) . .
C03_48 N_49 C01_49 71.7(6) . .
C03_50 N_49 C01_49 50.4(10) . .
C11_49 N_49 C01_49 122.0 . .
C01_50 N_49 N_48 71.2(17) . .
C03_47 N_49 N_48 90.7(7) . .
C01_48 N_49 N_48 65.7(6) . .
C03_48 N_49 N_48 135.9(9) . .
C03_50 N_49 N_48 159.4(14) . .
C11_49 N_49 N_48 44.8(5) . .
C01_49 N_49 N_48 134.2(5) . .
C01_50 N_49 N_50 66.9(18) . .
C03_47 N_49 N_50 95.8(10) . .
C01_48 N_49 N_50 83.0(10) . .
C03_48 N_49 N_50 172.3(11) . .
C03_50 N_49 N_50 123.0(19) . .
C11_49 N_49 N_50 15.4(9) . .
C01_49 N_49 N_50 115.5(10) . .
N_48 N_49 N_50 37.3(10) . .
C01_50 N_49 C01_47 33.8(17) . .
C03_47 N_49 C01_47 58.2(5) . .
C01_48 N_49 C01_47 42.3(5) . .
C03_48 N_49 C01_47 138.8(7) . .
C03_50 N_49 C01_47 137.7(12) . .
C11_49 N_49 C01_47 56.1(4) . .
C01_49 N_49 C01_47 96.5(4) . .
N_48 N_49 C01_47 37.8(3) . .
N_50 N_49 C01_47 40.8(9) . .
C01_50 N_49 C02_48 23.5(18) . .
C03_47 N_49 C02_48 35.8(5) . .
C01_48 N_49 C02_48 53.7(5) . .
C03_48 N_49 C02_48 111.4(6) . .
C03_50 N_49 C02_48 86.9(11) . .
C11_49 N_49 C02_48 85.9(3) . .
C01_49 N_49 C02_48 44.5(3) . .
N_48 N_49 C02_48 90.7(5) . .
N_50 N_49 C02_48 74.6(9) . .
C01_47 N_49 C02_48 53.2(4) . .
C03_47 C01_49 C04_47 87.6(6) . .
C03_47 C01_49 C03_50 93.4(12) . .
C04_47 C01_49 C03_50 174.9(14) . .
C03_47 C01_49 C01_50 21.1(10) . .
C04_47 C01_49 C01_50 103.4(10) . .
C03_50 C01_49 C01_50 78.8(12) . .
C03_47 C01_49 C02_48 61.2(5) . .
C04_47 C01_49 C02_48 61.9(5) . .
C03_50 C01_49 C02_48 122.9(13) . .
C01_50 C01_49 C02_48 59.7(10) . .
C03_47 C01_49 C04_50 149.1(12) . .
C04_47 C01_49 C04_50 105.4(11) . .
C03_50 C01_49 C04_50 71.4(11) . .
C01_50 C01_49 C04_50 147.9(17) . .
C02_48 C01_49 C04_50 149.5(12) . .
C03_47 C01_49 C02_49 126.8(5) . .
C04_47 C01_49 C02_49 102.2(4) . .
C03_50 C01_49 C02_49 73.3(11) . .
C01_50 C01_49 C02_49 133.8(10) . .
C02_48 C01_49 C02_49 163.2(4) . .
C04_50 C01_49 C02_49 23.9(11) . .
C03_47 C01_49 N_49 39.2(5) . .
C04_47 C01_49 N_49 126.8(4) . .
C03_50 C01_49 N_49 54.4(11) . .
C01_50 C01_49 N_49 26.3(10) . .
C02_48 C01_49 N_49 84.5(5) . .
C04_50 C01_49 N_49 121.7(10) . .
C02_49 C01_49 N_49 110.8 . .
C03_47 C01_49 C02_50 52.9(9) . .
C04_47 C01_49 C02_50 46.2(8) . .
C03_50 C01_49 C02_50 137.5(16) . .
C01_50 C01_49 C02_50 61.0(8) . .
C02_48 C01_49 C02_50 23.1(9) . .
C04_50 C01_49 C02_50 150.6(16) . .
C02_49 C01_49 C02_50 145.6(9) . .
N_49 C01_49 C02_50 87.1(9) . .
C03_47 C01_49 C03_48 62.2(5) . .
C04_47 C01_49 C03_48 124.5(7) . .
C03_50 C01_49 C03_48 52.1(14) . .
C01_50 C01_49 C03_48 64.0(10) . .
C02_48 C01_49 C03_48 122.4(6) . .
C04_50 C01_49 C03_48 87.9(11) . .
C02_49 C01_49 C03_48 69.9(4) . .
N_49 C01_49 C03_48 43.5(4) . .
C02_50 C01_49 C03_48 113.5(10) . .
C03_47 C01_49 C03_49 70.6(5) . .
C04_47 C01_49 C03_49 16.9(4) . .
C03_50 C01_49 C03_49 163.5(12) . .
C01_50 C01_49 C03_49 86.7(10) . .
C02_48 C01_49 C03_49 53.3(5) . .
C04_50 C01_49 C03_49 120.5(11) . .
C02_49 C01_49 C03_49 112.6 . .
N_49 C01_49 C03_49 109.9 . .
C02_50 C01_49 C03_49 33.3(9) . .
C03_48 C01_49 C03_49 114.2(5) . .
C03_47 C01_49 C01_48 1.8(3) . .
C04_47 C01_49 C01_48 89.2(5) . .
C03_50 C01_49 C01_48 91.7(12) . .
C01_50 C01_49 C01_48 20.3(10) . .
C02_48 C01_49 C01_48 62.6(4) . .
C04_50 C01_49 C01_48 147.8(12) . .
C02_49 C01_49 C01_48 125.8(5) . .
N_49 C01_49 C01_48 37.6(4) . .
C02_50 C01_49 C01_48 54.6(9) . .
C03_48 C01_49 C01_48 60.6(4) . .
C03_49 C01_49 C01_48 72.3(4) . .
C04_50 C02_49 C04_48 176(2) . .
C04_50 C02_49 C05_48 55.9(19) . .
C04_48 C02_49 C05_48 120.6(11) . .
C04_50 C02_49 C06_50 108(3) . .
C04_48 C02_49 C06_50 68.5(19) . .
C05_48 C02_49 C06_50 52.3(19) . .
C04_50 C02_49 O01_49 149(2) . .
C04_48 C02_49 O01_49 29.2(9) . .
C05_48 C02_49 O01_49 96.6(9) . .
C06_50 C02_49 O01_49 49.9(17) . .
C04_50 C02_49 O03_49 34.4(19) . .
C04_48 C02_49 O03_49 141.9(8) . .
C05_48 C02_49 O03_49 26.0(8) . .
C06_50 C02_49 O03_49 74.5(18) . .
O01_49 C02_49 O03_49 122.1 . .
C04_50 C02_49 C01_49 78.0(18) . .
C04_48 C02_49 C01_49 105.4(8) . .
C05_48 C02_49 C01_49 133.7(9) . .
C06_50 C02_49 C01_49 167.4(19) . .
O01_49 C02_49 C01_49 128.8 . .
O03_49 C02_49 C01_49 109.0 . .
C04_50 C02_49 C03_50 76(2) . .
C04_48 C02_49 C03_50 107.7(13) . .
C05_48 C02_49 C03_50 117.5(13) . .
C06_50 C02_49 C03_50 146(2) . .
O01_49 C02_49 C03_50 110.3(10) . .
O03_49 C02_49 C03_50 108.0(10) . .
C01_49 C02_49 C03_50 45.1(8) . .
C04_50 C02_49 C03_48 119(2) . .
C04_48 C02_49 C03_48 64.3(8) . .
C05_48 C02_49 C03_48 148.5(10) . .
C06_50 C02_49 C03_48 124.8(17) . .
O01_49 C02_49 C03_48 75.1(4) . .
O03_49 C02_49 C03_48 151.4(4) . .
C01_49 C02_49 C03_48 57.4(4) . .
C03_50 C02_49 C03_48 43.8(10) . .
C04_50 C02_49 C05_50 23.3(18) . .
C04_48 C02_49 C05_50 155.0(14) . .
C05_48 C02_49 C05_50 58.1(10) . .
C06_50 C02_49 C05_50 102.7(16) . .
O01_49 C02_49 C05_50 152.5(7) . .
O03_49 C02_49 C05_50 32.0(7) . .
C01_49 C02_49 C05_50 78.2(7) . .
C03_50 C02_49 C05_50 92.4(13) . .
C03_48 C02_49 C05_50 131.9(8) . .
C04_50 C02_49 C06_48 152(2) . .
C04_48 C02_49 C06_48 25.5(6) . .
C05_48 C02_49 C06_48 106.8(8) . .
C06_50 C02_49 C06_48 56.7(19) . .
O01_49 C02_49 C06_48 41.7(5) . .
O03_49 C02_49 C06_48 120.9(5) . .
C01_49 C02_49 C06_48 113.0(5) . .
C03_50 C02_49 C06_48 131.0(11) . .
C03_48 C02_49 C06_48 87.3(6) . .
C05_50 C02_49 C06_48 130.1(10) . .
C04_50 C02_49 C04_47 86(2) . .
C04_48 C02_49 C04_47 96.3(9) . .
C05_48 C02_49 C04_47 128.0(9) . .
C06_50 C02_49 C04_47 134.8(19) . .
O01_49 C02_49 C04_47 125.5(2) . .
O03_49 C02_49 C04_47 103.5(3) . .
C01_49 C02_49 C04_47 33.1(2) . .
C03_50 C02_49 C04_47 78.2(8) . .
C03_48 C02_49 C04_47 78.3(4) . .
C05_50 C02_49 C04_47 72.9(8) . .
C06_48 C02_49 C04_47 91.0(5) . .
C04_48 O01_49 C06_50 77.1(16) . .
C04_48 O01_49 C02_49 29.1(11) . .
C06_50 O01_49 C02_49 59.4(14) . .
C04_48 O01_49 C06_48 79.5(13) . .
C06_50 O01_49 C06_48 90(2) . .
C02_49 O01_49 C06_48 102.2(5) . .
C04_48 O01_49 C05_48 61.4(11) . .
C06_50 O01_49 C05_48 30.3(17) . .
C02_49 O01_49 C05_48 35.2(4) . .
C06_48 O01_49 C05_48 110.2(8) . .
C04_48 O01_49 C04_50 39.3(12) . .
C06_50 O01_49 C04_50 53.5(13) . .
C02_49 O01_49 C04_50 10.3(7) . .
C06_48 O01_49 C04_50 109.3(10) . .
C05_48 O01_49 C04_50 26.4(7) . .
C04_48 O01_49 C03_48 55.9(8) . .
C06_50 O01_49 C03_48 124.5(15) . .
C02_49 O01_49 C03_48 65.3(3) . .
C06_48 O01_49 C03_48 106.8(8) . .
C05_48 O01_49 C03_48 96.2(6) . .
C04_50 O01_49 C03_48 71.1(7) . .
O01_50 C03_49 C04_47 147(3) . .
O01_50 C03_49 O03_48 82(4) . .
C04_47 C03_49 O03_48 83.1(12) . .
O01_50 C03_49 C02_50 114(3) . .
C04_47 C03_49 C02_50 94.8(16) . .
O03_48 C03_49 C02_50 88.0(18) . .
O01_50 C03_49 C05_47 39(3) . .
C04_47 C03_49 C05_47 110.3(10) . .
O03_48 C03_49 C05_47 86.1(9) . .
C02_50 C03_49 C05_47 153.3(15) . .
O01_50 C03_49 C02_48 134(3) . .
C04_47 C03_49 C02_48 72.4(9) . .
O03_48 C03_49 C02_48 80.5(9) . .
C02_50 C03_49 C02_48 22.9(14) . .
C05_47 C03_49 C02_48 166.0(9) . .
O01_50 C03_49 C04_49 66(3) . .
C04_47 C03_49 C04_49 82.7(8) . .
O03_48 C03_49 C04_49 45.5(7) . .
C02_50 C03_49 C04_49 133.5(16) . .
C05_47 C03_49 C04_49 46.0(6) . .
C02_48 C03_49 C04_49 123.0(5) . .
O01_50 C03_49 C01_49 171(4) . .
C04_47 C03_49 C01_49 33.8(8) . .
O03_48 C03_49 C01_49 105.7(9) . .
C02_50 C03_49 C01_49 71.1(13) . .
C05_47 C03_49 C01_49 135.5(6) . .
C02_48 C03_49 C01_49 53.7(4) . .
C04_49 C03_49 C01_49 116.4 . .
O01_50 C03_49 C03_47 137(3) . .
C04_47 C03_49 C03_47 74.7(8) . .
O03_48 C03_49 C03_47 129.5(10) . .
C02_50 C03_49 C03_47 50.5(14) . .
C05_47 C03_49 C03_47 144.0(8) . .
C02_48 C03_49 C03_47 49.8(4) . .
C04_49 C03_49 C03_47 157.4(3) . .
C01_49 C03_49 C03_47 41.0(3) . .
O01_50 C03_49 C01_48 124(3) . .
C04_47 C03_49 C01_48 87.6(9) . .
O03_48 C03_49 C01_48 134.3(10) . .
C02_50 C03_49 C01_48 48.2(15) . .
C05_47 C03_49 C01_48 138.5(8) . .
C02_48 C03_49 C01_48 54.1(4) . .
C04_49 C03_49 C01_48 170.3(3) . .
C01_49 C03_49 C01_48 53.9(3) . .
C03_47 C03_49 C01_48 13.0(2) . .
O01_50 C03_49 C06_47 129(3) . .
C04_47 C03_49 C06_47 28.2(7) . .
O03_48 C03_49 C06_47 54.9(8) . .
C02_50 C03_49 C06_47 91.9(15) . .
C05_47 C03_49 C06_47 105.7(6) . .
C02_48 C03_49 C06_47 69.8(5) . .
C04_49 C03_49 C06_47 64.8(3) . .
C01_49 C03_49 C06_47 55.7(3) . .
C03_47 C03_49 C06_47 94.2(5) . .
C01_48 C03_49 C06_47 106.6(5) . .
O01_50 C03_49 C01_50 138(3) . .
C04_47 C03_49 C01_50 74.5(10) . .
O03_48 C03_49 C01_50 120.9(11) . .
C02_50 C03_49 C01_50 42.2(11) . .
C05_47 C03_49 C01_50 152.9(10) . .
C02_48 C03_49 C01_50 40.8(7) . .
C04_49 C03_49 C01_50 155.4(6) . .
C01_49 C03_49 C01_50 41.1(6) . .
C03_47 C03_49 C01_50 9.1(6) . .
C01_48 C03_49 C01_50 16.7(6) . .
C06_47 C03_49 C01_50 90.6(7) . .
C07_47 C04_49 C05_47 83.2(8) . .
C07_47 C04_49 O03_48 145.7(11) . .
C05_47 C04_49 O03_48 72.3(7) . .
C07_47 C04_49 C06_49 111.8(7) . .
C05_47 C04_49 C06_49 164.2(4) . .
O03_48 C04_49 C06_49 95.7(7) . .
C07_47 C04_49 C05_49 8.2(7) . .
C05_47 C04_49 C05_49 75.7(4) . .
O03_48 C04_49 C05_49 137.9(7) . .
C06_49 C04_49 C05_49 119.6 . .
C07_47 C04_49 C09_47 69.2(5) . .
C05_47 C04_49 C09_47 148.5(9) . .
O03_48 C04_49 C09_47 139.0(10) . .
C06_49 C04_49 C09_47 43.8(5) . .
C05_49 C04_49 C09_47 77.4(5) . .
C07_47 C04_49 O01_50 111.0(13) . .
C05_47 C04_49 O01_50 32.2(11) . .
O03_48 C04_49 O01_50 40.3(12) . .
C06_49 C04_49 O01_50 135.7(11) . .
C05_49 C04_49 O01_50 102.8(10) . .
C09_47 C04_49 O01_50 178.8(14) . .
C07_47 C04_49 C12_48 138.4(9) . .
C05_47 C04_49 C12_48 136.0(7) . .
O03_48 C04_49 C12_48 64.0(7) . .
C06_49 C04_49 C12_48 31.9(4) . .
C05_49 C04_49 C12_48 144.2(4) . .
C09_47 C04_49 C12_48 75.0(6) . .
O01_50 C04_49 C12_48 104.3(12) . .
C07_47 C04_49 C03_49 127.5(7) . .
C05_47 C04_49 C03_49 44.6(4) . .
O03_48 C04_49 C03_49 31.7(6) . .
C06_49 C04_49 C03_49 120.6 . .
C05_49 C04_49 C03_49 119.7 . .
C09_47 C04_49 C03_49 161.0(5) . .
O01_50 C04_49 C03_49 19.3(9) . .
C12_48 C04_49 C03_49 91.8(5) . .
C07_47 C04_49 C04_47 140.6(10) . .
C05_47 C04_49 C04_47 59.8(4) . .
O03_48 C04_49 C04_47 37.0(4) . .
C06_49 C04_49 C04_47 104.4(4) . .
C05_49 C04_49 C04_47 134.4(4) . .
C09_47 C04_49 C04_47 139.6(7) . .
O01_50 C04_49 C04_47 40.9(9) . .
C12_48 C04_49 C04_47 81.0(6) . .
C03_49 C04_49 C04_47 21.7(3) . .
C07_47 C04_49 C08_47 118.2(7) . .
C05_47 C04_49 C08_47 147.6(7) . .
O03_48 C04_49 C08_47 94.7(8) . .
C06_49 C04_49 C08_47 19.8(4) . .
C05_49 C04_49 C08_47 126.4(4) . .
C09_47 C04_49 C08_47 50.0(4) . .
O01_50 C04_49 C08_47 130.1(10) . .
C12_48 C04_49 C08_47 38.7(4) . .
C03_49 C04_49 C08_47 111.5(4) . .
C04_47 C04_49 C08_47 91.7(5) . .
C07_47 C04_49 C06_47 156.3(8) . .
C05_47 C04_49 C06_47 106.2(6) . .
O03_48 C04_49 C06_47 57.0(6) . .
C06_49 C04_49 C06_47 58.1(3) . .
C05_49 C04_49 C06_47 161.8(3) . .
C09_47 C04_49 C06_47 94.6(6) . .
O01_50 C04_49 C06_47 85.6(9) . .
C12_48 C04_49 C06_47 43.8(5) . .
C03_49 C04_49 C06_47 66.6(3) . .
C04_47 C04_49 C06_47 47.1(3) . .
C08_47 C04_49 C06_47 44.9(3) . .
C07_49 C05_49 C04_49 120.3 . .
C07_49 C05_49 C05_47 163.7(4) . .
C04_49 C05_49 C05_47 43.7(4) . .
C07_49 C05_49 C09_47 70.0(3) . .
C04_49 C05_49 C09_47 51.4(3) . .
C05_47 C05_49 C09_47 93.8(5) . .
C08_47 C06_49 C12_48 98.6(15) . .
C08_47 C06_49 C09_47 106.6(12) . .
C12_48 C06_49 C09_47 146.8(16) . .
C08_47 C06_49 C08_49 97.5(7) . .
C12_48 C06_49 C08_49 143.2(7) . .
C09_47 C06_49 C08_49 54.4(6) . .
C08_47 C06_49 C04_49 115.2(8) . .
C12_48 C06_49 C04_49 81.6(10) . .
C09_47 C06_49 C04_49 68.3(6) . .
C08_49 C06_49 C04_49 120.1 . .
C08_47 C06_49 C06_47 57.8(7) . .
C12_48 C06_49 C06_47 51.8(8) . .
C09_47 C06_49 C06_47 127.8(9) . .
C08_49 C06_49 C06_47 155.3(3) . .
C04_49 C06_49 C06_47 75.4(4) . .
C08_47 C06_49 O03_48 108.9(8) . .
C12_48 C06_49 O03_48 45.4(7) . .
C09_47 C06_49 O03_48 104.7(8) . .
C08_49 C06_49 O03_48 150.9(4) . .
C04_49 C06_49 O03_48 36.6(4) . .
C06_47 C06_49 O03_48 52.4(4) . .
C08_47 C06_49 C07_47 122.7(11) . .
C12_48 C06_49 C07_47 105.7(12) . .
C09_47 C06_49 C07_47 42.0(5) . .
C08_49 C06_49 C07_47 92.7(4) . .
C04_49 C06_49 C07_47 27.4(3) . .
C06_47 C06_49 C07_47 100.5(5) . .
O03_48 C06_49 C07_47 62.9(5) . .
C05_49 C07_49 C09_49 120.0 . .
C05_49 C07_49 C07_47 16.2(5) . .
C09_49 C07_49 C07_47 103.8(5) . .
C05_49 C07_49 C09_47 64.3(4) . .
C09_49 C07_49 C09_47 56.5(3) . .
C07_47 C07_49 C09_47 48.1(3) . .
C09_47 C08_49 C09_49 75.3(5) . .
C09_47 C08_49 C06_49 47.1(5) . .
C09_49 C08_49 C06_49 120.1 . .
C09_47 C08_49 C08_47 57.1(4) . .
C09_49 C08_49 C08_47 131.5(5) . .
C06_49 C08_49 C08_47 24.2(4) . .
C08_49 C09_49 C07_49 119.9 . .
C08_49 C09_49 C09_47 45.5(5) . .
C07_49 C09_49 C09_47 75.6(5) . .
C11_50 C10_49 O_31 141(2) . .
C11_50 C10_49 N_47 21.7(16) . .
O_31 C10_49 N_47 160.1(10) . .
C11_50 C10_49 C11_49 70.3(12) . .
O_31 C10_49 C11_49 103.8(5) . .
N_47 C10_49 C11_49 64.4(4) . .
C11_50 C10_49 N_48 43.5(13) . .
O_31 C10_49 N_48 146.6(8) . .
N_47 C10_49 N_48 26.4(3) . .
C11_49 C10_49 N_48 42.8(5) . .
C11_50 C10_49 O02_50 51.2(17) . .
O_31 C10_49 O02_50 158.8(11) . .
N_47 C10_49 O02_50 38.7(10) . .
C11_49 C10_49 O02_50 96.9(9) . .
N_48 C10_49 O02_50 54.2(10) . .
C11_50 C10_49 N_50 54.6(11) . .
O_31 C10_49 N_50 112.3(12) . .
N_47 C10_49 N_50 52.4(9) . .
C11_49 C10_49 N_50 16.6(8) . .
N_48 C10_49 N_50 36.6(9) . .
O02_50 C10_49 N_50 88.9(14) . .
C11_50 C10_49 C10_50 57.4(15) . .
O_31 C10_49 C10_50 89.8(14) . .
N_47 C10_49 C10_50 78.6(12) . .
C11_49 C10_49 C10_50 104.8(11) . .
N_48 C10_49 C10_50 99.7(12) . .
O02_50 C10_49 C10_50 89.2(15) . .
N_50 C10_49 C10_50 90.3(16) . .
N_48 C11_49 O02_49 116.1(7) . .
N_48 C11_49 N_49 79.1(6) . .
O02_49 C11_49 N_49 122.5 . .
N_48 C11_49 C01_50 72.0(10) . .
O02_49 C11_49 C01_50 100.8(9) . .
N_49 C11_49 C01_50 27.6(9) . .
N_48 C11_49 C11_50 45.2(12) . .
O02_49 C11_49 C11_50 100.9(13) . .
N_49 C11_49 C11_50 121.4(13) . .
C01_50 C11_49 C11_50 116.8(19) . .
N_48 C11_49 C10_49 70.2(6) . .
O02_49 C11_49 C10_49 120.6 . .
N_49 C11_49 C10_49 116.7 . .
C01_50 C11_49 C10_49 132.9(9) . .
C11_50 C11_49 C10_49 39.0(11) . .
N_48 C11_49 C01_47 46.7(5) . .
O02_49 C11_49 C01_47 76.8(5) . .
N_49 C11_49 C01_47 79.1(3) . .
C01_50 C11_49 C01_47 54.4(9) . .
C11_50 C11_49 C01_47 74.5(11) . .
C10_49 C11_49 C01_47 111.4(3) . .
N_48 C11_49 N_47 22.0(4) . .
O02_49 C11_49 N_47 106.7(5) . .
N_49 C11_49 N_47 100.8(5) . .
C01_50 C11_49 N_47 93.0(10) . .
C11_50 C11_49 N_47 23.7(11) . .
C10_49 C11_49 N_47 56.0(5) . .
C01_47 C11_49 N_47 55.5(4) . .
N_48 C11_49 C01_48 56.1(5) . .
O02_49 C11_49 C01_48 107.4(4) . .
N_49 C11_49 C01_48 33.7(3) . .
C01_50 C11_49 C01_48 15.9(9) . .
C11_50 C11_49 C01_48 101.0(13) . .
C10_49 C11_49 C01_48 119.5(4) . .
C01_47 C11_49 C01_48 45.6(3) . .
N_47 C11_49 C01_48 77.3(5) . .
N_48 C11_49 C03_47 70.5(5) . .
O02_49 C11_49 C03_47 101.6(3) . .
N_49 C11_49 C03_47 27.7(3) . .
C01_50 C11_49 C03_47 1.5(9) . .
C11_50 C11_49 C03_47 115.3(13) . .
C10_49 C11_49 C03_47 131.6(3) . .
C01_47 C11_49 C03_47 53.6(3) . .
N_47 C11_49 C03_47 91.6(6) . .
C01_48 C11_49 C03_47 14.4(2) . .
N_48 C11_49 C02_47 88.7(7) . .
O02_49 C11_49 C02_47 29.3(4) . .
N_49 C11_49 C02_47 109.5(3) . .
C01_50 C11_49 C02_47 82.5(9) . .
C11_50 C11_49 C02_47 89.0(12) . .
C10_49 C11_49 C02_47 123.0(3) . .
C01_47 C11_49 C02_47 47.5(3) . .
N_47 C11_49 C02_47 85.0(5) . .
C01_48 C11_49 C02_47 83.7(5) . .
C03_47 C11_49 C02_47 82.8(4) . .
C02_47 O02_49 N_50 95.2(17) . .
C02_47 O02_49 O01_47 67.8(7) . .
N_50 O02_49 O01_47 147.2(14) . .
C02_47 O02_49 C11_49 113.6(7) . .
N_50 O02_49 C11_49 20.8(14) . .
O01_47 O02_49 C11_49 144.0(5) . .
C02_47 O02_49 O01_48 67.7(7) . .
N_50 O02_49 O01_48 112.0(12) . .
O01_47 O02_49 O01_48 36.3(4) . .
C11_49 O02_49 O01_48 108.7(4) . .
C02_47 O02_49 C01_47 54.9(6) . .
N_50 O02_49 C01_47 42.3(14) . .
O01_47 O02_49 C01_47 109.9(8) . .
C11_49 O02_49 C01_47 58.7(4) . .
O01_48 O02_49 C01_47 83.5(6) . .
C05_48 O03_49 C04_50 55.1(17) . .
C05_48 O03_49 C05_50 143.1(14) . .
C04_50 O03_49 C05_50 89.3(18) . .
C05_48 O03_49 C02_49 37.8(7) . .
C04_50 O03_49 C02_49 21.4(17) . .
C05_50 O03_49 C02_49 105.2(11) . .
C05_48 O03_49 C07_48 76.3(11) . .
C04_50 O03_49 C07_48 126(2) . .
C05_50 O03_49 C07_48 127.9(16) . .
C02_49 O03_49 C07_48 104.4(7) . .
C05_48 O03_49 C12_49 87.8(9) . .
C04_50 O03_49 C12_49 138.5(17) . .
C05_50 O03_49 C12_49 120.3(12) . .
C02_49 O03_49 C12_49 117.1 . .
C07_48 O03_49 C12_49 12.7(7) . .
C05_48 O03_49 C06_50 20.1(14) . .
C04_50 O03_49 C06_50 65.6(19) . .
C05_50 O03_49 C06_50 141(2) . .
C02_49 O03_49 C06_50 44.7(8) . .
C07_48 O03_49 C06_50 61.1(10) . .
C12_49 O03_49 C06_50 73.6(9) . .
C05_48 O03_49 C07_50 143.7(19) . .
C04_50 O03_49 C07_50 136(2) . .
C05_50 O03_49 C07_50 56.3(13) . .
C02_49 O03_49 C07_50 136.9(12) . .
C07_48 O03_49 C07_50 72.8(12) . .
C12_49 O03_49 C07_50 64.0(11) . .
C06_50 O03_49 C07_50 123.8(19) . .
C09_50 C12_49 C08_50 88(3) . .
C09_50 C12_49 C08_51 57(2) . .
C08_50 C12_49 C08_51 43.2(15) . .
C09_50 C12_49 O03_49 113.1(15) . .
C08_50 C12_49 O03_49 102.1(11) . .
C08_51 C12_49 O03_49 138.6(6) . .
C09_50 C12_49 C09_48 70(3) . .
C08_50 C12_49 C09_48 20.2(17) . .
C08_51 C12_49 C09_48 23.9(4) . .
O03_49 C12_49 C09_48 117.2(4) . .
C09_50 C12_49 C05_48 126.2(15) . .
C08_50 C12_49 C05_48 81.5(14) . .
C08_51 C12_49 C05_48 123.6(11) . .
O03_49 C12_49 C05_48 24.7(5) . .
C09_48 C12_49 C05_48 99.8(9) . .
C09_50 C12_49 C07_50 56.6(18) . .
C08_50 C12_49 C07_50 124(3) . .
C08_51 C12_49 C07_50 112.0(14) . .
O03_49 C12_49 C07_50 63.9(8) . .
C09_48 C12_49 C07_50 116.3(14) . .
C05_48 C12_49 C07_50 86.8(9) . .
C09_50 C12_49 C06_50 122(3) . .
C08_50 C12_49 C06_50 51.7(13) . .
C08_51 C12_49 C06_50 94.7(14) . .
O03_49 C12_49 C06_50 53.9(9) . .
C09_48 C12_49 C06_50 71.0(12) . .
C05_48 C12_49 C06_50 30.5(10) . .
C07_50 C12_49 C06_50 108.2(11) . .
N_48 N_50 O02_49 161(3) . .
N_48 N_50 C01_47 60.3(14) . .
O02_49 N_50 C01_47 102(2) . .
N_48 N_50 C11_50 52.1(12) . .
O02_49 N_50 C11_50 127.6(12) . .
C01_47 N_50 C11_50 92.8(10) . .
N_48 N_50 N_47 28.6(7) . .
O02_49 N_50 N_47 142(2) . .
C01_47 N_50 N_47 68.2(12) . .
C11_50 N_50 N_47 27.2(11) . .
N_48 N_50 C01_50 71.2(12) . .
O02_49 N_50 C01_50 107.6(12) . .
C01_47 N_50 C01_50 59.7(9) . .
C11_50 N_50 C01_50 123.0 . .
N_47 N_50 C01_50 98.8(11) . .
N_48 N_50 C02_47 119(2) . .
O02_49 N_50 C02_47 41.9(11) . .
C01_47 N_50 C02_47 62.1(11) . .
C11_50 N_50 C02_47 115.0(8) . .
N_47 N_50 C02_47 109.9(16) . .
C01_50 N_50 C02_47 95.6(8) . .
N_48 N_50 N_49 69.8(13) . .
O02_49 N_50 N_49 117.2(17) . .
C01_47 N_50 N_49 80.7(12) . .
C11_50 N_50 N_49 114.7(9) . .
N_47 N_50 N_49 98.1(15) . .
C01_50 N_50 N_49 24.0(8) . .
C02_47 N_50 N_49 117.8(13) . .
N_48 N_50 C10_49 66.6(14) . .
O02_49 N_50 C10_49 126.6(19) . .
C01_47 N_50 C10_49 124.2(19) . .
C11_50 N_50 C10_49 37.9(11) . .
N_47 N_50 C10_49 56.9(10) . .
C01_50 N_50 C10_49 117.4(12) . .
C02_47 N_50 C10_49 145.2(14) . .
N_49 N_50 C10_49 96.7(14) . .
N_48 N_50 C01_48 56.0(10) . .
O02_49 N_50 C01_48 119.0(16) . .
C01_47 N_50 C01_48 47.2(8) . .
C11_50 N_50 C01_48 108.0(7) . .
N_47 N_50 C01_48 82.4(12) . .
C01_50 N_50 C01_48 17.3(7) . .
C02_47 N_50 C01_48 96.1(12) . .
N_49 N_50 C01_48 33.5(6) . .
C10_49 N_50 C01_48 112.0(15) . .
N_48 N_50 C03_47 69.2(12) . .
O02_49 N_50 C03_47 107.8(15) . .
C01_47 N_50 C03_47 54.4(8) . .
C11_50 N_50 C03_47 121.3(6) . .
N_47 N_50 C03_47 96.1(13) . .
C01_50 N_50 C03_47 5.3(6) . .
C02_47 N_50 C03_47 92.3(10) . .
N_49 N_50 C03_47 28.7(5) . .
C10_49 N_50 C03_47 119.6(15) . .
C01_48 N_50 C03_47 13.7(3) . .
N_48 N_50 C11_48 39.9(9) . .
O02_49 N_50 C11_48 125.1(18) . .
C01_47 N_50 C11_48 54.1(10) . .
C11_50 N_50 C11_48 39.0(9) . .
N_47 N_50 C11_48 20.3(5) . .
C01_50 N_50 C11_48 99.7(9) . .
C02_47 N_50 C11_48 89.8(12) . .
N_49 N_50 C11_48 107.2(14) . .
C10_49 N_50 C11_48 74.7(11) . .
C01_48 N_50 C11_48 82.5(11) . .
C03_47 N_50 C11_48 95.6(11) . .
C01_48 C01_50 N_49 107(3) . .
C01_48 C01_50 C02_48 100(3) . .
N_49 C01_50 C02_48 145(3) . .
C01_48 C01_50 C01_49 107(2) . .
N_49 C01_50 C01_49 90.6(19) . .
C02_48 C01_50 C01_49 60.7(9) . .
C01_48 C01_50 C01_47 72.2(19) . .
N_49 C01_50 C01_47 131(2) . .
C02_48 C01_50 C01_47 77.6(11) . .
C01_49 C01_50 C01_47 137.7(17) . .
C01_48 C01_50 C11_49 123(2) . .
N_49 C01_50 C11_49 71.0(19) . .
C02_48 C01_50 C11_49 111.0(15) . .
C01_49 C01_50 C11_49 130.1(18) . .
C01_47 C01_50 C11_49 69.4(10) . .
C01_48 C01_50 C02_50 76(2) . .
N_49 C01_50 C02_50 157.2(18) . .
C02_48 C01_50 C02_50 24.7(10) . .
C01_49 C01_50 C02_50 67.2(9) . .
C01_47 C01_50 C02_50 72.0(10) . .
C11_49 C01_50 C02_50 127.2(11) . .
C01_48 C01_50 N_50 113(2) . .
N_49 C01_50 N_50 89(2) . .
C02_48 C01_50 N_50 99.2(9) . .
C01_49 C01_50 N_50 138.0(10) . .
C01_47 C01_50 N_50 51.1(10) . .
C11_49 C01_50 N_50 18.9(10) . .
C02_50 C01_50 N_50 110.8 . .
C01_48 C01_50 N_48 76.7(19) . .
N_49 C01_50 N_48 84.4(19) . .
C02_48 C01_50 N_48 123.0(15) . .
C01_49 C01_50 N_48 174.6(18) . .
C01_47 C01_50 N_48 46.8(7) . .
C11_49 C01_50 N_48 45.9(8) . .
C02_50 C01_50 N_48 117.9(10) . .
N_50 C01_50 N_48 40.0(11) . .
C01_48 C01_50 C03_48 84(2) . .
N_49 C01_50 C03_48 40.9(15) . .
C02_48 C01_50 C03_48 124.8(14) . .
C01_49 C01_50 C03_48 65.4(9) . .
C01_47 C01_50 C03_48 150.8(16) . .
C11_49 C01_50 C03_48 111.9(14) . .
C02_50 C01_50 C03_48 119.4(10) . .
N_50 C01_50 C03_48 129.6(10) . .
N_48 C01_50 C03_48 111.7(14) . .
C01_48 C01_50 C03_50 129(2) . .
N_49 C01_50 C03_50 47.4(19) . .
C02_48 C01_50 C03_50 98.3(9) . .
C01_49 C01_50 C03_50 46.7(9) . .
C01_47 C01_50 C03_50 158.4(10) . .
C11_49 C01_50 C03_50 93.0(11) . .
C02_50 C01_50 C03_50 112.6 . .
N_50 C01_50 C03_50 109.9 . .
N_48 C01_50 C03_50 127.9(10) . .
C03_48 C01_50 C03_50 46.9(11) . .
C01_48 C01_50 C04_47 82(2) . .
N_49 C01_50 C04_47 122(2) . .
C02_48 C01_50 C04_47 41.3(6) . .
C01_49 C01_50 C04_47 35.0(6) . .
C01_47 C01_50 C04_47 106.9(13) . .
C11_49 C01_50 C04_47 149.3(15) . .
C02_50 C01_50 C04_47 35.2(6) . .
N_50 C01_50 C04_47 140.5(7) . .
N_48 C01_50 C04_47 150.5(14) . .
C03_48 C01_50 C04_47 86.3(9) . .
C03_50 C01_50 C04_47 81.6(7) . .
C02_48 C02_50 C03_49 122(3) . .
C02_48 C02_50 C04_47 91(2) . .
C03_49 C02_50 C04_47 32.1(8) . .
C02_48 C02_50 O01_50 141.1(19) . .
C03_49 C02_50 O01_50 23.0(14) . .
C04_47 C02_50 O01_50 54.5(11) . .
C02_48 C02_50 O03_48 100(2) . .
C03_49 C02_50 O03_48 44.1(12) . .
C04_47 C02_50 O03_48 49.2(9) . .
O01_50 C02_50 O03_48 45.0(14) . .
C02_48 C02_50 C03_47 77(2) . .
C03_49 C02_50 C03_47 95.7(18) . .
C04_47 C02_50 C03_47 82.4(13) . .
O01_50 C02_50 C03_47 110.4(10) . .
O03_48 C02_50 C03_47 131.5(17) . .
C02_48 C02_50 O03_50 60.1(19) . .
C03_49 C02_50 O03_50 132.2(17) . .
C04_47 C02_50 O03_50 124.6(12) . .
O01_50 C02_50 O03_50 122.3 . .
O03_48 C02_50 O03_50 88.3(14) . .
C03_47 C02_50 O03_50 127.2(10) . .
C02_48 C02_50 C01_48 87(2) . .
C03_49 C02_50 C01_48 104(2) . .
C04_47 C02_50 C01_48 97.9(15) . .
O01_50 C02_50 C01_48 112.3(9) . .
O03_48 C02_50 C01_48 145.9(18) . .
C03_47 C02_50 C01_48 18.5(4) . .
O03_50 C02_50 C01_48 123.3(9) . .
C02_48 C02_50 C01_50 64(2) . .
C03_49 C02_50 C01_50 113.6(16) . .
C04_47 C02_50 C01_50 95.7(11) . .
O01_50 C02_50 C01_50 128.9 . .
O03_48 C02_50 C01_50 143.1(11) . .
C03_47 C02_50 C01_50 18.5(9) . .
O03_50 C02_50 C01_50 108.8 . .
C01_48 C02_50 C01_50 22.8(9) . .
C02_48 C02_50 C01_49 58.6(17) . .
C03_49 C02_50 C01_49 75.6(13) . .
C04_47 C02_50 C01_49 47.2(8) . .
O01_50 C02_50 C01_49 98.5(8) . .
O03_48 C02_50 C01_49 91.3(12) . .
C03_47 C02_50 C01_49 45.6(7) . .
O03_50 C02_50 C01_49 117.5(8) . .
C01_48 C02_50 C01_49 64.1(9) . .
C01_50 C02_50 C01_49 51.9(8) . .
C02_48 C02_50 C01_47 81(2) . .
C03_49 C02_50 C01_47 147(2) . .
C04_47 C02_50 C01_47 146.2(17) . .
O01_50 C02_50 C01_47 137.5(8) . .
O03_48 C02_50 C01_47 164.5(17) . .
C03_47 C02_50 C01_47 63.9(9) . .
O03_50 C02_50 C01_47 79.0(9) . .
C01_48 C02_50 C01_47 49.3(7) . .
C01_50 C02_50 C01_47 51.2(8) . .
C01_49 C02_50 C01_47 102.4(12) . .
C02_48 C02_50 O01_48 20.2(14) . .
C03_49 C02_50 O01_48 135(2) . .
C04_47 C02_50 O01_48 106.6(15) . .
O01_50 C02_50 O01_48 146.3(8) . .
O03_48 C02_50 O01_48 101.3(15) . .
C03_47 C02_50 O01_48 91.8(13) . .
O03_50 C02_50 O01_48 40.6(9) . .
C01_48 C02_50 O01_48 96.9(12) . .
C01_50 C02_50 O01_48 75.7(9) . .
C01_49 C02_50 O01_48 78.8(10) . .
C01_47 C02_50 O01_48 74.8(9) . .
C03_49 O01_50 C05_47 116(4) . .
C03_49 O01_50 O03_48 64(3) . .
C05_47 O01_50 O03_48 104(3) . .
C03_49 O01_50 C04_47 17.9(16) . .
C05_47 O01_50 C04_47 100(2) . .
O03_48 O01_50 C04_47 57.8(14) . .
C03_49 O01_50 C02_50 43(3) . .
C05_47 O01_50 C02_50 158.4(19) . .
O03_48 O01_50 C02_50 67.5(14) . .
C04_47 O01_50 C02_50 58.5(10) . .
C03_49 O01_50 C04_49 95(3) . .
C05_47 O01_50 C04_49 51.5(16) . .
O03_48 O01_50 C04_49 53.1(14) . .
C04_47 O01_50 C04_49 78.3(15) . .
C02_50 O01_50 C04_49 119.1(13) . .
C03_49 O01_50 C02_48 34(2) . .
C05_47 O01_50 C02_48 147(2) . .
O03_48 O01_50 C02_48 57.1(12) . .
C04_47 O01_50 C02_48 47.7(9) . .
C02_50 O01_50 C02_48 12.9(7) . .
C04_49 O01_50 C02_48 107.0(16) . .
C01_49 C03_50 N_49 75.2(13) . .
C01_49 C03_50 C03_48 79.5(15) . .
N_49 C03_50 C03_48 53.7(12) . .
C01_49 C03_50 C04_50 62.8(9) . .
N_49 C03_50 C04_50 132.5(11) . .
C03_48 C03_50 C04_50 95.9(11) . .
C01_49 C03_50 C01_50 54.5(10) . .
N_49 C03_50 C01_50 22.8(10) . .
C03_48 C03_50 C01_50 64.1(10) . .
C04_50 C03_50 C01_50 116.3 . .
C01_49 C03_50 C02_49 61.6(11) . .
N_49 C03_50 C02_49 116.7(19) . .
C03_48 C03_50 C02_49 73.9(13) . .
C04_50 C03_50 C02_49 22.1(10) . .
C01_50 C03_50 C02_49 107.1(10) . .
C01_49 C03_50 C03_47 41.8(8) . .
N_49 C03_50 C03_47 33.6(6) . .
C03_48 C03_50 C03_47 56.3(9) . .
C04_50 C03_50 C03_47 100.7(7) . .
C01_50 C03_50 C03_47 17.0(7) . .
C02_49 C03_50 C03_47 90.2(12) . .
C01_49 C03_50 C04_48 64.9(12) . .
N_49 C03_50 C04_48 101.0(17) . .
C03_48 C03_50 C04_48 54.0(10) . .
C04_50 C03_50 C04_48 42.2(8) . .
C01_50 C03_50 C04_48 97.4(9) . .
C02_49 C03_50 C04_48 20.1(5) . .
C03_47 C03_50 C04_48 81.0(11) . .
C01_49 C03_50 C01_48 52.3(9) . .
N_49 C03_50 C01_48 23.4(6) . .
C03_48 C03_50 C01_48 52.2(8) . .
C04_50 C03_50 C01_48 110.0(6) . .
C01_50 C03_50 C01_48 12.9(6) . .
C02_49 C03_50 C01_48 97.4(12) . .
C03_47 C03_50 C01_48 10.5(3) . .
C04_48 C03_50 C01_48 85.7(10) . .
C02_49 C04_50 C05_48 84(3) . .
C02_49 C04_50 O03_49 124(3) . .
C05_48 C04_50 O03_49 44.8(14) . .
C02_49 C04_50 C04_48 2.0(12) . .
C05_48 C04_50 C04_48 82(2) . .
O03_49 C04_50 C04_48 122(2) . .
C02_49 C04_50 C06_50 48.1(18) . .
C05_48 C04_50 C06_50 37(2) . .
O03_49 C04_50 C06_50 77(2) . .
C04_48 C04_50 C06_50 46.2(9) . .
C02_49 C04_50 C05_50 147(3) . .
C05_48 C04_50 C05_50 94(2) . .
O03_49 C04_50 C05_50 49.3(19) . .
C04_48 C04_50 C05_50 146.2(13) . .
C06_50 C04_50 C05_50 119.6 . .
C02_49 C04_50 C01_49 78.1(19) . .
C05_48 C04_50 C01_49 162(3) . .
O03_49 C04_50 C01_49 148(2) . .
C04_48 C04_50 C01_49 79.9(13) . .
C06_50 C04_50 C01_49 125.2(9) . .
C05_50 C04_50 C01_49 98.8(9) . .
C02_49 C04_50 C03_50 82(2) . .
C05_48 C04_50 C03_50 136(2) . .
O03_49 C04_50 C03_50 148(2) . .
C04_48 C04_50 C03_50 83.9(10) . .
C06_50 C04_50 C03_50 120.9 . .
C05_50 C04_50 C03_50 119.5 . .
C01_49 C04_50 C03_50 45.8(9) . .
C02_49 C04_50 O01_49 21.0(14) . .
C05_48 C04_50 O01_49 67(2) . .
O03_49 C04_50 O01_49 110.5(19) . .
C04_48 C04_50 O01_49 19.8(6) . .
C06_50 C04_50 O01_49 33.9(8) . .
C05_50 C04_50 O01_49 151.7(10) . .
C01_49 C04_50 O01_49 96.7(14) . .
C03_50 C04_50 O01_49 88.2(9) . .
C02_49 C04_50 C06_47 117(3) . .
C05_48 C04_50 C06_47 128(2) . .
O03_49 C04_50 C06_47 88.6(18) . .
C04_48 C04_50 C06_47 118.0(16) . .
C06_50 C04_50 C06_47 131.6(8) . .
C05_50 C04_50 C06_47 41.9(7) . .
C01_49 C04_50 C06_47 59.2(8) . .
C03_50 C04_50 C06_47 95.5(6) . .
O01_49 C04_50 C06_47 137.0(16) . .
O03_49 C05_50 C06_47 125(2) . .
O03_49 C05_50 C07_50 84.4(13) . .
C06_47 C05_50 C07_50 118.4(11) . .
O03_49 C05_50 C04_50 41.4(12) . .
C06_47 C05_50 C04_50 87.3(10) . .
C07_50 C05_50 C04_50 120.3 . .
O03_49 C05_50 C05_48 14.1(7) . .
C06_47 C05_50 C05_48 110.9(16) . .
C07_50 C05_50 C05_48 94.7(8) . .
C04_50 C05_50 C05_48 28.0(7) . .
O03_49 C05_50 C08_47 133(2) . .
C06_47 C05_50 C08_47 52.5(11) . .
C07_50 C05_50 C08_47 68.0(8) . .
C04_50 C05_50 C08_47 126.0(10) . .
C05_48 C05_50 C08_47 130.4(17) . .
O03_49 C05_50 C02_49 42.7(9) . .
C06_47 C05_50 C02_49 83.0(12) . .
C07_50 C05_50 C02_49 114.9(7) . .
C04_50 C05_50 C02_49 9.7(9) . .
C05_48 C05_50 C02_49 28.7(5) . .
C08_47 C05_50 C02_49 117.1(14) . .
C05_48 C06_50 O01_49 117(3) . .
C05_48 C06_50 C04_48 91.3(17) . .
O01_49 C06_50 C04_48 39.3(11) . .
C05_48 C06_50 C02_49 54.4(13) . .
O01_49 C06_50 C02_49 70.6(14) . .
C04_48 C06_50 C02_49 37.1(9) . .
C05_48 C06_50 C08_50 98.6(15) . .
O01_49 C06_50 C08_50 144.5(18) . .
C04_48 C06_50 C08_50 146.5(17) . .
C02_49 C06_50 C08_50 137.6(13) . .
C05_48 C06_50 C04_50 30.6(12) . .
O01_49 C06_50 C04_50 92.6(14) . .
C04_48 C06_50 C04_50 61.1(14) . .
C02_49 C06_50 C04_50 24.1(15) . .
C08_50 C06_50 C04_50 120.3 . .
C05_48 C06_50 C07_48 67.0(19) . .
O01_49 C06_50 C07_48 174(2) . .
C04_48 C06_50 C07_48 147(2) . .
C02_49 C06_50 C07_48 115(2) . .
C08_50 C06_50 C07_48 32.3(14) . .
C04_50 C06_50 C07_48 92.7(13) . .
C05_48 C06_50 O03_49 14.6(10) . .
O01_49 C06_50 O03_49 129(2) . .
C04_48 C06_50 O03_49 97.6(16) . .
C02_49 C06_50 O03_49 60.9(14) . .
C08_50 C06_50 O03_49 86.2(9) . .
C04_50 C06_50 O03_49 37.2(8) . .
C07_48 C06_50 O03_49 56.0(12) . .
C05_48 C06_50 C06_48 140(2) . .
O01_49 C06_50 C06_48 54.5(19) . .
C04_48 C06_50 C06_48 56.9(16) . .
C02_49 C06_50 C06_48 89.9(19) . .
C08_50 C06_50 C06_48 97.8(10) . .
C04_50 C06_50 C06_48 111.3(8) . .
C07_48 C06_50 C06_48 126(2) . .
O03_49 C06_50 C06_48 135.8(18) . .
C05_48 C06_50 C12_49 63.1(18) . .
O01_49 C06_50 C12_49 174(3) . .
C04_48 C06_50 C12_49 145(2) . .
C02_49 C06_50 C12_49 112(2) . .
C08_50 C06_50 C12_49 36.3(12) . .
C04_50 C06_50 C12_49 89.3(11) . .
C07_48 C06_50 C12_49 4.1(7) . .
O03_49 C06_50 C12_49 52.4(10) . .
C06_48 C06_50 C12_49 130.0(19) . .
C05_48 C06_50 C09_51 130(2) . .
O01_49 C06_50 C09_51 110(3) . .
C04_48 C06_50 C09_51 115(3) . .
C02_49 C06_50 C09_51 134(2) . .
C08_50 C06_50 C09_51 37.0(12) . .
C04_50 C06_50 C09_51 135.9(11) . .
C07_48 C06_50 C09_51 68.3(11) . .
O03_49 C06_50 C09_51 115.2(17) . .
C06_48 C06_50 C09_51 61.1(12) . .
C12_49 C06_50 C09_51 72.3(11) . .
C05_48 C06_50 C09_48 110(2) . .
O01_49 C06_50 C09_48 132(3) . .
C04_48 C06_50 C09_48 135(3) . .
C02_49 C06_50 C09_48 138(2) . .
C08_50 C06_50 C09_48 14.0(13) . .
C04_50 C06_50 C09_48 127.1(11) . .
C07_48 C06_50 C09_48 45.5(7) . .
O03_49 C06_50 C09_48 96.6(15) . .
C06_48 C06_50 C09_48 83.8(14) . .
C12_49 C06_50 C09_48 49.5(9) . .
C09_51 C06_50 C09_48 23.1(5) . .
C09_50 C07_50 C05_50 119.8 . .
C09_50 C07_50 O03_49 83.0(10) . .
C05_50 C07_50 O03_49 39.3(9) . .
C09_50 C07_50 C12_49 34.8(12) . .
C05_50 C07_50 C12_49 91.4(9) . .
O03_49 C07_50 C12_49 52.2(10) . .
C09_50 C07_50 C08_47 126.1(11) . .
C05_50 C07_50 C08_47 65.5(8) . .
O03_49 C07_50 C08_47 97.5(10) . .
C12_49 C07_50 C08_47 135.1(17) . .
C09_50 C07_50 C07_48 37.0(9) . .
C05_50 C07_50 C07_48 85.4(7) . .
O03_49 C07_50 C07_48 46.6(9) . .
C12_49 C07_50 C07_48 9.3(5) . .
C08_47 C07_50 C07_48 125.9(15) . .
C09_48 C08_50 C07_48 139(5) . .
C09_48 C08_50 C08_51 42.2(16) . .
C07_48 C08_50 C08_51 100(4) . .
C09_48 C08_50 C12_49 128(4) . .
C07_48 C08_50 C12_49 12.8(10) . .
C08_51 C08_50 C12_49 87(3) . .
C09_48 C08_50 C09_51 40(2) . .
C07_48 C08_50 C09_51 162(4) . .
C08_51 C08_50 C09_51 82(3) . .
C12_49 C08_50 C09_51 160(4) . .
C09_48 C08_50 C06_50 136(3) . .
C07_48 C08_50 C06_50 79.2(17) . .
C08_51 C08_50 C06_50 174(2) . .
C12_49 C08_50 C06_50 92.0(13) . .
C09_51 C08_50 C06_50 97.1(13) . .
C09_48 C08_50 C09_50 88(3) . .
C07_48 C08_50 C09_50 52(2) . .
C08_51 C08_50 C09_50 56(2) . .
C12_49 C08_50 C09_50 43.0(19) . .
C09_51 C08_50 C09_50 118(2) . .
C06_50 C08_50 C09_50 119.9 . .
C09_48 C08_50 C08_48 55(3) . .
C07_48 C08_50 C08_48 153(2) . .
C08_51 C08_50 C08_48 97(3) . .
C12_49 C08_50 C08_48 161(2) . .
C09_51 C08_50 C08_48 15.1(6) . .
C06_50 C08_50 C08_48 82.0(9) . .
C09_50 C08_50 C08_48 126.1(15) . .
C09_48 C08_50 C05_48 156(4) . .
C07_48 C08_50 C05_48 49.7(13) . .
C08_51 C08_50 C05_48 147(3) . .
C12_49 C08_50 C05_48 62.5(14) . .
C09_51 C08_50 C05_48 122.8(19) . .
C06_50 C08_50 C05_48 30.3(10) . .
C09_50 C08_50 C05_48 91.5(10) . .
C08_48 C08_50 C05_48 108.1(14) . .
C12_49 C09_50 C07_48 16.1(11) . .
C12_49 C09_50 C08_51 80(3) . .
C07_48 C09_50 C08_51 72(2) . .
C12_49 C09_50 C07_50 89(2) . .
C07_48 C09_50 C07_50 93.4(16) . .
C08_51 C09_50 C07_50 161.7(13) . .
C12_49 C09_50 C08_50 49(3) . .
C07_48 C09_50 C08_50 35(2) . .
C08_51 C09_50 C08_50 42.2(14) . .
C07_50 C09_50 C08_50 120.2 . .
C12_49 C09_50 C09_48 74(2) . .
C07_48 C09_50 C09_48 61.2(18) . .
C08_51 C09_50 C09_48 22.5(8) . .
C07_50 C09_50 C09_48 139.7(8) . .
C08_50 C09_50 C09_48 26.5(13) . .
C12_49 C09_50 C06_51 130(3) . .
C07_48 C09_50 C06_51 125(3) . .
C08_51 C09_50 C06_51 53.4(12) . .
C07_50 C09_50 C06_51 141.2(15) . .
C08_50 C09_50 C06_51 94.6(15) . .
C09_48 C09_50 C06_51 69.3(14) . .
C10_48 C10_50 C11_50 66.7(9) . .
C10_48 C10_50 C10_49 92.2(19) . .
C11_50 C10_50 C10_49 35.0(10) . .
N_47 C11_50 C10_49 123(4) . .
N_47 C11_50 N_48 38.0(12) . .
C10_49 C11_50 N_48 96(2) . .
N_47 C11_50 C11_48 35.3(17) . .
C10_49 C11_50 C11_48 154(3) . .
N_48 C11_50 C11_48 69.8(17) . .
N_47 C11_50 O02_50 54(2) . .
C10_49 C11_50 O02_50 91(2) . .
N_48 C11_50 O02_50 75.9(14) . .
C11_48 C11_50 O02_50 65.6(15) . .
N_47 C11_50 N_50 79.7(19) . .
C10_49 C11_50 N_50 87.6(14) . .
N_48 C11_50 N_50 47.7(14) . .
C11_48 C11_50 N_50 97.2(10) . .
O02_50 C11_50 N_50 122.9 . .
N_47 C11_50 C10_50 147(2) . .
C10_49 C11_50 C10_50 87.6(17) . .
N_48 C11_50 C10_50 164.1(14) . .
C11_48 C11_50 C10_50 112.0(12) . .
O02_50 C11_50 C10_50 119.6 . .
N_50 C11_50 C10_50 117.3 . .
N_47 C11_50 C11_49 84.8(18) . .
C10_49 C11_50 C11_49 70.8(15) . .
N_48 C11_50 C11_49 47.7(10) . .
C11_48 C11_50 C11_49 109.7(15) . .
O02_50 C11_50 C11_49 115.6(11) . .
N_50 C11_50 C11_49 17.8(10) . .
C10_50 C11_50 C11_49 120.4(10) . .
N_47 C11_50 C11_47 57(2) . .
C10_49 C11_50 C11_47 132(3) . .
N_48 C11_50 C11_47 95(2) . .
C11_48 C11_50 C11_47 34.8(8) . .
O02_50 C11_50 C11_47 48.1(13) . .
N_50 C11_50 C11_47 131.7(11) . .
C10_50 C11_50 C11_47 93.8(11) . .
C11_49 C11_50 C11_47 141.6(18) . .
N_47 C11_50 C10_48 95(3) . .
C10_49 C11_50 C10_48 122.5(18) . .
N_48 C11_50 C10_48 132(3) . .
C11_48 C11_50 C10_48 63.6(12) . .
O02_50 C11_50 C10_48 77.0(14) . .
N_50 C11_50 C10_48 145.5(13) . .
C10_50 C11_50 C10_48 54.8(14) . .
C11_49 C11_50 C10_48 163(2) . .
C11_47 C11_50 C10_48 39.0(7) . .
N_47 C11_50 C01_47 44.0(17) . .
C10_49 C11_50 C01_47 121.8(16) . .
N_48 C11_50 C01_47 33.7(9) . .
C11_48 C11_50 C01_47 56.5(10) . .
O02_50 C11_50 C01_47 97.5(8) . .
N_50 C11_50 C01_47 40.9(7) . .
C10_50 C11_50 C01_47 133.1(7) . .
C11_49 C11_50 C01_47 53.8(8) . .
C11_47 C11_50 C01_47 90.8(14) . .
C10_48 C11_50 C01_47 115.4(17) . .
N_47 O02_50 C11_47 73(2) . .
N_47 O02_50 C11_50 30.2(16) . .
C11_47 O02_50 C11_50 78.5(16) . .
N_47 O02_50 C11_48 35.6(11) . .
C11_47 O02_50 C11_48 40.3(11) . .
C11_50 O02_50 C11_48 55.4(13) . .
N_47 O02_50 N_48 26.2(6) . .
C11_47 O02_50 N_48 96.0(19) . .
C11_50 O02_50 N_48 45.9(10) . .
C11_48 O02_50 N_48 56.0(10) . .
N_47 O02_50 C10_49 61.7(17) . .
C11_47 O02_50 C10_49 113(2) . .
C11_50 O02_50 C10_49 38.3(12) . .
C11_48 O02_50 C10_49 93.2(18) . .
N_48 O02_50 C10_49 60.0(12) . .
N_47 O02_50 C10_47 118(2) . .
C11_47 O02_50 C10_47 58.4(9) . .
C11_50 O02_50 C10_47 99.4(14) . .
C11_48 O02_50 C10_47 96.4(17) . .
N_48 O02_50 C10_47 143(2) . .
C10_49 O02_50 C10_47 102.8(17) . .
N_47 O02_50 C10_48 71.3(18) . .
C11_47 O02_50 C10_48 33.7(10) . .
C11_50 O02_50 C10_48 59.7(11) . .
C11_48 O02_50 C10_48 55.3(12) . .
N_48 O02_50 C10_48 97.3(18) . .
C10_49 O02_50 C10_48 84.1(16) . .
C10_47 O02_50 C10_48 46.3(8) . .
C02_48 O03_50 O01_48 65.0(13) . .
C02_48 O03_50 C02_50 26.5(11) . .
O01_48 O03_50 C02_50 91.3(10) . .
C02_48 O03_50 C02_47 93.2(16) . .
O01_48 O03_50 C02_47 63.5(14) . .
C02_50 O03_50 C02_47 103.4(10) . .
C02_48 O03_50 C12_50 126.3(10) . .
O01_48 O03_50 C12_50 119.1(12) . .
C02_50 O03_50 C12_50 117.2 . .
C02_47 O03_50 C12_50 138.8(9) . .
C02_48 O03_50 O01_47 91.1(17) . .
O01_48 O03_50 O01_47 28.7(8) . .
C02_50 O03_50 O01_47 116.0(10) . .
C02_47 O03_50 O01_47 46.4(9) . .
C12_50 O03_50 O01_47 113.9(10) . .
C02_48 O03_50 O03_48 53.5(10) . .
O01_48 O03_50 O03_48 104.0(13) . .
C02_50 O03_50 O03_48 42.2(8) . .
C02_47 O03_50 O03_48 145.0(15) . .
C12_50 O03_50 O03_48 76.1(8) . .
O01_47 O03_50 O03_48 132.0(14) . .
C02_48 O03_50 C01_47 59.2(10) . .
O01_48 O03_50 C01_47 81.8(13) . .
C02_50 O03_50 C01_47 57.3(7) . .
C02_47 O03_50 C01_47 48.7(7) . .
C12_50 O03_50 C01_47 159.1(7) . .
O01_47 O03_50 C01_47 84.6(11) . .
O03_48 O03_50 C01_47 99.0(11) . .
O03_50 C12_50 C12_48 88.7(7) . .
C01_53 N_51 C11_51 119.2(5) . .
C01_53 N_51 C01_51 111.3(5) . .
C11_51 N_51 C01_51 122.1 . .
C01_53 N_51 N_52 74.8(5) . .
C11_51 N_51 N_52 85.8(4) . .
C01_51 N_51 N_52 81.4(4) . .
C01_53 N_51 C11_52 106.9(6) . .
C11_51 N_51 C11_52 34.2(3) . .
C01_51 N_51 C11_52 106.3(4) . .
N_52 N_51 C11_52 51.9(3) . .
C01_53 N_51 C02_53 57.5(4) . .
C11_51 N_51 C02_53 104.0(3) . .
C01_51 N_51 C02_53 80.0(4) . .
N_52 N_51 C02_53 20.6(3) . .
C11_52 N_51 C02_53 71.1(4) . .
C01_53 N_51 C03_53 56.0(4) . .
C11_51 N_51 C03_53 164.8(3) . .
C01_51 N_51 C03_53 70.8(3) . .
N_52 N_51 C03_53 105.3(4) . .
C11_52 N_51 C03_53 156.6(4) . .
C02_53 N_51 C03_53 85.6(4) . .
C04_53 C01_51 N_51 111.8(4) . .
C04_53 C01_51 C04_52 34.7(4) . .
N_51 C01_51 C04_52 141.6(3) . .
C04_53 C01_51 C02_51 102.5(4) . .
N_51 C01_51 C02_51 111.1 . .
C04_52 C01_51 C02_51 74.1(4) . .
C04_53 C01_51 C03_51 6.7(4) . .
N_51 C01_51 C03_51 110.0 . .
C04_52 C01_51 C03_51 39.2(3) . .
C02_51 C01_51 C03_51 108.9 . .
C04_53 C01_51 C06_52 60.6(5) . .
N_51 C01_51 C06_52 151.7(2) . .
C04_52 C01_51 C06_52 46.9(2) . .
C02_51 C01_51 C06_52 97.2(3) . .
C03_51 C01_51 C06_52 59.0(3) . .
C04_53 C01_51 C03_52 79.9(4) . .
N_51 C01_51 C03_52 122.6(3) . .
C04_52 C01_51 C03_52 52.3(3) . .
C02_51 C01_51 C03_52 22.7(2) . .
C03_51 C01_51 C03_52 86.3(2) . .
C06_52 C01_51 C03_52 84.3(3) . .
C04_53 C01_51 N_52 133.6(5) . .
N_51 C01_51 N_52 50.2(3) . .
C04_52 C01_51 N_52 129.5(4) . .
C02_51 C01_51 N_52 62.6(2) . .
C03_51 C01_51 N_52 137.7(3) . .
C06_52 C01_51 N_52 155.6(4) . .
C03_52 C01_51 N_52 80.3(2) . .
C04_53 C01_51 C03_53 51.0(3) . .
N_51 C01_51 C03_53 64.5(3) . .
C04_52 C01_51 C03_53 77.1(4) . .
C02_51 C01_51 C03_53 102.4(3) . .
C03_51 C01_51 C03_53 52.3(2) . .
C06_52 C01_51 C03_53 111.3(3) . .
C03_52 C01_51 C03_53 89.9(3) . .
N_52 C01_51 C03_53 87.5(3) . .
C04_53 C01_51 C01_52 126.6(4) . .
N_51 C01_51 C01_52 93.9(4) . .
C04_52 C01_51 C01_52 98.6(4) . .
C02_51 C01_51 C01_52 24.7(2) . .
C03_51 C01_51 C01_52 133.2(3) . .
C06_52 C01_51 C01_52 112.5(4) . .
C03_52 C01_51 C01_52 47.30(19) . .
N_52 C01_51 C01_52 43.83(19) . .
C03_53 C01_51 C01_52 111.9(3) . .
C04_53 C01_51 C01_53 96.9(5) . .
N_51 C01_51 C01_53 26.6(2) . .
C04_52 C01_51 C01_53 118.5(4) . .
C02_51 C01_51 C01_53 94.5(3) . .
C03_51 C01_51 C01_53 97.9(3) . .
C06_52 C01_51 C01_53 156.5(3) . .
C03_52 C01_51 C01_53 99.5(3) . .
N_52 C01_51 C01_53 46.3(3) . .
C03_53 C01_51 C01_53 45.9(2) . .
C01_52 C01_51 C01_53 85.9(3) . .
C03_52 C02_51 C01_52 141.3(7) . .
C03_52 C02_51 O01_51 27.0(5) . .
C01_52 C02_51 O01_51 118.2(4) . .
C03_52 C02_51 O03_51 136.7(5) . .
C01_52 C02_51 O03_51 21.4(5) . .
O01_51 C02_51 O03_51 123.1 . .
C03_52 C02_51 C01_51 108.9(5) . .
C01_52 C02_51 C01_51 109.3(4) . .
O01_51 C02_51 C01_51 125.2 . .
O03_51 C02_51 C01_51 111.3 . .
C03_52 C02_51 O03_53 165.0(6) . .
C01_52 C02_51 O03_53 27.2(5) . .
O01_51 C02_51 O03_53 138.0(4) . .
O03_51 C02_51 O03_53 38.9(3) . .
C01_51 C02_51 O03_53 82.5(4) . .
C03_52 C02_51 C02_53 121.1(7) . .
C01_52 C02_51 C02_53 60.5(5) . .
O01_51 C02_51 C02_53 99.8(4) . .
O03_51 C02_51 C02_53 81.3(4) . .
C01_51 C02_51 C02_53 80.6(3) . .
O03_53 C02_51 C02_53 49.6(3) . .
C03_52 C02_51 C04_52 58.6(4) . .
C01_52 C02_51 C04_52 159.8(6) . .
O01_51 C02_51 C04_52 81.7(2) . .
O03_51 C02_51 C04_52 148.4(2) . .
C01_51 C02_51 C04_52 51.8(2) . .
O03_53 C02_51 C04_52 134.1(4) . .
C02_53 C02_51 C04_52 116.1(4) . .
C03_52 C02_51 N_52 141.0(7) . .
C01_52 C02_51 N_52 52.2(4) . .
O01_51 C02_51 N_52 120.7(3) . .
O03_51 C02_51 N_52 70.0(3) . .
C01_51 C02_51 N_52 70.2(4) . .
O03_53 C02_51 N_52 32.7(3) . .
C02_53 C02_51 N_52 21.0(3) . .
C04_52 C02_51 N_52 116.7(4) . .
C03_52 C02_51 C06_53 38.8(5) . .
C01_52 C02_51 C06_53 173.7(6) . .
O01_51 C02_51 C06_53 63.6(3) . .
O03_51 C02_51 C06_53 152.3(3) . .
C01_51 C02_51 C06_53 72.2(3) . .
O03_53 C02_51 C06_53 154.5(5) . .
C02_53 C02_51 C06_53 125.7(5) . .
C04_52 C02_51 C06_53 20.4(3) . .
N_52 C02_51 C06_53 133.0(4) . .
C03_52 O01_51 C02_51 35.7(6) . .
C03_52 O01_51 C06_53 46.6(7) . .
C02_51 O01_51 C06_53 79.7(3) . .
C03_52 O01_51 C01_52 59.9(6) . .
C02_51 O01_51 C01_52 25.82(19) . .
C06_53 O01_51 C01_52 105.3(4) . .
C05_52 C03_51 C04_52 92.9(7) . .
C05_52 C03_51 C05_53 131.3(7) . .
C04_52 C03_51 C05_53 112.3(7) . .
C05_52 C03_51 C04_51 86.3(6) . .
C04_52 C03_51 C04_51 66.1(4) . .
C05_53 C03_51 C04_51 68.9(5) . .
C05_52 C03_51 C06_53 73.9(7) . .
C04_52 C03_51 C06_53 19.9(5) . .
C05_53 C03_51 C06_53 121.1(6) . .
C04_51 C03_51 C06_53 60.1(3) . .
C05_52 C03_51 C01_51 133.8(5) . .
C04_52 C03_51 C01_51 65.2(3) . .
C05_53 C03_51 C01_51 94.8(5) . .
C04_51 C03_51 C01_51 116.3 . .
C06_53 C03_51 C01_51 83.4(3) . .
C05_52 C03_51 C03_53 73.7(6) . .
C04_52 C03_51 C03_53 110.2(5) . .
C05_53 C03_51 C03_53 127.8(7) . .
C04_51 C03_51 C03_53 159.6(3) . .
C06_53 C03_51 C03_53 109.2(5) . .
C01_51 C03_51 C03_53 76.9(4) . .
C05_52 C03_51 C07_52 59.8(3) . .
C04_52 C03_51 C07_52 133.6(6) . .
C05_53 C03_51 C07_52 73.2(6) . .
C04_51 C03_51 C07_52 74.7(5) . .
C06_53 C03_51 C07_52 116.2(5) . .
C01_51 C03_51 C07_52 160.2(4) . .
C03_53 C03_51 C07_52 97.8(5) . .
C05_52 C03_51 C06_52 129.8(7) . .
C04_52 C03_51 C06_52 53.9(3) . .
C05_53 C03_51 C06_52 58.4(5) . .
C04_51 C03_51 C06_52 48.2(2) . .
C06_53 C03_51 C06_52 66.0(4) . .
C01_51 C03_51 C06_52 70.3(3) . .
C03_53 C03_51 C06_52 147.2(3) . .
C07_52 C03_51 C06_52 113.7(4) . .
C06_52 C04_51 C06_51 130.6(3) . .
C06_52 C04_51 C05_51 66.2(4) . .
C06_51 C04_51 C05_51 119.5 . .
C06_52 C04_51 C04_52 59.6(3) . .
C06_51 C04_51 C04_52 99.8(3) . .
C05_51 C04_51 C04_52 125.6(3) . .
C06_52 C04_51 C09_53 58.3(5) . .
C06_51 C04_51 C09_53 93.6(5) . .
C05_51 C04_51 C09_53 40.3(5) . .
C04_52 C04_51 C09_53 107.3(5) . .
C06_52 C04_51 C08_53 70.0(6) . .
C06_51 C04_51 C08_53 60.7(5) . .
C05_51 C04_51 C08_53 96.1(5) . .
C04_52 C04_51 C08_53 70.6(4) . .
C09_53 C04_51 C08_53 55.9(4) . .
C06_52 C04_51 C03_51 73.5(4) . .
C06_51 C04_51 C03_51 120.8 . .
C05_51 C04_51 C03_51 119.6 . .
C04_52 C04_51 C03_51 39.7(3) . .
C09_53 C04_51 C03_51 131.8(4) . .
C08_53 C04_51 C03_51 110.2(4) . .
C06_52 C04_51 C07_53 53.8(5) . .
C06_51 C04_51 C07_53 142.2(3) . .
C05_51 C04_51 C07_53 22.8(3) . .
C04_52 C04_51 C07_53 108.6(5) . .
C09_53 C04_51 C07_53 54.8(5) . .
C08_53 C04_51 C07_53 105.8(8) . .
C03_51 C04_51 C07_53 96.8(4) . .
C06_52 C04_51 C06_53 76.2(5) . .
C06_51 C04_51 C06_53 74.0(4) . .
C05_51 C04_51 C06_53 139.1(4) . .
C04_52 C04_51 C06_53 26.0(3) . .
C09_53 C04_51 C06_53 105.6(6) . .
C08_53 C04_51 C06_53 54.6(4) . .
C03_51 C04_51 C06_53 60.1(4) . .
C07_53 C04_51 C06_53 129.7(7) . .
C06_52 C04_51 C08_52 57.0(4) . .
C06_51 C04_51 C08_52 149.4(3) . .
C05_51 C04_51 C08_52 30.6(3) . .
C04_52 C04_51 C08_52 106.8(4) . .
C09_53 C04_51 C08_52 64.5(6) . .
C08_53 C04_51 C08_52 114.6(7) . .
C03_51 C04_51 C08_52 89.6(4) . .
C07_53 C04_51 C08_52 9.7(5) . .
C06_53 C04_51 C08_52 130.5(4) . .
C06_52 C04_51 C05_53 61.3(5) . .
C06_51 C04_51 C05_53 163.2(4) . .
C05_51 C04_51 C05_53 74.8(4) . .
C04_52 C04_51 C05_53 75.7(4) . .
C09_53 C04_51 C05_53 103.2(8) . .
C08_53 C04_51 C05_53 130.0(7) . .
C03_51 C04_51 C05_53 46.4(3) . .
C07_53 C04_51 C05_53 52.7(4) . .
C06_53 C04_51 C05_53 101.3(4) . .
C08_52 C04_51 C05_53 44.2(5) . .
C06_52 C04_51 C04_53 71.8(5) . .
C06_51 C04_51 C04_53 116.2(4) . .
C05_51 C04_51 C04_53 123.6(4) . .
C04_52 C04_51 C04_53 32.7(4) . .
C09_53 C04_51 C04_53 129.7(7) . .
C08_53 C04_51 C04_53 103.2(5) . .
C03_51 C04_51 C04_53 7.3(3) . .
C07_53 C04_51 C04_53 100.9(6) . .
C06_53 C04_51 C04_53 52.9(3) . .
C08_52 C04_51 C04_53 94.4(5) . .
C05_53 C04_51 C04_53 52.2(3) . .
C07_53 C05_51 C08_52 14.5(14) . .
C07_53 C05_51 C09_53 119.8(15) . .
C08_52 C05_51 C09_53 129.6(7) . .
C07_53 C05_51 C07_51 147.4(11) . .
C08_52 C05_51 C07_51 153.0(5) . .
C09_53 C05_51 C07_51 70.3(4) . .
C07_53 C05_51 C04_51 92.0(10) . .
C08_52 C05_51 C04_51 85.3(6) . .
C09_53 C05_51 C04_51 74.6(7) . .
C07_51 C05_51 C04_51 120.4 . .
C07_53 C05_51 C06_52 60.9(9) . .
C08_52 C05_51 C06_52 66.9(4) . .
C09_53 C05_51 C06_52 63.7(5) . .
C07_51 C05_51 C06_52 133.1(3) . .
C04_51 C05_51 C06_52 55.2(3) . .
C07_53 C05_51 C09_52 62.8(14) . .
C08_52 C05_51 C09_52 48.3(6) . .
C09_53 C05_51 C09_52 142.9(7) . .
C07_51 C05_51 C09_52 129.9(3) . .
C04_51 C05_51 C09_52 68.4(4) . .
C06_52 C05_51 C09_52 94.0(4) . .
C07_53 C05_51 C05_53 36.8(8) . .
C08_52 C05_51 C05_53 28.1(6) . .
C09_53 C05_51 C05_53 114.4(6) . .
C07_51 C05_51 C05_53 172.1(3) . .
C04_51 C05_51 C05_53 57.2(4) . .
C06_52 C05_51 C05_53 53.0(4) . .
C09_52 C05_51 C05_53 42.6(4) . .
C08_51 C06_51 C04_51 120.1 . .
C08_51 C06_51 C08_53 95.2(4) . .
C04_51 C06_51 C08_53 62.7(4) . .
C08_51 C06_51 C09_50 42.4(12) . .
C04_51 C06_51 C09_50 130.4(11) . .
C08_53 C06_51 C09_50 137.6(13) . .
C08_51 C06_51 C06_53 144.0(3) . .
C04_51 C06_51 C06_53 56.8(3) . .
C08_53 C06_51 C06_53 49.9(3) . .
C09_50 C06_51 C06_53 170.0(12) . .
C08_51 C06_51 C09_48 15.4(3) . .
C04_51 C06_51 C09_48 104.8(4) . .
C08_53 C06_51 C09_48 88.6(5) . .
C09_50 C06_51 C09_48 50.5(12) . .
C06_53 C06_51 C09_48 138.2(5) . .
C08_48 C07_51 C09_51 26.5(5) . .
C08_48 C07_51 C05_51 146.0(5) . .
C09_51 C07_51 C05_51 119.8 . .
C08_48 C07_51 C09_53 117.2(7) . .
C09_51 C07_51 C09_53 93.9(5) . .
C05_51 C07_51 C09_53 41.7(5) . .
C08_48 C07_51 C07_53 155.7(7) . .
C09_51 C07_51 C07_53 129.4(4) . .
C05_51 C07_51 C07_53 9.6(4) . .
C09_53 C07_51 C07_53 46.4(3) . .
C08_48 C07_51 C09_48 44.6(4) . .
C09_51 C07_51 C09_48 18.2(3) . .
C05_51 C07_51 C09_48 101.6(4) . .
C09_53 C07_51 C09_48 79.4(6) . .
C07_53 C07_51 C09_48 111.2(5) . .
C09_48 C08_51 C08_50 46(3) . .
C09_48 C08_51 C09_50 112.9(14) . .
C08_50 C08_51 C09_50 82(2) . .
C09_48 C08_51 C07_48 81.3(8) . .
C08_50 C08_51 C07_48 36(2) . .
C09_50 C08_51 C07_48 51.6(15) . .
C09_48 C08_51 C12_49 94.8(10) . .
C08_50 C08_51 C12_49 50(2) . .
C09_50 C08_51 C12_49 42.9(17) . .
C07_48 C08_51 C12_49 13.6(6) . .
C09_48 C08_51 C06_51 129.2(10) . .
C08_50 C08_51 C06_51 159.8(19) . .
C09_50 C08_51 C06_51 84.2(14) . .
C07_48 C08_51 C06_51 135.3(6) . .
C12_49 C08_51 C06_51 123.8(7) . .
C09_48 C08_51 C09_51 9.7(9) . .
C08_50 C08_51 C09_51 56(3) . .
C09_50 C08_51 C09_51 117.7(12) . .
C07_48 C08_51 C09_51 90.5(5) . .
C12_49 C08_51 C09_51 104.0(6) . .
C06_51 C08_51 C09_51 120.1 . .
C09_48 C08_51 C08_48 9.4(7) . .
C08_50 C08_51 C08_48 55(2) . .
C09_50 C08_51 C08_48 115.9(12) . .
C07_48 C08_51 C08_48 89.6(4) . .
C12_49 C08_51 C08_48 103.0(6) . .
C06_51 C08_51 C08_48 119.9(4) . .
C09_51 C08_51 C08_48 1.9(3) . .
C08_48 C09_51 C09_48 169.0(12) . .
C08_48 C09_51 C08_50 135.6(14) . .
C09_48 C09_51 C08_50 34.3(14) . .
C08_48 C09_51 C07_51 59.4(10) . .
C09_48 C09_51 C07_51 127.6(8) . .
C08_50 C09_51 C07_51 154.5(17) . .
C08_48 C09_51 C08_51 173.9(10) . .
C09_48 C09_51 C08_51 7.9(6) . .
C08_50 C09_51 C08_51 42.2(13) . .
C07_51 C09_51 C08_51 120.1 . .
C08_48 C09_51 C06_48 38.0(5) . .
C09_48 C09_51 C06_48 131.3(8) . .
C08_50 C09_51 C06_48 97.8(11) . .
C07_51 C09_51 C06_48 92.5(4) . .
C08_51 C09_51 C06_48 138.5(3) . .
C08_48 C09_51 C06_50 89.7(12) . .
C09_48 C09_51 C06_50 80.1(12) . .
C08_50 C09_51 C06_50 45.9(10) . .
C07_51 C09_51 C06_50 141.2(8) . .
C08_51 C09_51 C06_50 87.9(10) . .
C06_48 C09_51 C06_50 52.2(10) . .
C08_48 C09_51 C07_48 133.2(8) . .
C09_48 C09_51 C07_48 36.0(5) . .
C08_50 C09_51 C07_48 7.5(14) . .
C07_51 C09_51 C07_48 148.6(4) . .
C08_51 C09_51 C07_48 43.6(3) . .
C06_48 C09_51 C07_48 95.2(4) . .
C06_50 C09_51 C07_48 44.7(10) . .
O_43 C10_51 C11_51 93.1(8) 1_655 .
O_43 C10_51 O02_53 158.1(9) 1_655 .
C11_51 C10_51 O02_53 101.3(4) . .
O_43 C10_51 C11_52 69.0(8) 1_655 .
C11_51 C10_51 C11_52 27.2(2) . .
O02_53 C10_51 C11_52 119.8(4) . .
C11_52 C11_51 C10_52 95.8(8) . .
C11_52 C11_51 O02_51 86.7(7) . .
C10_52 C11_51 O02_51 128.9(6) . .
C11_52 C11_51 N_51 85.0(5) . .
C10_52 C11_51 N_51 111.6(7) . .
O02_51 C11_51 N_51 119.4 . .
C11_52 C11_51 C10_51 98.1(5) . .
C10_52 C11_51 C10_51 8.1(6) . .
O02_51 C11_51 C10_51 121.1 . .
N_51 C11_51 C10_51 119.5 . .
C11_52 C11_51 O02_52 52.4(6) . .
C10_52 C11_51 O02_52 122.3(6) . .
O02_51 C11_51 O02_52 34.4(3) . .
N_51 C11_51 O02_52 111.4(3) . .
C10_51 C11_51 O02_52 117.7(3) . .
C11_52 C11_51 N_52 34.4(4) . .
C10_52 C11_51 N_52 101.7(6) . .
O02_51 C11_51 N_52 107.9(2) . .
N_51 C11_51 N_52 51.1(2) . .
C10_51 C11_51 N_52 107.9(3) . .
O02_52 C11_51 N_52 77.9(4) . .
C11_52 C11_51 C01_53 79.8(7) . .
C10_52 C11_51 C01_53 87.3(7) . .
O02_51 C11_51 C01_53 142.6(2) . .
N_51 C11_51 C01_53 25.4(2) . .
C10_51 C11_51 C01_53 95.4(3) . .
O02_52 C11_51 C01_53 123.1(4) . .
N_52 C11_51 C01_53 47.1(3) . .
O02_52 O02_51 C11_51 93.1(6) . .
O02_52 O02_51 C11_52 57.8(5) . .
C11_51 O02_51 C11_52 35.4(3) . .
C01_52 O03_51 C12_53 115.5(10) . .
C01_52 O03_51 O03_53 65.6(7) . .
C12_53 O03_51 O03_53 93.5(8) . .
C01_52 O03_51 C02_51 30.7(6) . .
C12_53 O03_51 C02_51 139.4(9) . .
O03_53 O03_51 C02_51 87.0(4) . .
C01_52 O03_51 C02_52 85.8(7) . .
C12_53 O03_51 C02_52 39.0(9) . .
O03_53 O03_51 C02_52 104.4(7) . .
C02_51 O03_51 C02_52 101.7(4) . .
C01_52 O03_51 C12_51 107.5(5) . .
C12_53 O03_51 C12_51 30.2(8) . .
O03_53 O03_51 C12_51 117.8(5) . .
C02_51 O03_51 C12_51 118.2 . .
C02_52 O03_51 C12_51 22.3(4) . .
C02_52 C12_51 C12_53 83.9(11) . .
C02_52 C12_51 O03_52 136.7(13) . .
C12_53 C12_51 O03_52 86.9(9) . .
C02_52 C12_51 O03_51 77.8(6) . .
C12_53 C12_51 O03_51 35.5(6) . .
O03_52 C12_51 O03_51 115.5(6) . .
C02_52 C12_51 O01_52 37.2(7) . .
C12_53 C12_51 O01_52 120.2(10) . .
O03_52 C12_51 O01_52 124.7(6) . .
O03_51 C12_51 O01_52 112.1(3) . .
C02_52 C12_51 C01_52 58.3(5) . .
C12_53 C12_51 C01_52 46.2(6) . .
O03_52 C12_51 C01_52 132.5(8) . .
O03_51 C12_51 C01_52 20.3(3) . .
O01_52 C12_51 C01_52 91.8(5) . .
C02_53 N_52 O03_53 118.9(11) . .
C02_53 N_52 C11_52 156.2(7) . .
O03_53 N_52 C11_52 84.0(7) . .
C02_53 N_52 C01_52 81.6(8) . .
O03_53 N_52 C01_52 41.7(6) . .
C11_52 N_52 C01_52 122.1 . .
C02_53 N_52 N_51 105.5(8) . .
O03_53 N_52 N_51 118.8(7) . .
C11_52 N_52 N_51 64.2(4) . .
C01_52 N_52 N_51 118.0(3) . .
C02_53 N_52 C01_53 73.3(8) . .
O03_53 N_52 C01_53 153.9(7) . .
C11_52 N_52 C01_53 88.5(5) . .
C01_52 N_52 C01_53 129.4(4) . .
N_51 N_52 C01_53 37.0(3) . .
C02_53 N_52 C02_51 71.9(7) . .
O03_53 N_52 C02_51 65.2(5) . .
C11_52 N_52 C02_51 128.0(3) . .
C01_52 N_52 C02_51 28.3(2) . .
N_51 N_52 C02_51 94.3(4) . .
C01_53 N_52 C02_51 101.2(4) . .
C02_53 N_52 C11_51 141.1(8) . .
O03_53 N_52 C11_51 99.1(7) . .
C11_52 N_52 C11_51 21.4(3) . .
C01_52 N_52 C11_51 129.5(4) . .
N_51 N_52 C11_51 43.1(2) . .
C01_53 N_52 C11_51 68.5(4) . .
C02_51 N_52 C11_51 122.6(4) . .
C02_53 N_52 C01_51 96.1(7) . .
O03_53 N_52 C01_51 85.2(5) . .
C11_52 N_52 C01_51 91.9(2) . .
C01_52 N_52 C01_51 69.8(2) . .
N_51 N_52 C01_51 48.4(2) . .
C01_53 N_52 C01_51 70.1(3) . .
C02_51 N_52 C01_51 47.2(2) . .
C11_51 N_52 C01_51 78.2(2) . .
O03_51 C01_52 C02_51 127.9(9) . .
O03_51 C01_52 O03_53 78.6(8) . .
C02_51 C01_52 O03_53 128.7(7) . .
O03_51 C01_52 C12_53 38.9(7) . .
C02_51 C01_52 C12_53 153.7(7) . .
O03_53 C01_52 C12_53 76.0(6) . .
O03_51 C01_52 N_52 121.0(7) . .
C02_51 C01_52 N_52 99.6(5) . .
O03_53 C01_52 N_52 42.6(5) . .
C12_53 C01_52 N_52 106.2(5) . .
O03_51 C01_52 C02_52 69.7(6) . .
C02_51 C01_52 C02_52 126.8(4) . .
O03_53 C01_52 C02_52 102.4(6) . .
C12_53 C01_52 C02_52 37.0(6) . .
N_52 C01_52 C02_52 111.1 . .
O03_51 C01_52 C02_53 140.7(8) . .
C02_51 C01_52 C02_53 89.2(6) . .
O03_53 C01_52 C02_53 66.2(5) . .
C12_53 C01_52 C02_53 112.1(6) . .
N_52 C01_52 C02_53 25.3(4) . .
C02_52 C01_52 C02_53 100.4(4) . .
O03_51 C01_52 C03_52 125.8(6) . .
C02_51 C01_52 C03_52 18.1(4) . .
O03_53 C01_52 C03_52 145.6(5) . .
C12_53 C01_52 C03_52 138.4(6) . .
N_52 C01_52 C03_52 110.1 . .
C02_52 C01_52 C03_52 108.7 . .
C02_53 C01_52 C03_52 93.5(4) . .
O03_51 C01_52 C12_51 52.3(4) . .
C02_51 C01_52 C12_51 130.6(6) . .
O03_53 C01_52 C12_51 100.7(6) . .
C12_53 C01_52 C12_51 25.8(6) . .
N_52 C01_52 C12_51 122.0(4) . .
C02_52 C01_52 C12_51 18.1(4) . .
C02_53 C01_52 C12_51 116.5(5) . .
C03_52 C01_52 C12_51 113.5(4) . .
O03_51 C01_52 O01_51 130.4(8) . .
C02_51 C01_52 O01_51 35.9(3) . .
O03_53 C01_52 O01_51 150.9(6) . .
C12_53 C01_52 O01_51 126.4(7) . .
N_52 C01_52 O01_51 108.5(4) . .
C02_52 C01_52 O01_51 92.0(3) . .
C02_53 C01_52 O01_51 86.6(5) . .
C03_52 C01_52 O01_51 19.6(2) . .
C12_51 C01_52 O01_51 100.6(4) . .
O03_51 C01_52 C01_51 121.1(7) . .
C02_51 C01_52 C01_51 46.0(3) . .
O03_53 C01_52 C01_51 83.1(6) . .
C12_53 C01_52 C01_51 153.5(7) . .
N_52 C01_52 C01_51 66.4(3) . .
C02_52 C01_52 C01_51 168.92(18) . .
C02_53 C01_52 C01_51 72.8(4) . .
C03_52 C01_52 C01_51 63.9(3) . .
C12_51 C01_52 C01_51 170.7(4) . .
O01_51 C01_52 C01_51 79.0(3) . .
C12_51 C02_52 C12_53 59.2(9) . .
C12_51 C02_52 O01_52 127.5(8) . .
C12_53 C02_52 O01_52 167.7(7) . .
C12_51 C02_52 O03_51 79.9(8) . .
C12_53 C02_52 O03_51 38.8(5) . .
O01_52 C02_52 O03_51 145.7(3) . .
C12_51 C02_52 O03_52 28.0(8) . .
C12_53 C02_52 O03_52 58.1(5) . .
O01_52 C02_52 O03_52 121.9 . .
O03_51 C02_52 O03_52 92.0(3) . .
C12_51 C02_52 C01_52 103.6(7) . .
C12_53 C02_52 C01_52 59.5(5) . .
O01_52 C02_52 C01_52 122.2 . .
O03_51 C02_52 C01_52 24.4(3) . .
O03_52 C02_52 C01_52 115.9 . .
C02_52 O01_52 C12_51 15.3(2) . .
O01_51 C03_52 C02_51 117.2(9) . .
O01_51 C03_52 C06_53 115.5(9) . .
C02_51 C03_52 C06_53 121.3(7) . .
O01_51 C03_52 C04_52 133.0(8) . .
C02_51 C03_52 C04_52 95.8(5) . .
C06_53 C03_52 C04_52 26.2(4) . .
O01_51 C03_52 C01_52 100.6(7) . .
C02_51 C03_52 C01_52 20.6(4) . .
C06_53 C03_52 C01_52 141.4(4) . .
C04_52 C03_52 C01_52 116.3 . .
O01_51 C03_52 C01_51 138.6(9) . .
C02_51 C03_52 C01_51 48.5(4) . .
C06_53 C03_52 C01_51 75.0(4) . .
C04_52 C03_52 C01_51 48.9(2) . .
C01_52 C03_52 C01_51 68.8(2) . .
C06_53 C04_52 C04_53 129.0(14) . .
C06_53 C04_52 C03_51 129.4(11) . .
C04_53 C04_52 C03_51 8.6(5) . .
C06_53 C04_52 C06_52 114.4(9) . .
C04_53 C04_52 C06_52 97.2(7) . .
C03_51 C04_52 C06_52 90.0(5) . .
C06_53 C04_52 C05_52 90.2(10) . .
C04_53 C04_52 C05_52 38.9(7) . .
C03_51 C04_52 C05_52 40.5(4) . .
C06_52 C04_52 C05_52 119.5 . .
C06_53 C04_52 C04_51 83.8(8) . .
C04_53 C04_52 C04_51 82.2(5) . .
C03_51 C04_52 C04_51 74.2(4) . .
C06_52 C04_52 C04_51 56.1(4) . .
C05_52 C04_52 C04_51 74.6(4) . .
C06_53 C04_52 C01_51 146.5(9) . .
C04_53 C04_52 C01_51 71.9(6) . .
C03_51 C04_52 C01_51 75.6(5) . .
C06_52 C04_52 C01_51 83.3(3) . .
C05_52 C04_52 C01_51 106.0(3) . .
C04_51 C04_52 C01_51 128.3(5) . .
C06_53 C04_52 C03_52 67.8(8) . .
C04_53 C04_52 C03_52 128.2(6) . .
C03_51 C04_52 C03_52 136.8(4) . .
C06_52 C04_52 C03_52 120.9 . .
C05_52 C04_52 C03_52 119.6 . .
C04_51 C04_52 C03_52 147.2(4) . .
C01_51 C04_52 C03_52 78.8(4) . .
C06_53 C04_52 C08_53 52.0(6) . .
C04_53 C04_52 C08_53 137.7(8) . .
C03_51 C04_52 C08_53 129.6(6) . .
C06_52 C04_52 C08_53 62.4(5) . .
C05_52 C04_52 C08_53 116.8(5) . .
C04_51 C04_52 C08_53 55.5(4) . .
C01_51 C04_52 C08_53 134.2(6) . .
C03_52 C04_52 C08_53 93.0(5) . .
C06_53 C04_52 C02_51 92.8(8) . .
C04_53 C04_52 C02_51 116.0(6) . .
C03_51 C04_52 C02_51 123.0(5) . .
C06_52 C04_52 C02_51 106.8(3) . .
C05_52 C04_52 C02_51 127.4(2) . .
C04_51 C04_52 C02_51 157.9(5) . .
C01_51 C04_52 C02_51 54.1(3) . .
C03_52 C04_52 C02_51 25.5(2) . .
C08_53 C04_52 C02_51 105.7(5) . .
C06_53 C04_52 C05_53 137.9(9) . .
C04_53 C04_52 C05_53 45.0(5) . .
C03_51 C04_52 C05_53 37.5(5) . .
C06_52 C04_52 C05_53 52.6(4) . .
C05_52 C04_52 C05_53 71.7(4) . .
C04_51 C04_52 C05_53 55.2(4) . .
C01_51 C04_52 C05_53 75.5(5) . .
C03_52 C04_52 C05_53 154.1(4) . .
C08_53 C04_52 C05_53 102.3(5) . .
C02_51 C04_52 C05_53 128.6(4) . .
C04_53 C05_52 C03_51 13.1(5) . .
C04_53 C05_52 C07_52 98.7(6) . .
C03_51 C05_52 C07_52 85.7(4) . .
C04_53 C05_52 C04_52 37.0(6) . .
C03_51 C05_52 C04_52 46.6(5) . .
C07_52 C05_52 C04_52 120.4 . .
C04_53 C05_52 C06_53 62.8(7) . .
C03_51 C05_52 C06_53 72.0(6) . .
C07_52 C05_52 C06_53 129.8(4) . .
C04_52 C05_52 C06_53 25.8(4) . .
C04_53 C05_52 C03_53 69.7(6) . .
C03_51 C05_52 C03_53 73.2(6) . .
C07_52 C05_52 C03_53 107.2(5) . .
C04_52 C05_52 C03_53 92.4(3) . .
C06_53 C05_52 C03_53 108.1(5) . .
C04_53 C05_52 C04_51 65.9(6) . .
C03_51 C05_52 C04_51 62.1(5) . .
C07_52 C05_52 C04_51 74.3(3) . .
C04_52 C05_52 C04_51 54.3(3) . .
C06_53 C05_52 C04_51 55.5(5) . .
C03_53 C05_52 C04_51 135.1(5) . .
C04_53 C05_52 C05_53 40.7(6) . .
C03_51 C05_52 C05_53 28.2(4) . .
C07_52 C05_52 C05_53 58.9(3) . .
C04_52 C05_52 C05_53 65.4(4) . .
C06_53 C05_52 C05_53 86.2(6) . .
C03_53 C05_52 C05_53 90.7(5) . .
C04_51 C05_52 C05_53 50.5(4) . .
C07_53 C06_52 C04_51 70.7(7) . .
C07_53 C06_52 C09_53 62.0(4) . .
C04_51 C06_52 C09_53 66.0(7) . .
C07_53 C06_52 C08_52 10.6(5) . .
C04_51 C06_52 C08_52 69.0(4) . .
C09_53 C06_52 C08_52 71.5(6) . .
C07_53 C06_52 C04_52 127.7(7) . .
C04_51 C06_52 C04_52 64.3(4) . .
C09_53 C06_52 C04_52 117.1(7) . .
C08_52 C06_52 C04_52 120.1 . .
C07_53 C06_52 C05_51 23.3(5) . .
C04_51 C06_52 C05_51 58.6(3) . .
C09_53 C06_52 C05_51 40.2(5) . .
C08_52 C06_52 C05_51 31.5(4) . .
C04_52 C06_52 C05_51 122.7(4) . .
C07_53 C06_52 C05_53 58.4(5) . .
C04_51 C06_52 C05_53 67.2(6) . .
C09_53 C06_52 C05_53 112.6(7) . .
C08_52 C06_52 C05_53 47.8(3) . .
C04_52 C06_52 C05_53 80.0(5) . .
C05_51 C06_52 C05_53 74.4(4) . .
C07_53 C06_52 C08_53 109.7(7) . .
C04_51 C06_52 C08_53 59.1(5) . .
C09_53 C06_52 C08_53 54.4(4) . .
C08_52 C06_52 C08_53 115.4(4) . .
C04_52 C06_52 C08_53 68.0(4) . .
C05_51 C06_52 C08_53 86.7(5) . .
C05_53 C06_52 C08_53 125.2(9) . .
C07_53 C06_52 C03_51 97.1(7) . .
C04_51 C06_52 C03_51 58.4(4) . .
C09_53 C06_52 C03_51 124.3(7) . .
C08_52 C06_52 C03_51 87.6(2) . .
C04_52 C06_52 C03_51 36.1(3) . .
C05_51 C06_52 C03_51 103.4(4) . .
C05_53 C06_52 C03_51 44.0(4) . .
C08_53 C06_52 C03_51 95.2(5) . .
C07_53 C06_52 C04_53 103.9(7) . .
C04_51 C06_52 C04_53 60.8(4) . .
C09_53 C06_52 C04_53 126.4(9) . .
C08_52 C06_52 C04_53 94.4(3) . .
C04_52 C06_52 C04_53 29.8(3) . .
C05_51 C06_52 C04_53 109.2(5) . .
C05_53 C06_52 C04_53 50.5(3) . .
C08_53 C06_52 C04_53 91.8(6) . .
C03_51 C06_52 C04_53 6.8(3) . .
C07_53 C06_52 C06_53 127.3(9) . .
C04_51 C06_52 C06_53 56.9(4) . .
C09_53 C06_52 C06_53 98.2(7) . .
C08_52 C06_52 C06_53 123.5(4) . .
C04_52 C06_52 C06_53 20.2(3) . .
C05_51 C06_52 C06_53 113.7(5) . .
C05_53 C06_52 C06_53 94.0(7) . .
C08_53 C06_52 C06_53 47.8(4) . .
C03_51 C06_52 C06_53 52.0(4) . .
C04_53 C06_52 C06_53 46.8(4) . .
C07_53 C06_52 C01_51 129.1(6) . .
C04_51 C06_52 C01_51 107.1(5) . .
C09_53 C06_52 C01_51 165.6(7) . .
C08_52 C06_52 C01_51 118.9(3) . .
C04_52 C06_52 C01_51 49.8(2) . .
C05_51 C06_52 C01_51 148.0(5) . .
C05_53 C06_52 C01_51 73.6(4) . .
C08_53 C06_52 C01_51 111.3(4) . .
C03_51 C06_52 C01_51 50.65(19) . .
C04_53 C06_52 C01_51 46.8(3) . .
C06_53 C06_52 C01_51 67.9(3) . .
C05_52 C07_52 C09_52 119.8 . .
C05_52 C07_52 C03_51 34.5(3) . .
C09_52 C07_52 C03_51 90.0(4) . .
C05_52 C07_52 C05_53 77.2(3) . .
C09_52 C07_52 C05_53 48.5(3) . .
C03_51 C07_52 C05_53 43.3(3) . .
C05_52 C07_52 C04_53 30.4(4) . .
C09_52 C07_52 C04_53 93.5(4) . .
C03_51 C07_52 C04_53 4.1(3) . .
C05_53 C07_52 C04_53 47.3(3) . .
C05_52 C07_52 C04_51 61.2(3) . .
C09_52 C07_52 C04_51 64.8(4) . .
C03_51 C07_52 C04_51 51.0(3) . .
C05_53 C07_52 C04_51 51.6(4) . .
C04_53 C07_52 C04_51 51.3(3) . .
C05_51 C08_52 C05_53 133.5(10) . .
C05_51 C08_52 C06_52 81.6(6) . .
C05_53 C08_52 C06_52 71.2(5) . .
C05_51 C08_52 C09_52 106.7(7) . .
C05_53 C08_52 C09_52 60.5(6) . .
C06_52 C08_52 C09_52 120.0 . .
C05_51 C08_52 C04_51 64.0(6) . .
C05_53 C08_52 C04_51 69.4(7) . .
C06_52 C08_52 C04_51 54.0(3) . .
C09_52 C08_52 C04_51 76.2(4) . .
C05_51 C08_52 C09_53 28.3(5) . .
C05_53 C08_52 C09_53 117.6(8) . .
C06_52 C08_52 C09_53 54.0(4) . .
C09_52 C08_52 C09_53 123.2(6) . .
C04_51 C08_52 C09_53 55.8(6) . .
C05_53 C09_52 C07_52 78.6(6) . .
C05_53 C09_52 C08_52 51.6(5) . .
C07_52 C09_52 C08_52 120.1 . .
C05_53 C09_52 C07_53 55.7(5) . .
C07_52 C09_52 C07_53 120.1(4) . .
C08_52 C09_52 C07_53 5.8(5) . .
C05_53 C09_52 C05_51 69.9(5) . .
C07_52 C09_52 C05_51 116.9(4) . .
C08_52 C09_52 C05_51 25.1(3) . .
C07_53 C09_52 C05_51 19.3(4) . .
C05_53 C09_52 C04_51 58.1(5) . .
C07_52 C09_52 C04_51 71.3(3) . .
C08_52 C09_52 C04_51 55.8(3) . .
C07_53 C09_52 C04_51 52.9(5) . .
C05_51 C09_52 C04_51 45.6(3) . .
C11_51 C10_52 O_43 106.7(11) . 1_655
C11_51 C10_52 C11_52 33.9(4) . .
O_43 C10_52 C11_52 79.7(8) 1_655 .
C11_51 C10_52 O02_53 115.6(6) . .
O_43 C10_52 O02_53 137.7(9) 1_655 .
C11_52 C10_52 O02_53 139.7(4) . .
C11_51 C11_52 O02_52 94.8(7) . .
C11_51 C11_52 N_52 124.2(6) . .
O02_52 C11_52 N_52 119.6 . .
C11_51 C11_52 O02_51 57.8(5) . .
O02_52 C11_52 O02_51 37.0(4) . .
N_52 C11_52 O02_51 137.7(3) . .
C11_51 C11_52 N_51 60.8(5) . .
O02_52 C11_52 N_51 120.1(4) . .
N_52 C11_52 N_51 64.0(3) . .
O02_51 C11_52 N_51 96.2(5) . .
C11_51 C11_52 C10_52 50.3(6) . .
O02_52 C11_52 C10_52 120.8 . .
N_52 C11_52 C10_52 119.6 . .
O02_51 C11_52 C10_52 93.9(5) . .
N_51 C11_52 C10_52 86.1(3) . .
C11_51 C11_52 O03_53 143.5(6) . .
O02_52 C11_52 O03_53 81.4(4) . .
N_52 C11_52 O03_53 39.3(4) . .
O02_51 C11_52 O03_53 109.9(6) . .
N_51 C11_52 O03_53 89.7(4) . .
C10_52 C11_52 O03_53 156.1(4) . .
C11_51 C11_52 O_43 87.5(7) . 1_655
O02_52 C11_52 O_43 102.4(6) . 1_655
N_52 C11_52 O_43 121.3(6) . 1_655
O02_51 C11_52 O_43 100.6(6) . 1_655
N_51 C11_52 O_43 127.1(7) . 1_655
C10_52 C11_52 O_43 43.3(6) . 1_655
O03_53 C11_52 O_43 128.9(6) . 1_655
C11_51 C11_52 C10_51 54.7(5) . .
O02_52 C11_52 C10_51 116.2(5) . .
N_52 C11_52 C10_51 123.8(5) . .
O02_51 C11_52 C10_51 92.8(5) . .
N_51 C11_52 C10_51 93.7(5) . .
C10_52 C11_52 C10_51 7.6(4) . .
O03_53 C11_52 C10_51 156.6(6) . .
O_43 C11_52 C10_51 36.2(5) 1_655 .
C11_51 C11_52 C02_53 120.0(7) . .
O02_52 C11_52 C02_53 127.5(3) . .
N_52 C11_52 C02_53 7.8(3) . .
O02_51 C11_52 C02_53 143.2(4) . .
N_51 C11_52 C02_53 61.4(3) . .
C10_52 C11_52 C02_53 111.7(4) . .
O03_53 C11_52 C02_53 46.9(3) . .
O_43 C11_52 C02_53 116.1(7) 1_655 .
C10_51 C11_52 C02_53 116.0(6) . .
C11_51 C11_52 C01_53 75.7(6) . .
O02_52 C11_52 C01_53 146.1(3) . .
N_52 C11_52 C01_53 50.8(3) . .
O02_51 C11_52 C01_53 122.7(5) . .
N_51 C11_52 C01_53 27.6(3) . .
C10_52 C11_52 C01_53 78.1(3) . .
O03_53 C11_52 C01_53 87.4(4) . .
O_43 C11_52 C01_53 109.4(7) 1_655 .
C10_51 C11_52 C01_53 85.0(5) . .
C02_53 C11_52 C01_53 44.9(2) . .
O02_51 O02_52 C11_52 85.3(7) . .
O02_51 O02_52 C11_51 52.5(5) . .
C11_52 O02_52 C11_51 32.8(3) . .
C12_51 O03_52 C12_53 40.1(7) . .
C12_51 O03_52 C12_52 116.3(5) . .
C12_53 O03_52 C12_52 145.6(6) . .
C12_51 O03_52 C02_52 15.3(6) . .
C12_53 O03_52 C02_52 39.3(7) . .
C12_52 O03_52 C02_52 110.1 . .
O03_52 C12_52 O02_47 100.7(6) . 1_655
O03_52 C12_52 O03_47 135.6(5) . 1_655
O02_47 C12_52 O03_47 120.4(4) 1_655 1_655
O_39 N_53 C11_53 145.2(8) . .
O_39 N_53 C01_53 91.7(8) . .
C11_53 N_53 C01_53 122.0 . .
N_51 C01_53 N_53 140.9(4) . .
N_51 C01_53 C02_53 89.5(5) . .
N_53 C01_53 C02_53 111.0 . .
N_51 C01_53 C03_53 92.8(5) . .
N_53 C01_53 C03_53 110.2 . .
C02_53 C01_53 C03_53 108.6 . .
N_51 C01_53 N_52 68.2(5) . .
N_53 C01_53 N_52 120.4(4) . .
C02_53 C01_53 N_52 24.5(3) . .
C03_53 C01_53 N_52 119.5(3) . .
N_51 C01_53 O_39 177.5(7) . .
N_53 C01_53 O_39 36.7(5) . .
C02_53 C01_53 O_39 91.4(5) . .
C03_53 C01_53 O_39 89.1(5) . .
N_52 C01_53 O_39 112.3(6) . .
N_51 C01_53 C11_51 35.4(3) . .
N_53 C01_53 C11_51 109.6(4) . .
C02_53 C01_53 C11_51 88.7(4) . .
C03_53 C01_53 C11_51 126.3(3) . .
N_52 C01_53 C11_51 64.4(4) . .
O_39 C01_53 C11_51 142.3(5) . .
N_51 C01_53 C11_52 45.6(4) . .
N_53 C01_53 C11_52 113.1(4) . .
C02_53 C01_53 C11_52 64.6(3) . .
C03_53 C01_53 C11_52 135.5(3) . .
N_52 C01_53 C11_52 40.7(3) . .
O_39 C01_53 C11_52 133.1(5) . .
C11_51 C01_53 C11_52 24.5(2) . .
N_51 C01_53 C01_51 42.2(3) . .
N_53 C01_53 C01_51 175.0(2) . .
C02_53 C01_53 C01_51 71.3(3) . .
C03_53 C01_53 C01_51 64.8(3) . .
N_52 C01_53 C01_51 63.6(4) . .
O_39 C01_53 C01_51 140.3(5) . .
C11_51 C01_53 C01_51 74.6(4) . .
C11_52 C01_53 C01_51 71.9(4) . .
N_52 C02_53 O01_53 151.2(7) . .
N_52 C02_53 O03_53 37.5(8) . .
O01_53 C02_53 O03_53 121.9 . .
N_52 C02_53 C01_53 82.2(8) . .
O01_53 C02_53 C01_53 122.2 . .
O03_53 C02_53 C01_53 116.0 . .
N_52 C02_53 C01_52 73.1(8) . .
O01_53 C02_53 C01_52 97.7(5) . .
O03_53 C02_53 C01_52 38.7(4) . .
C01_53 C02_53 C01_52 129.5(4) . .
N_52 C02_53 C02_51 87.2(8) . .
O01_53 C02_53 C02_51 98.3(4) . .
O03_53 C02_53 C02_51 62.9(3) . .
C01_53 C02_53 C02_51 107.6(3) . .
C01_52 C02_53 C02_51 30.3(3) . .
N_52 C02_53 N_51 53.9(6) . .
O01_53 C02_53 N_51 153.8(3) . .
O03_53 C02_53 N_51 83.6(2) . .
C01_53 C02_53 N_51 32.9(3) . .
C01_52 C02_53 N_51 100.3(5) . .
C02_51 C02_53 N_51 88.0(4) . .
N_52 C02_53 C11_52 15.9(5) . .
O01_53 C02_53 C11_52 152.1(3) . .
O03_53 C02_53 C11_52 52.9(4) . .
C01_53 C02_53 C11_52 70.5(4) . .
C01_52 C02_53 C11_52 89.0(5) . .
C02_51 C02_53 C11_52 100.9(5) . .
N_51 C02_53 C11_52 47.5(3) . .
C04_53 C03_53 C01_53 116.4 . .
C04_53 C03_53 C03_51 7.3(3) . .
C01_53 C03_53 C03_51 119.5(4) . .
C04_53 C03_53 C05_52 33.5(4) . .
C01_53 C03_53 C05_52 146.9(4) . .
C03_51 C03_53 C05_52 33.1(3) . .
C04_53 C03_53 N_51 89.3(4) . .
C01_53 C03_53 N_51 31.2(2) . .
C03_51 C03_53 N_51 90.7(5) . .
C05_52 C03_53 N_51 122.7(5) . .
C04_53 C03_53 C01_51 47.1(3) . .
C01_53 C03_53 C01_51 69.3(2) . .
C03_51 C03_53 C01_51 50.8(3) . .
C05_52 C03_53 C01_51 79.2(4) . .
N_51 C03_53 C01_51 44.7(2) . .
C04_52 C04_53 C05_52 104.2(10) . .
C04_52 C04_53 C05_53 108.9(7) . .
C05_52 C04_53 C05_53 114.2(7) . .
C04_52 C04_53 C06_53 22.2(7) . .
C05_52 C04_53 C06_53 82.0(7) . .
C05_53 C04_53 C06_53 119.6 . .
C04_52 C04_53 C01_51 73.4(6) . .
C05_52 C04_53 C01_51 151.3(8) . .
C05_53 C04_53 C01_51 92.9(4) . .
C06_53 C04_53 C01_51 92.8(3) . .
C04_52 C04_53 C03_53 126.1(6) . .
C05_52 C04_53 C03_53 76.8(7) . .
C05_53 C04_53 C03_53 119.6 . .
C06_53 C04_53 C03_53 120.8 . .
C01_51 C04_53 C03_53 81.9(4) . .
C04_52 C04_53 C04_51 65.1(5) . .
C05_52 C04_53 C04_51 82.9(7) . .
C05_53 C04_53 C04_51 63.5(5) . .
C06_53 C04_53 C04_51 61.6(4) . .
C01_51 C04_53 C04_51 119.4(6) . .
C03_53 C04_53 C04_51 158.7(4) . .
C04_52 C04_53 C06_52 53.0(6) . .
C05_52 C04_53 C06_52 129.6(8) . .
C05_53 C04_53 C06_52 56.3(4) . .
C06_53 C04_53 C06_52 68.6(4) . .
C01_51 C04_53 C06_52 72.6(5) . .
C03_53 C04_53 C06_52 153.5(4) . .
C04_51 C04_53 C06_52 47.4(3) . .
C04_52 C04_53 C07_52 129.9(7) . .
C05_52 C04_53 C07_52 50.9(4) . .
C05_53 C04_53 C07_52 64.3(6) . .
C06_53 C04_53 C07_52 114.3(5) . .
C01_51 C04_53 C07_52 150.6(6) . .
C03_53 C04_53 C07_52 93.1(5) . .
C04_51 C04_53 C07_52 68.8(5) . .
C06_52 C04_53 C07_52 105.5(5) . .
C08_52 C05_53 C03_51 128.9(9) . .
C08_52 C05_53 C09_52 67.8(5) . .
C03_51 C05_53 C09_52 113.4(10) . .
C08_52 C05_53 C07_53 7.1(6) . .
C03_51 C05_53 C07_53 122.9(4) . .
C09_52 C05_53 C07_53 73.0(7) . .
C08_52 C05_53 C04_53 126.7(7) . .
C03_51 C05_53 C04_53 5.2(4) . .
C09_52 C05_53 C04_53 117.7(8) . .
C07_53 C05_53 C04_53 120.3 . .
C08_52 C05_53 C06_52 60.9(5) . .
C03_51 C05_53 C06_52 77.6(6) . .
C09_52 C05_53 C06_52 117.6(7) . .
C07_53 C05_53 C06_52 53.9(3) . .
C04_53 C05_53 C06_52 73.2(5) . .
C08_52 C05_53 C04_51 66.3(6) . .
C03_51 C05_53 C04_51 64.7(5) . .
C09_52 C05_53 C04_51 77.3(6) . .
C07_53 C05_53 C04_51 61.9(4) . .
C04_53 C05_53 C04_51 64.3(4) . .
C06_52 C05_53 C04_51 51.4(4) . .
C08_52 C05_53 C07_52 111.8(8) . .
C03_51 C05_53 C07_52 63.4(6) . .
C09_52 C05_53 C07_52 52.8(5) . .
C07_53 C05_53 C07_52 113.6(5) . .
C04_53 C05_53 C07_52 68.4(4) . .
C06_52 C05_53 C07_52 119.8(8) . .
C04_51 C05_53 C07_52 70.4(6) . .
C08_52 C05_53 C05_51 18.4(5) . .
C03_51 C05_53 C05_51 111.2(7) . .
C09_52 C05_53 C05_51 67.5(6) . .
C07_53 C05_53 C05_51 14.9(5) . .
C04_53 C05_53 C05_51 109.5(5) . .
C06_52 C05_53 C05_51 52.5(4) . .
C04_51 C05_53 C05_51 47.9(3) . .
C07_52 C05_53 C05_51 100.7(6) . .
C08_52 C05_53 C04_52 102.5(7) . .
C03_51 C05_53 C04_52 30.3(3) . .
C09_52 C05_53 C04_52 121.7(8) . .
C07_53 C05_53 C04_52 95.6(4) . .
C04_53 C05_53 C04_52 26.0(3) . .
C06_52 C05_53 C04_52 47.4(3) . .
C04_51 C05_53 C04_52 49.1(4) . .
C07_52 C05_53 C04_52 84.8(5) . .
C05_51 C05_53 C04_52 87.1(5) . .
C08_52 C05_53 C05_52 123.5(8) . .
C03_51 C05_53 C05_52 20.5(3) . .
C09_52 C05_53 C05_52 93.0(8) . .
C07_53 C05_53 C05_52 119.5(4) . .
C04_53 C05_53 C05_52 25.0(2) . .
C06_52 C05_53 C05_52 87.5(6) . .
C04_51 C05_53 C05_52 57.6(5) . .
C07_52 C05_53 C05_52 43.9(3) . .
C05_51 C05_53 C05_52 105.2(6) . .
C04_52 C05_53 C05_52 42.9(3) . .
C04_52 C06_53 C08_53 105.4(8) . .
C04_52 C06_53 C04_53 28.8(9) . .
C08_53 C06_53 C04_53 120.0 . .
C04_52 C06_53 C03_52 86.1(8) . .
C08_53 C06_53 C03_52 113.2(4) . .
C04_53 C06_53 C03_52 101.2(3) . .
C04_52 C06_53 C03_51 30.7(7) . .
C08_53 C06_53 C03_51 115.4(3) . .
C04_53 C06_53 C03_51 5.8(2) . .
C03_52 C06_53 C03_51 106.8(4) . .
C04_52 C06_53 C04_51 70.3(8) . .
C08_53 C06_53 C04_51 60.7(4) . .
C04_53 C06_53 C04_51 65.5(4) . .
C03_52 C06_53 C04_51 151.2(7) . .
C03_51 C06_53 C04_51 59.7(4) . .
C04_52 C06_53 C05_52 64.0(9) . .
C08_53 C06_53 C05_52 127.7(4) . .
C04_53 C06_53 C05_52 35.2(4) . .
C03_52 C06_53 C05_52 116.6(6) . .
C03_51 C06_53 C05_52 34.1(3) . .
C04_51 C06_53 C05_52 68.0(5) . .
C04_52 C06_53 O01_51 99.3(8) . .
C08_53 C06_53 O01_51 120.2(4) . .
C04_53 C06_53 O01_51 107.7(3) . .
C03_52 C06_53 O01_51 17.9(3) . .
C03_51 C06_53 O01_51 113.5(4) . .
C04_51 C06_53 O01_51 168.7(6) . .
C05_52 C06_53 O01_51 112.1(5) . .
C04_52 C06_53 C06_51 119.1(10) . .
C08_53 C06_53 C06_51 53.3(5) . .
C04_53 C06_53 C06_51 105.9(4) . .
C03_52 C06_53 C06_51 152.8(6) . .
C03_51 C06_53 C06_51 100.4(5) . .
C04_51 C06_53 C06_51 49.2(3) . .
C05_52 C06_53 C06_51 85.8(5) . .
O01_51 C06_53 C06_51 141.5(6) . .
C04_52 C06_53 C06_52 45.4(8) . .
C08_53 C06_53 C06_52 60.1(4) . .
C04_53 C06_53 C06_52 64.6(4) . .
C03_52 C06_53 C06_52 104.6(6) . .
C03_51 C06_53 C06_52 62.1(5) . .
C04_51 C06_53 C06_52 46.9(3) . .
C05_52 C06_53 C06_52 92.2(6) . .
O01_51 C06_53 C06_52 122.5(5) . .
C06_51 C06_53 C06_52 88.8(4) . .
C04_52 C06_53 C02_51 66.8(7) . .
C08_53 C06_53 C02_51 112.1(3) . .
C04_53 C06_53 C02_51 85.6(2) . .
C03_52 C06_53 C02_51 19.9(3) . .
C03_51 C06_53 C02_51 90.7(3) . .
C04_51 C06_53 C02_51 132.0(6) . .
C05_52 C06_53 C02_51 109.2(4) . .
O01_51 C06_53 C02_51 36.7(2) . .
C06_51 C06_53 C02_51 164.5(6) . .
C06_52 C06_53 C02_51 86.9(4) . .
C05_51 C07_53 C06_52 95.7(12) . .
C05_51 C07_53 C05_53 128.3(12) . .
C06_52 C07_53 C05_53 67.7(5) . .
C05_51 C07_53 C09_53 38.4(11) . .
C06_52 C07_53 C09_53 61.4(5) . .
C05_53 C07_53 C09_53 120.0 . .
C05_51 C07_53 C04_51 65.3(11) . .
C06_52 C07_53 C04_51 55.5(5) . .
C05_53 C07_53 C04_51 65.3(4) . .
C09_53 C07_53 C04_51 60.7(4) . .
C05_51 C07_53 C09_52 98.0(16) . .
C06_52 C07_53 C09_52 110.9(8) . .
C05_53 C07_53 C09_52 51.3(4) . .
C09_53 C07_53 C09_52 124.3(6) . .
C04_51 C07_53 C09_52 70.7(7) . .
C05_51 C07_53 C07_51 22.9(7) . .
C06_52 C07_53 C07_51 108.5(8) . .
C05_53 C07_53 C07_51 150.5(5) . .
C09_53 C07_53 C07_51 47.2(4) . .
C04_51 C07_53 C07_51 88.1(6) . .
C09_52 C07_53 C07_51 109.5(7) . .
C06_53 C08_53 C09_53 120.1 . .
C06_53 C08_53 C06_51 76.8(5) . .
C09_53 C08_53 C06_51 94.9(6) . .
C06_53 C08_53 C04_51 64.7(4) . .
C09_53 C08_53 C04_51 62.0(5) . .
C06_51 C08_53 C04_51 56.6(4) . .
C06_53 C08_53 C06_52 72.1(4) . .
C09_53 C08_53 C06_52 53.8(3) . .
C06_51 C08_53 C06_52 107.4(6) . .
C04_51 C08_53 C06_52 50.9(4) . .
C06_53 C08_53 C04_52 22.6(4) . .
C09_53 C08_53 C04_52 99.6(4) . .
C06_51 C08_53 C04_52 87.1(6) . .
C04_51 C08_53 C04_52 54.0(4) . .
C06_52 C08_53 C04_52 49.6(3) . .
C05_51 C09_53 C06_52 76.1(6) . .
C05_51 C09_53 C07_53 21.8(6) . .
C06_52 C09_53 C07_53 56.6(5) . .
C05_51 C09_53 C08_53 127.1(7) . .
C06_52 C09_53 C08_53 71.8(5) . .
C07_53 C09_53 C08_53 120.1 . .
C05_51 C09_53 C07_51 68.1(6) . .
C06_52 C09_53 C07_51 143.0(9) . .
C07_53 C09_53 C07_51 86.4(6) . .
C08_53 C09_53 C07_51 139.0(7) . .
C05_51 C09_53 C04_51 65.1(6) . .
C06_52 C09_53 C04_51 55.7(4) . .
C07_53 C09_53 C04_51 64.5(4) . .
C08_53 C09_53 C04_51 62.1(5) . .
C07_51 C09_53 C04_51 113.3(9) . .
C05_51 C09_53 C08_52 22.1(4) . .
C06_52 C09_53 C08_52 54.5(4) . .
C07_53 C09_53 C08_52 4.9(5) . .
C08_53 C09_53 C08_52 115.8(4) . .
C07_51 C09_53 C08_52 88.8(7) . .
C04_51 C09_53 C08_52 59.7(5) . .
O_29 C10_53 C11_53 107.1(5) 1_655 .
O_29 C10_53 O_30 141.0(7) 1_655 1_656
C11_53 C10_53 O_30 111.9(6) . 1_656
O6B_9 C11_53 O02_53 49.4(7) . .
O6B_9 C11_53 N_53 123.0(7) . .
O02_53 C11_53 N_53 119.3 . .
O6B_9 C11_53 C10_53 96.3(7) . .
O02_53 C11_53 C10_53 121.1 . .
N_53 C11_53 C10_53 119.6 . .
O6B_9 O02_53 C11_53 65.3(8) . .
O6B_9 O02_53 C10_51 157.7(8) . .
C11_53 O02_53 C10_51 92.6(4) . .
O6B_9 O02_53 C10_52 151.8(8) . .
C11_53 O02_53 C10_52 90.2(5) . .
C10_51 O02_53 C10_52 12.2(2) . .
C01_52 O03_53 N_52 95.6(8) . .
C01_52 O03_53 O03_51 35.7(5) . .
N_52 O03_53 O03_51 131.1(9) . .
C01_52 O03_53 C02_53 75.1(5) . .
N_52 O03_53 C02_53 23.6(5) . .
O03_51 O03_53 C02_53 109.2(6) . .
C01_52 O03_53 C12_53 62.5(5) . .
N_52 O03_53 C12_53 131.2(5) . .
O03_51 O03_53 C12_53 39.4(5) . .
C02_53 O03_53 C12_53 109.8 . .
C01_52 O03_53 C11_52 145.1(7) . .
N_52 O03_53 C11_52 56.7(5) . .
O03_51 O03_53 C11_52 163.6(9) . .
C02_53 O03_53 C11_52 80.2(4) . .
C12_53 O03_53 C11_52 151.2(4) . .
C01_52 O03_53 C02_51 24.2(4) . .
N_52 O03_53 C02_51 82.1(6) . .
O03_51 O03_53 C02_51 54.0(4) . .
C02_53 O03_53 C02_51 67.6(3) . .
C12_53 O03_53 C02_51 86.3(3) . .
C11_52 O03_53 C02_51 122.0(5) . .
C12_51 C12_53 O03_51 114.3(12) . .
C12_51 C12_53 C02_52 36.8(9) . .
O03_51 C12_53 C02_52 102.2(10) . .
C12_51 C12_53 O03_52 52.9(7) . .
O03_51 C12_53 O03_52 147.4(10) . .
C02_52 C12_53 O03_52 82.6(8) . .
C12_51 C12_53 C01_52 108.0(11) . .
O03_51 C12_53 C01_52 25.6(5) . .
C02_52 C12_53 C01_52 83.5(8) . .
O03_52 C12_53 C01_52 159.5(11) . .
C12_51 C12_53 O03_53 146.2(9) . .
O03_51 C12_53 O03_53 47.1(5) . .
C02_52 C12_53 O03_53 112.0(6) . .
O03_52 C12_53 O03_53 159.0(8) . .
C01_52 C12_53 O03_53 41.5(4) . .

loop_
_geom_bond_atom_site_label_1
_geom_bond_atom_site_label_2
_geom_bond_distance
_geom_bond_site_symmetry_2
C1_1 O5_1 1.413(6) .
C1_1 O4_7 1.419(6) .
C1_1 C2_1 1.535(7) .
C2_1 O2_1 1.407(6) .
C2_1 C3_1 1.523(7) .
C3_1 O3_1 1.426(7) .
C3_1 C4_1 1.535(7) .
C4_1 O4_1 1.420(7) .
C4_1 C5_1 1.517(7) .
C5_1 O5_1 1.438(7) .
C5_1 C6_1 1.526(10) .
C6_1 O6A_1 1.086(15) .
C6_1 O6B_1 1.346(9) .
O4_1 C1_2 1.421(8) .
C1_2 O5_2 1.411(6) .
C1_2 C2_2 1.522(6) .
C2_2 O2_2 1.418(6) .
C2_2 C3_2 1.516(8) .
C3_2 O3_2 1.407(6) .
C3_2 C4_2 1.523(7) .
C4_2 O4_2 1.436(7) .
C4_2 C5_2 1.522(6) .
C5_2 O5_2 1.434(7) .
C5_2 C6_2 1.510(7) .
C6_2 O6_2 1.411(7) .
O4_2 C1_3 1.403(7) .
C1_3 O5_3 1.414(6) .
C1_3 C2_3 1.515(7) .
C2_3 O2_3 1.430(6) .
C2_3 C3_3 1.511(8) .
C3_3 O3_3 1.429(6) .
C3_3 C4_3 1.508(7) .
C4_3 O4_3 1.426(7) .
C4_3 C5_3 1.530(7) .
C5_3 O5_3 1.438(8) .
C5_3 C6_3 1.508(7) .
C6_3 O6_3 1.431(9) .
O4_3 C1_4 1.411(7) .
C1_4 O5_4 1.410(6) .
C1_4 C2_4 1.521(6) .
C2_4 O2_4 1.418(6) .
C2_4 C3_4 1.513(7) .
C3_4 O3_4 1.418(6) .
C3_4 C4_4 1.518(7) .
C4_4 O4_4 1.429(6) .
C4_4 C5_4 1.525(6) .
C5_4 O5_4 1.437(6) .
C5_4 C6_4 1.532(7) .
C6_4 O6_4 1.442(8) .
O4_4 C1_5 1.403(7) .
C1_5 O5_5 1.422(6) .
C1_5 C2_5 1.535(7) .
C2_5 O2_5 1.414(6) .
C2_5 C3_5 1.507(8) .
C3_5 O3_5 1.438(6) .
C3_5 C4_5 1.503(7) .
C4_5 O4_5 1.433(7) .
C4_5 C5_5 1.536(7) .
C5_5 O5_5 1.431(8) .
C5_5 C6_5 1.519(8) .
C6_5 O6A_5 1.358(12) .
C6_5 O6B_5 1.421(18) .
O4_5 C1_6 1.409(6) .
C1_6 O5_6 1.406(6) .
C1_6 C2_6 1.533(6) .
C2_6 O2_6 1.412(6) .
C2_6 C3_6 1.511(7) .
C3_6 O3_6 1.422(6) .
C3_6 C4_6 1.519(6) .
C4_6 O4_6 1.437(6) .
C4_6 C5_6 1.530(6) .
C5_6 O5_6 1.441(6) .
C5_6 C6_6 1.514(6) .
C6_6 O6_6 1.428(6) .
O4_6 C1_7 1.418(7) .
C1_7 O5_7 1.399(6) .
C1_7 C2_7 1.518(7) .
C2_7 O2_7 1.419(6) .
C2_7 C3_7 1.523(8) .
C3_7 O3_7 1.418(6) .
C3_7 C4_7 1.514(6) .
C4_7 O4_7 1.426(7) .
C4_7 C5_7 1.533(7) .
C5_7 O5_7 1.419(9) .
C5_7 C6A_7 1.531(7) .
C5_7 C6B_7 1.607(16) .
C6A_7 O6A_7 1.433(8) .
C6B_7 O6B_7 1.381(19) .
O6B_7 C11_47 1.859(15) .
C1_8 O4_14 1.408(7) .
C1_8 O5_8 1.411(5) .
C1_8 C2_8 1.527(6) .
C2_8 O2_8 1.419(5) .
C2_8 C3_8 1.515(7) .
C3_8 O3_8 1.429(5) .
C3_8 C4_8 1.519(6) .
C4_8 O4_8 1.421(7) .
C4_8 C5_8 1.536(6) .
C5_8 O5_8 1.437(7) .
C5_8 C6_8 1.522(6) .
C6_8 O6_8 1.432(7) .
O4_8 C1_9 1.416(6) .
C1_9 O5_9 1.415(6) .
C1_9 C2_9 1.519(7) .
C2_9 O2_9 1.423(6) .
C2_9 C3_9 1.526(8) .
C3_9 O3_9 1.429(6) .
C3_9 C4_9 1.528(7) .
C4_9 O4_9 1.422(8) .
C4_9 C5_9 1.545(8) .
C5_9 O5_9 1.446(8) .
C5_9 C6_9 1.521(8) .
C6_9 O6A_9 1.416(12) .
C6_9 O6B_9 1.569(16) .
O4_9 C1_10 1.419(7) .
O6A_9 OE_41 0.986(14) 1_556
O6B_9 O02_53 1.035(16) .
O6B_9 C11_53 1.238(14) .
C1_10 O5_10 1.410(6) .
C1_10 C2_10 1.530(6) .
C2_10 O2_10 1.420(6) .
C2_10 C3_10 1.505(8) .
C3_10 O3_10 1.427(6) .
C3_10 C4_10 1.524(7) .
C4_10 O4_10 1.439(7) .
C4_10 C5_10 1.536(7) .
C5_10 O5_10 1.439(7) .
C5_10 C6_10 1.520(7) .
C6_10 O6_10 1.415(7) .
O4_10 C1_11 1.400(6) .
C1_11 O5_11 1.414(6) .
C1_11 C2_11 1.535(7) .
C2_11 O2_11 1.410(6) .
C2_11 C3_11 1.522(8) .
C3_11 O3_11 1.430(6) .
C3_11 C4_11 1.519(6) .
C4_11 O4_11 1.420(7) .
C4_11 C5_11 1.530(7) .
C5_11 O5_11 1.439(7) .
C5_11 C6_11 1.513(7) .
O6_11 C6_11 1.395(13) .
O4_11 C1_12 1.406(7) .
C1_12 O5_12 1.413(6) .
C1_12 C2_12 1.508(7) .
C2_12 O2_12 1.430(6) .
C2_12 C3_12 1.520(7) .
C3_12 O3_12 1.423(5) .
C3_12 C4_12 1.526(6) .
C4_12 O4_12 1.430(6) .
C4_12 C5_12 1.535(6) .
C5_12 O5_12 1.428(6) .
C5_12 C6_12 1.518(7) .
C6_12 O6_12 1.421(7) .
O4_12 C1_13 1.406(7) .
C1_13 O5_13 1.404(6) .
C1_13 C2_13 1.526(6) .
C2_13 O2_13 1.424(6) .
C2_13 C3_13 1.509(8) .
C3_13 O3_13 1.422(6) .
C3_13 C4_13 1.533(6) .
C4_13 O4_13 1.424(7) .
C4_13 C5_13 1.529(6) .
C5_13 O5_13 1.440(7) .
C5_13 C6_13 1.518(7) .
C6_13 O6_13 1.434(8) .
O4_13 C1_14 1.420(6) .
C1_14 O5_14 1.405(6) .
C1_14 C2_14 1.525(6) .
C2_14 O2_14 1.421(6) .
C2_14 C3_14 1.505(7) .
C3_14 O3_14 1.422(6) .
C3_14 C4_14 1.527(6) .
C4_14 O4_14 1.427(6) .
C4_14 C5_14 1.530(6) .
C5_14 O5_14 1.435(6) .
C5_14 C6_14 1.511(6) .
C6_14 O6_14 1.426(6) .
OA_25 OB_25 1.015(19) .
OA_28 OB_28 1.449(15) .
O_29 C10_53 1.39(6) 1_455
O_30 C10_53 1.539(15) 1_454
O_31 C10_49 1.447(14) .
OA_32 OB_32 0.561(12) .
OA_33 OB_33 0.74(2) .
OA_33 OC_33 0.88(3) .
OA_34 OB_34 0.831(9) .
OA_35 OB_35 1.54(2) .
OA_35 OC_35 1.558(19) .
OC_35 C10_47 1.84(3) 1_665
OA_36 OC_36 1.16(4) .
OB_36 OC_36 0.71(4) .
OA_37 OB_37 0.813(12) .
OA_38 OB_38 0.946(17) .
O_39 N_53 1.112(15) .
O_39 C01_53 1.862(15) .
O_40 C12_47 0.798(15) .
O_40 O03_47 1.762(17) .
OA_41 OD_41 1.00(2) .
OA_41 OB_41 1.430(17) .
OB_41 OD_41 0.97(2) .
OB_41 OC_41 1.444(17) .
OC_41 OE_41 1.618(17) .
OE_41 O6A_9 0.986(14) 1_554
O_43 C10_51 1.124(18) 1_455
O_43 C10_52 1.238(18) 1_455
O_43 C11_52 1.78(3) 1_455
N_47 C11_50 0.64(3) .
N_47 N_48 0.690(6) .
N_47 C11_48 0.787(9) .
N_47 O02_50 1.04(3) .
N_47 C11_47 1.3163 .
N_47 N_50 1.38(2) .
N_47 C10_49 1.456(13) .
N_47 C01_47 1.4594 .
N_47 C11_49 1.584(11) .
N_47 C10_48 1.766(8) .
C01_47 N_48 1.129(8) .
C01_47 N_50 1.21(2) .
C01_47 C01_48 1.291(7) .
C01_47 C01_50 1.346(19) .
C01_47 C02_47 1.4451 .
C01_47 C11_49 1.550(12) .
C01_47 C11_48 1.555(8) .
C01_47 C03_47 1.5595 .
C01_47 C02_50 1.64(2) .
C01_47 C02_48 1.659(8) .
C01_47 O02_49 1.765(13) .
C02_47 O02_49 1.031(13) .
C02_47 O01_47 1.1941 .
C02_47 O03_47 1.3512 .
C02_47 O01_48 1.357(8) .
C02_47 O03_50 1.38(3) .
C02_47 N_50 1.54(3) .
C02_47 C02_48 1.860(9) .
C02_47 C11_49 1.929(12) .
O01_47 O01_48 0.803(7) .
O01_47 O02_49 1.107(12) .
O01_47 O03_50 1.60(3) .
C03_47 N_49 0.923(9) .
C03_47 C01_49 1.101(8) .
C03_47 C02_50 1.23(2) .
C03_47 C02_48 1.243(8) .
C03_47 C03_48 1.406(7) .
C03_47 C04_47 1.5369 .
C03_47 C03_49 1.583(9) .
C03_47 C03_50 1.65(2) .
C03_47 N_48 1.819(8) .
C03_47 C11_49 1.855(10) .
C03_47 N_50 1.91(2) .
C04_47 C03_49 0.587(8) .
C04_47 O03_48 0.957(7) .
C04_47 O01_50 1.05(2) .
C04_47 C02_50 1.102(19) .
C04_47 C01_49 1.121(9) .
C04_47 C02_48 1.263(8) .
C04_47 C06_47 1.3960 .
C04_47 C05_47 1.3976 .
C04_47 C04_49 1.575(9) .
C04_47 C01_50 1.90(2) .
C04_47 C01_48 1.911(8) .
C05_47 O01_50 0.75(2) .
C05_47 C03_49 1.081(9) .
C05_47 C04_49 1.106(11) .
C05_47 O03_48 1.317(11) .
C05_47 C07_47 1.3914 .
C05_47 C05_49 1.553(10) .
C05_47 C02_50 1.91(2) .
C06_47 C05_50 1.21(2) .
C06_47 C12_48 1.298(11) .
C06_47 C08_47 1.3941 .
C06_47 O03_48 1.564(10) .
C06_47 C06_49 1.630(10) .
C06_47 C01_49 1.634(9) .
C06_47 C04_50 1.80(2) .
C06_47 C04_49 1.859(11) .
C06_47 C03_49 1.886(9) .
C06_47 C02_48 1.889(8) .
C07_47 C04_49 0.985(9) .
C07_47 C09_47 1.3961 .
C07_47 C07_49 1.551(9) .
C07_47 C06_49 1.985(13) .
C08_47 C06_49 0.670(11) .
C08_47 C12_48 1.122(9) .
C08_47 C09_47 1.3908 .
C08_47 C08_49 1.624(11) .
C08_47 C05_50 1.75(3) .
C08_47 C07_50 1.78(3) .
C08_47 C04_49 1.787(11) .
C09_47 C06_49 1.042(11) .
C09_47 C08_49 1.157(13) .
C09_47 C04_49 1.399(10) .
C09_47 C09_49 1.569(9) .
C09_47 C05_49 1.747(14) .
C09_47 C12_48 1.771(13) .
C09_47 C07_49 1.823(13) .
C10_47 C10_48 1.396(13) .
C10_47 C11_47 1.5130 .
C10_47 O02_50 1.75(2) .
C10_47 OC_35 1.84(2) 1_445
C11_47 C11_48 0.885(8) .
C11_47 C10_48 1.049(10) .
C11_47 O02_50 1.18(3) .
C11_47 O02_47 1.2723 .
C11_47 C11_50 1.55(3) .
C11_47 O02_48 1.643(11) .
C11_47 N_48 1.959(8) .
O02_47 O02_48 1.101(8) .
O02_47 C11_48 1.530(9) .
O02_47 C12_52 1.87(3) 1_455
O03_47 C12_47 1.4666 .
O03_47 C12_52 1.89(2) 1_455
N_48 N_50 1.00(3) .
N_48 C11_50 1.07(2) .
N_48 C11_49 1.117(13) .
N_48 C11_48 1.3149 .
N_48 O02_50 1.45(2) .
N_48 C01_48 1.4582 .
N_48 C01_50 1.48(2) .
N_48 C10_49 1.546(12) .
N_48 N_49 1.556(11) .
C01_48 C01_50 0.57(2) .
C01_48 N_49 0.979(11) .
C01_48 C02_50 1.42(2) .
C01_48 C02_48 1.5098 .
C01_48 C03_48 1.5604 .
C01_48 C01_49 1.564(10) .
C01_48 C11_49 1.748(11) .
C01_48 N_50 1.76(2) .
C01_48 C03_49 1.843(10) .
C02_48 C02_50 0.60(2) .
C02_48 O03_50 1.17(2) .
C02_48 O01_48 1.2642 .
C02_48 C01_50 1.30(2) .
C02_48 C03_49 1.309(11) .
C02_48 C01_49 1.315(9) .
C02_48 O03_48 1.4296 .
C02_48 O01_50 1.70(2) .
O01_48 O03_50 1.18(3) .
O01_48 O02_49 1.357(13) .
O01_48 C02_50 1.81(2) .
C03_48 N_49 1.107(11) .
C03_48 C03_50 1.23(3) .
C03_48 C01_50 1.51(2) .
C03_48 C01_49 1.528(11) .
C03_48 C04_48 1.5359 .
C03_48 C02_49 1.703(11) .
C03_48 O01_49 1.812(12) .
C04_48 C02_49 0.683(12) .
C04_48 O01_49 0.685(9) .
C04_48 C06_50 1.05(2) .
C04_48 C04_50 1.28(3) .
C04_48 C06_48 1.3951 .
C04_48 C05_48 1.4019 .
C04_48 C01_49 1.753(10) .
C04_48 C03_50 1.89(3) .
C05_48 O03_49 0.662(15) .
C05_48 C04_50 0.771(19) .
C05_48 C06_50 0.90(3) .
C05_48 C02_49 0.926(10) .
C05_48 C07_48 1.3918 .
C05_48 C12_49 1.585(11) .
C05_48 O01_49 1.594(16) .
C05_48 C05_50 1.64(3) .
C05_48 C08_50 1.77(3) .
C06_48 O01_49 1.347(16) .
C06_48 C08_48 1.3963 .
C06_48 C06_50 1.65(4) .
C06_48 C09_51 1.833(9) .
C06_48 C02_49 1.980(13) .
C07_48 C08_50 0.80(4) .
C07_48 C09_50 1.10(3) .
C07_48 C08_51 1.339(10) .
C07_48 O03_49 1.391(13) .
C07_48 C09_48 1.3925 .
C07_48 C06_50 1.47(3) .
C07_48 C07_50 1.83(4) .
C07_48 C09_51 1.943(12) .
C08_48 C09_51 0.623(10) .
C08_48 C07_51 1.201(11) .
C08_48 C09_48 1.3913 .
C08_48 C08_50 1.67(4) .
C08_48 C08_51 2.015(11) .
C08_48 C06_50 2.02(3) .
C09_48 C08_51 0.636(10) .
C09_48 C08_50 0.69(3) .
C09_48 C09_51 0.775(11) .
C09_48 C09_50 1.53(4) .
C09_48 C12_49 1.567(19) .
C09_48 C06_51 1.861(10) .
C09_48 C06_50 1.95(3) .
C09_48 C07_51 1.963(13) .
C10_48 C10_50 1.42(4) .
C10_48 C11_48 1.5151 .
C10_48 C11_50 1.59(2) .
C10_48 O02_50 1.80(3) .
C11_48 C11_50 1.22(3) .
C11_48 O02_48 1.2382 .
C11_48 O02_50 1.35(3) .
C11_48 N_50 1.92(2) .
O03_48 C03_49 0.830(11) .
O03_48 O01_50 0.91(3) .
O03_48 C04_49 1.125(11) .
O03_48 C02_50 1.19(2) .
O03_48 C12_48 1.4313 .
O03_48 O03_50 1.77(3) .
O03_48 C06_49 1.877(12) .
C12_48 C06_49 0.805(13) .
C12_48 C04_49 1.505(16) .
C12_48 C12_50 1.88(3) .
N_49 C01_50 0.65(2) .
N_49 C03_50 1.23(2) .
N_49 C11_49 1.3156 .
N_49 C01_49 1.4579 .
N_49 N_50 1.59(2) .
C01_49 C03_50 1.16(2) .
C01_49 C01_50 1.30(2) .
C01_49 C04_50 1.443(19) .
C01_49 C02_49 1.4435 .
C01_49 C02_50 1.52(2) .
C01_49 C03_49 1.5603 .
C02_49 C04_50 0.60(3) .
C02_49 C06_50 1.09(2) .
C02_49 O01_49 1.1947 .
C02_49 O03_49 1.3548 .
C02_49 C03_50 1.57(2) .
C02_49 C05_50 1.93(3) .
O01_49 C06_50 0.97(3) .
O01_49 C04_50 1.73(3) .
C03_49 O01_50 0.51(2) .
C03_49 C02_50 0.88(2) .
C03_49 C04_49 1.5385 .
C03_49 C01_50 1.97(2) .
C04_49 C06_49 1.3948 .
C04_49 C05_49 1.3971 .
C04_49 O01_50 1.41(3) .
C05_49 C07_49 1.3900 .
C06_49 C08_49 1.3940 .
C07_49 C09_49 1.3957 .
C08_49 C09_49 1.3921 .
C10_49 C11_50 1.01(3) .
C10_49 C11_49 1.5131 .
C10_49 O02_50 1.63(4) .
C10_49 N_50 1.64(2) .
C10_49 C10_50 1.76(3) .
C11_49 O02_49 1.2698 .
C11_49 C01_50 1.38(2) .
C11_49 C11_50 1.51(2) .
O02_49 N_50 1.05(3) .
O03_49 C04_50 0.93(2) .
O03_49 C05_50 1.06(3) .
O03_49 C12_49 1.4652 .
O03_49 C06_50 1.49(3) .
O03_49 C07_50 1.67(3) .
C12_49 C09_50 0.95(4) .
C12_49 C08_50 1.05(4) .
C12_49 C08_51 1.380(15) .
C12_49 C07_50 1.67(4) .
C12_49 C06_50 1.77(3) .
N_50 C11_50 1.3379 .
N_50 C01_50 1.4580 .
C01_50 C02_50 1.4452 .
C01_50 C03_50 1.5668 .
C02_50 O01_50 1.1904 .
C02_50 O03_50 1.3494 .
C03_50 C04_50 1.5376 .
C04_50 C06_50 1.3948 .
C04_50 C05_50 1.3976 .
C05_50 C07_50 1.3930 .
C06_50 C08_50 1.3924 .
C06_50 C09_51 1.92(3) .
C07_50 C09_50 1.3928 .
C08_50 C08_51 0.95(3) .
C08_50 C09_51 1.17(4) .
C08_50 C09_50 1.3950 .
C09_50 C08_51 1.17(4) .
C09_50 C06_51 1.73(3) .
C10_50 C11_50 1.4806 .
C11_50 O02_50 1.2678 .
O03_50 C12_50 1.4688 .
N_51 C01_53 0.973(8) .
N_51 C11_51 1.3160 .
N_51 C01_51 1.4610 .
N_51 N_52 1.500(8) .
N_51 C11_52 1.502(8) .
N_51 C02_53 1.788(9) .
N_51 C03_53 1.875(9) .
C01_51 C04_53 1.451(8) .
C01_51 C04_52 1.463(7) .
C01_51 C02_51 1.5068 .
C01_51 C03_51 1.5606 .
C01_51 C06_52 1.900(8) .
C01_51 C03_52 1.905(9) .
C01_51 N_52 1.932(9) .
C01_51 C03_53 1.961(11) .
C01_51 C01_52 1.978(7) .
C01_51 C01_53 2.028(9) .
C02_51 C03_52 0.776(6) .
C02_51 C01_52 0.876(6) .
C02_51 O01_51 1.1805 .
C02_51 O03_51 1.3539 .
C02_51 O03_53 1.671(9) .
C02_51 C02_53 1.735(8) .
C02_51 C04_52 1.790(8) .
C02_51 N_52 1.823(8) .
C02_51 C06_53 1.945(10) .
O01_51 C03_52 0.603(6) .
O01_51 C06_53 1.771(10) .
O01_51 C01_52 1.772(8) .
C03_51 C05_52 0.911(7) .
C03_51 C04_52 1.019(8) .
C03_51 C05_53 1.229(10) .
C03_51 C04_51 1.5364 .
C03_51 C06_53 1.542(11) .
C03_51 C03_53 1.594(9) .
C03_51 C07_52 1.603(7) .
C03_51 C06_52 1.730(10) .
C04_51 C06_52 1.345(8) .
C04_51 C06_51 1.3959 .
C04_51 C05_51 1.3990 .
C04_51 C04_52 1.460(8) .
C04_51 C09_53 1.486(12) .
C04_51 C08_53 1.487(11) .
C04_51 C07_53 1.539(13) .
C04_51 C06_53 1.542(10) .
C04_51 C08_52 1.551(10) .
C04_51 C05_53 1.585(12) .
C04_51 C04_53 1.595(8) .
C05_51 C07_53 0.596(11) .
C05_51 C08_52 0.792(10) .
C05_51 C09_53 0.997(12) .
C05_51 C07_51 1.3919 .
C05_51 C06_52 1.499(8) .
C05_51 C09_52 1.791(12) .
C05_51 C05_53 1.819(9) .
C06_51 C08_51 1.3923 .
C06_51 C08_53 1.459(12) .
C06_51 C06_53 1.772(9) .
C07_51 C09_51 1.3916 .
C07_51 C09_53 1.413(9) .
C07_51 C07_53 1.922(10) .
C08_51 C09_51 1.3948 .
C10_51 O_43 1.124(15) 1_655
C10_51 C11_51 1.5140 .
C10_51 O02_53 1.812(12) .
C10_51 C11_52 1.836(9) .
C11_51 C11_52 0.848(8) .
C11_51 C10_52 1.170(9) .
C11_51 O02_51 1.2376 .
C11_51 O02_52 1.558(11) .
C11_51 N_52 1.922(10) .
C11_51 C01_53 1.982(9) .
O02_51 O02_52 0.881(9) .
O02_51 C11_52 1.460(10) .
O03_51 C01_52 0.626(7) .
O03_51 C12_53 0.910(9) .
O03_51 O03_53 1.051(9) .
O03_51 C02_52 1.420(7) .
O03_51 C12_51 1.4298 .
C12_51 C02_52 0.551(10) .
C12_51 C12_53 0.790(12) .
C12_51 O03_52 0.978(9) .
C12_51 O01_52 1.656(12) .
C12_51 C01_52 1.725(7) .
N_52 C02_53 0.653(10) .
N_52 O03_53 0.994(9) .
N_52 C11_52 1.3128 .
N_52 C01_52 1.4599 .
N_52 C01_53 1.560(9) .
C01_52 O03_53 0.977(10) .
C01_52 C12_53 1.308(9) .
C01_52 C02_52 1.5095 .
C01_52 C02_53 1.510(10) .
C01_52 C03_52 1.5588 .
C02_52 C12_53 0.914(15) .
C02_52 O01_52 1.2613 .
C02_52 O03_52 1.4304 .
C03_52 C06_53 1.426(10) .
C03_52 C04_52 1.5365 .
C04_52 C06_53 0.679(10) .
C04_52 C04_53 0.869(10) .
C04_52 C06_52 1.3975 .
C04_52 C05_52 1.4008 .
C04_52 C08_53 1.703(10) .
C04_52 C05_53 1.871(11) .
C05_52 C04_53 0.906(10) .
C05_52 C07_52 1.3895 .
C05_52 C06_53 1.558(12) .
C05_52 C03_53 1.599(11) .
C05_52 C05_53 1.955(13) .
C06_52 C07_53 1.317(10) .
C06_52 C09_53 1.384(9) .
C06_52 C08_52 1.3930 .
C06_52 C05_53 1.509(12) .
C06_52 C08_53 1.628(13) .
C06_52 C04_53 1.736(12) .
C06_52 C06_53 1.788(12) .
C07_52 C09_52 1.3949 .
C07_52 C05_53 1.716(15) .
C07_52 C04_53 1.771(9) .
C08_52 C05_53 1.181(11) .
C08_52 C09_52 1.3950 .
C08_52 C09_53 1.622(15) .
C09_52 C05_53 1.312(10) .
C09_52 C07_53 1.608(16) .
C10_52 O_43 1.238(16) 1_655
C10_52 C11_52 1.5132 .
C10_52 O02_53 1.847(14) .
C11_52 O02_52 1.2387 .
C11_52 O03_53 1.562(12) .
C11_52 O_43 1.776(16) 1_655
C11_52 C02_53 1.928(11) .
C11_52 C01_53 2.013(11) .
O03_52 C12_53 1.224(8) .
O03_52 C12_52 1.4268 .
C12_52 O02_47 1.874(18) 1_655
C12_52 O03_47 1.890(18) 1_655
N_53 C11_53 1.3154 .
N_53 C01_53 1.4605 .
C01_53 C02_53 1.5084 .
C01_53 C03_53 1.5568 .
C02_53 O01_53 1.2634 .
C02_53 O03_53 1.4288 .
C03_53 C04_53 1.5400 .
C04_53 C05_53 1.3990 .
C04_53 C06_53 1.3994 .
C05_53 C07_53 1.3887 .
C06_53 C08_53 1.3913 .
C07_53 C09_53 1.3932 .
C08_53 C09_53 1.3936 .
C10_53 O_29 1.391(15) 1_655
C10_53 C11_53 1.5115 .
C10_53 O_30 1.539(16) 1_656
C11_53 O02_53 1.2393 .
O03_53 C12_53 1.4315 .

loop_
_geom_torsion_atom_site_label_1
_geom_torsion_atom_site_label_2
_geom_torsion_atom_site_label_3
_geom_torsion_atom_site_label_4
_geom_torsion
C05_47 C04_47 C03_47 C01_47 79.4
C04_47 C03_47 C01_47 C02_47 59.9
C04_47 C03_47 C01_47 N_47 -176.1
C11_47 N_47 C01_47 C02_47 -100.5
C01_47 N_47 C11_47 C10_47 176.6
N_47 C01_47 C02_47 O03_47 69.5
C05_48 C04_48 C03_48 C01_48 -102.4
C04_48 C03_48 C01_48 C02_48 51.9
C04_48 C03_48 C01_48 N_48 173.6
C11_48 N_48 C01_48 C02_48 -86.7
C01_48 N_48 C11_48 C10_48 178.0
N_48 C01_48 C02_48 O03_48 151.4
C05_49 C04_49 C03_49 C01_49 -139.2
C04_49 C03_49 C01_49 C02_49 56.3
C04_49 C03_49 C01_49 N_49 -179.6
C11_49 N_49 C01_49 C02_49 -146.2
C01_49 N_49 C11_49 C10_49 176.4
N_49 C01_49 C02_49 O03_49 136.9
C05_50 C04_50 C03_50 C01_50 -83.3
C04_50 C03_50 C01_50 C02_50 26.3
C04_50 C03_50 C01_50 N_50 150.2
C11_50 N_50 C01_50 C02_50 -115.0
C01_50 N_50 C11_50 C10_50 -179.4
N_50 C01_50 C02_50 O03_50 -23.9
C05_51 C04_51 C03_51 C01_51 68.2
C04_51 C03_51 C01_51 C02_51 72.1
C04_51 C03_51 C01_51 N_51 -165.9
C11_51 N_51 C01_51 C02_51 -95.0
C01_51 N_51 C11_51 C10_51 167.1
N_51 C01_51 C02_51 O03_51 71.3
C05_52 C04_52 C03_52 C01_52 116.9
C04_52 C03_52 C01_52 C02_52 177.0
C04_52 C03_52 C01_52 N_52 -61.1
C11_52 N_52 C01_52 C02_52 -112.7
C01_52 N_52 C11_52 C10_52 -176.9
N_52 C01_52 C02_52 O03_52 103.4
C05_53 C04_53 C03_53 C01_53 88.4
C04_53 C03_53 C01_53 C02_53 58.2
C04_53 C03_53 C01_53 N_53 180.0
C11_53 N_53 C01_53 C02_53 -127.0
C01_53 N_53 C11_53 C10_53 170.8
N_53 C01_53 C02_53 O03_53 134.3
